data_1570225
loop_
_publ_author_name
'Guo, Yumeng'
'Torchon, Herdya S.'
'Zhu, Yikun'
'Wei, Zheng'
'Zhang, Zhenyi'
'Han, Haixiang'
'Petrukhina, Marina A.'
'Zhou, Zheng'

_publ_section_title
;
 Stepwise deprotonation of truxene: structures, metal complexation, and
 charge-dependent optical properties.
;
_journal_issue 45
_journal_name_full 'Chemical science'
_journal_page_first 13219
_journal_page_last 13227
_journal_paper_doi 10.1039/d3sc04885c
_journal_volume 14
_journal_year 2023
_chemical_formula_moiety 'C51 H63 K2 O12, C20 H40 K O8, C4 H8 O'
_chemical_formula_sum 'C75 H111 K3 O21'
_chemical_formula_weight 1465.93
_space_group_crystal_system monoclinic
_space_group_IT_number 4
_space_group_name_Hall 'P 2yb'
_space_group_name_H-M_alt 'P 1 21 1'
_atom_sites_solution_hydrogens geom
_atom_sites_solution_primary dual
_atom_sites_solution_secondary difmap
_audit_creation_date 2023-03-22
_audit_creation_method
;
Olex2 1.5
(compiled 2023.03.06 svn.rbb2c1857 for OlexSys, GUI svn.r6748)
;
_audit_update_record
;
2023-08-18 deposited with the CCDC.	2023-10-31 downloaded from the CCDC.
;
_cell_angle_alpha 90
_cell_angle_beta 102.3860(10)
_cell_angle_gamma 90
_cell_formula_units_Z 2
_cell_length_a 13.4467(7)
_cell_length_b 15.8867(9)
_cell_length_c 18.3239(10)
_cell_measurement_reflns_used 9968
_cell_measurement_temperature 100(2)
_cell_measurement_theta_max 16.675
_cell_measurement_theta_min 2.184
_cell_volume 3823.3(4)
_computing_cell_refinement 'SAINT V8.38A (Bruker, 2018)'
_computing_data_collection 'APEX3 v.2017.3-0 (Bruker AXS Inc., 2017)'
_computing_data_reduction 'SAINT V8.38A (Bruker, 2018)'
_computing_molecular_graphics 'Olex2 1.5 (Dolomanov et al., 2009)'
_computing_publication_material 'Olex2 1.5 (Dolomanov et al., 2009)'
_computing_structure_refinement 'SHELXL-2019/2 (Sheldrick, 2019)'
_computing_structure_solution 'SHELXT 2018/2 (Sheldrick, 2018)'
_diffrn_ambient_temperature 100(2)
_diffrn_detector
;
DECTRIS PILATUS3 X 1M(CdTe) pixel array detector
;
_diffrn_detector_area_resol_mean 30
_diffrn_detector_type 'CMOS pixel array detector'
_diffrn_measured_fraction_theta_full 0.999
_diffrn_measured_fraction_theta_max 0.995
_diffrn_measurement_device_type 'Huber 4-circle diffractometer'
_diffrn_measurement_method 'phi rotation'
_diffrn_radiation_collimation '0.2 mm sinlge-pinhole'
_diffrn_radiation_monochromator 'Si(111) & Si(311)'
_diffrn_radiation_probe x-ray
_diffrn_radiation_type synchrotron
_diffrn_radiation_wavelength 0.41328
_diffrn_reflns_av_R_equivalents 0.0588
_diffrn_reflns_av_unetI/netI 0.0745
_diffrn_reflns_Laue_measured_fraction_full 0.999
_diffrn_reflns_Laue_measured_fraction_max 0.995
_diffrn_reflns_limit_h_max 18
_diffrn_reflns_limit_h_min -18
_diffrn_reflns_limit_k_max 22
_diffrn_reflns_limit_k_min -22
_diffrn_reflns_limit_l_max 25
_diffrn_reflns_limit_l_min -25
_diffrn_reflns_number 139675
_diffrn_reflns_point_group_measured_fraction_full 0.999
_diffrn_reflns_point_group_measured_fraction_max 0.994
_diffrn_reflns_theta_full 14.357
_diffrn_reflns_theta_max 16.694
_diffrn_reflns_theta_min 0.902
_diffrn_source synchrotron
_diffrn_source_current 103.0
_diffrn_source_power 103.0
_diffrn_source_type
;
Insertion Device, Station 15 ID-B, APS, Argonne Nat'l Lab
;
_diffrn_source_voltage 1000.0
_diffrn_standards_number 0
_exptl_absorpt_coefficient_mu 0.069
_exptl_absorpt_correction_T_max 0.7440
_exptl_absorpt_correction_T_min 0.5724
_exptl_absorpt_correction_type multi-scan
_exptl_absorpt_process_details
;
SADABS-2016/2 (Bruker, 2016/2) was used for absorption correction.
wR2(int) was 0.1487 before and 0.0694 after correction.
The Ratio of minimum to maximum transmission is 0.7694.
The \l/2 correction factor is not present.
;
_exptl_crystal_colour yellow
_exptl_crystal_colour_primary yellow
_exptl_crystal_density_diffrn 1.273
_exptl_crystal_density_meas ?
_exptl_crystal_density_method none
_exptl_crystal_description block
_exptl_crystal_F_000 1572
_exptl_crystal_size_max 0.16
_exptl_crystal_size_mid 0.12
_exptl_crystal_size_min 0.09
_refine_diff_density_max 0.544
_refine_diff_density_min -0.312
_refine_diff_density_rms 0.077
_refine_ls_abs_structure_details
;
 Refined as an inversion twin.
;
_refine_ls_abs_structure_Flack 0.17(17)
_refine_ls_extinction_method none
_refine_ls_goodness_of_fit_ref 1.043
_refine_ls_hydrogen_treatment constr
_refine_ls_matrix_type full
_refine_ls_number_parameters 1673
_refine_ls_number_reflns 21383
_refine_ls_number_restraints 4175
_refine_ls_restrained_S_all 1.109
_refine_ls_R_factor_all 0.0953
_refine_ls_R_factor_gt 0.0838
_refine_ls_shift/su_max 0.001
_refine_ls_shift/su_mean 0.000
_refine_ls_structure_factor_coef Fsqd
_refine_ls_weighting_details 'w=1/[\s^2^(Fo^2^)+(0.1693P)^2^+0.5693P] where P=(Fo^2^+2Fc^2^)/3'
_refine_ls_weighting_scheme calc
_refine_ls_wR_factor_gt 0.2536
_refine_ls_wR_factor_ref 0.2668
_reflns_Friedel_coverage 0.933
_reflns_Friedel_fraction_full 0.999
_reflns_Friedel_fraction_max 0.994
_reflns_number_gt 17459
_reflns_number_total 21383
_reflns_threshold_expression 'I > 2\s(I)'
_cod_data_source_file d3sc04885c2.cif
_cod_data_source_block 3
_cod_depositor_comments
;
The following automatic conversions were performed:

data item '_exptl_crystal_density_meas' value 'not measured' was
changed to '?' -- the value is perceived as not measured.

Automatic conversion script
Id: cif_fix_values 8170 2020-07-09 18:12:32Z antanas 

 Adding full bibliography for 1570220--1570225.cif.
;
_cod_original_sg_symbol_H-M 'P 21'
_cod_database_code 1570225
_shelx_shelxl_version_number 2019/2
_shelx_space_group_comment
;
The symmetry employed for this shelxl refinement is uniquely defined
by the following loop, which should always be used as a source of
symmetry information in preference to the above space-group names.
They are only intended as comments.
;
_shelx_estimated_absorpt_t_max 0.994
_shelx_estimated_absorpt_t_min 0.989
_olex2_refinement_description
;
1. Twinned data refinement
 Scales: 0.83(17)
 0.17(17)
2. Fixed Uiso
 At 1.2 times of:
  All C(H) groups, All C(H,H) groups
3. Restrained distances
 C36-C37
 1.54 with sigma of 0.02
 C39-C38 = C28-C29 = C31-C30 = C33-C32 = C35-C34 = C36-C37
 1.54 with sigma of 0.02
 O6-C38 = O6-C37 = O5-C36 = O5-C35 = O4-C34 = O4-C33 = O3-C32 = O3-C31 = O2-
 C30 = O2-C29 = O1-C28 = O1-C39
 1.43 with sigma of 0.02
 O20-C71 = O20-C68
 1.43 with sigma of 0.02
 C70-C71 = C69-C68 = C69-C70
 1.54 with sigma of 0.02
 C71-C68
 2.4 with sigma of 0.02
 C46-C47 = C48-C49 = C51-C50 = C41-C40 = C43-C42 = C45-C44
 1.54 with sigma of 0.02
 O10-C45 = O10-C46 = O9-C44 = O9-C43 = O8-C42 = O8-C41 = O7-C40 = O7-C51 = O12-
 C50 = O12-C49 = O11-C48 = O11-C47
 1.43 with sigma of 0.02
 C46-C45
 2.4 with sigma of 0.02
 C47-O10
 2.4 with sigma of 0.02
 C50-C49
 2.4 with sigma of 0.02
 C61X-C62X
 2.4 with sigma of 0.02
 O13X-C63X = O13X-C52X
 1.43 with sigma of 0.02
 C63X-C52X
 2.4 with sigma of 0.02
 C70X-C69X = C70X-C71X = C69X-C68X
 1.54 with sigma of 0.02
 O20X-C71X = O20X-C68X
 1.43 with sigma of 0.02
 O6-O1 \\sim O1-O2 \\sim O2-O3 \\sim O3-O4 \\sim O4-O5 \\sim O5-O6
 with sigma of 0.02
 O12-O11 \\sim O11-O10 \\sim O10-O9 \\sim O9-O8 \\sim O8-O7 \\sim O7-O12
 with sigma of 0.02
 O4-C34 \\sim O4X-C34X
 with sigma of 0.02
 O4-C33 \\sim O4X-C33X
 with sigma of 0.02
 O1-C39 \\sim O1X-C39X
 with sigma of 0.02
 O1-C28 \\sim O1X-C28X
 with sigma of 0.02
 O6-C38 \\sim O6X-C38X
 with sigma of 0.02
 O6-C37 \\sim O6X-C37X
 with sigma of 0.02
 C34-C35 \\sim C34X-C35X
 with sigma of 0.02
 O3-C31 \\sim O3X-C31X
 with sigma of 0.02
 O3-C32 \\sim O3X-C32X
 with sigma of 0.02
 C30-C31 \\sim C30X-C31X
 with sigma of 0.02
 C30-O2 \\sim C30X-O2X
 with sigma of 0.02
 O5-C35 \\sim O5X-C35X
 with sigma of 0.02
 O5-C36 \\sim O5X-C36X
 with sigma of 0.02
 C29-C28 \\sim C29X-C28X
 with sigma of 0.02
 C29-O2 \\sim C29X-O2X
 with sigma of 0.02
 C39-C38 \\sim C39X-C38X
 with sigma of 0.02
 C37-C36 \\sim C37X-C36X
 with sigma of 0.02
 C33-C32 \\sim C33X-C32X
 with sigma of 0.02
 O4-C35 \\sim O4X-C35X
 with sigma of 0.04
 O4-C32 \\sim O4X-C32X
 with sigma of 0.04
 O1-C29 \\sim O1X-C29X
 with sigma of 0.04
 O1-C38 \\sim O1X-C38X
 with sigma of 0.04
 O6-C39 \\sim O6X-C39X
 with sigma of 0.04
 O6-C36 \\sim O6X-C36X
 with sigma of 0.04
 C34-O5 \\sim C34X-O5X
 with sigma of 0.04
 C34-C33 \\sim C34X-C33X
 with sigma of 0.04
 O3-C30 \\sim O3X-C30X
 with sigma of 0.04
 O3-C33 \\sim O3X-C33X
 with sigma of 0.04
 C30-C29 \\sim C30X-C29X
 with sigma of 0.04
 O5-C37 \\sim O5X-C37X
 with sigma of 0.04
 C31-C32 \\sim C31X-C32X
 with sigma of 0.04
 C31-O2 \\sim C31X-O2X
 with sigma of 0.04
 C39-C28 \\sim C39X-C28X
 with sigma of 0.04
 C38-C37 \\sim C38X-C37X
 with sigma of 0.04
 C28-O2 \\sim C28X-O2X
 with sigma of 0.04
 C35-C36 \\sim C35X-C36X
 with sigma of 0.04
 O7-C51 \\sim O12X-C49X
 with sigma of 0.02
 O7-C40 \\sim O12X-C50X
 with sigma of 0.02
 C41-O8 \\sim C51X-O7X
 with sigma of 0.02
 C41-C40 \\sim C51X-C50X
 with sigma of 0.02
 O8-C42 \\sim O7X-C40X
 with sigma of 0.02
 C51-C50 \\sim C49X-C48X
 with sigma of 0.02
 C45-C44 \\sim C43X-C42X
 with sigma of 0.02
 C45-O10 \\sim C43X-O9X
 with sigma of 0.02
 C44-O9 \\sim C42X-O8X
 with sigma of 0.02
 O9-C43 \\sim O8X-C41X
 with sigma of 0.02
 C42-C43 \\sim C40X-C41X
 with sigma of 0.02
 O10-C46 \\sim O9X-C44X
 with sigma of 0.02
 C50-O12 \\sim C48X-O11X
 with sigma of 0.02
 O12-C49 \\sim O11X-C47X
 with sigma of 0.02
 O11-C48 \\sim O10X-C46X
 with sigma of 0.02
 O11-C47 \\sim O10X-C45X
 with sigma of 0.02
 C48-C49 \\sim C46X-C47X
 with sigma of 0.02
 C47-C46 \\sim C45X-C44X
 with sigma of 0.02
 O7-C41 \\sim O12X-C51X
 with sigma of 0.04
 O7-C50 \\sim O12X-C48X
 with sigma of 0.04
 C41-C42 \\sim C51X-C40X
 with sigma of 0.04
 O8-C43 \\sim O7X-C41X
 with sigma of 0.04
 O8-C40 \\sim O7X-C50X
 with sigma of 0.04
 C51-O12 \\sim C49X-O11X
 with sigma of 0.04
 C51-C40 \\sim C49X-C50X
 with sigma of 0.04
 C45-O9 \\sim C43X-O8X
 with sigma of 0.04
 C45-C46 \\sim C43X-C44X
 with sigma of 0.04
 C44-O10 \\sim C42X-O9X
 with sigma of 0.04
 C44-C43 \\sim C42X-C41X
 with sigma of 0.04
 O9-C42 \\sim O8X-C40X
 with sigma of 0.04
 O10-C47 \\sim O9X-C45X
 with sigma of 0.04
 C50-C49 \\sim C48X-C47X
 with sigma of 0.04
 O12-C48 \\sim O11X-C46X
 with sigma of 0.04
 O11-C49 \\sim O10X-C47X
 with sigma of 0.04
 O11-C46 \\sim O10X-C44X
 with sigma of 0.04
 C48-C47 \\sim C46X-C45X
 with sigma of 0.04
 O20-C71 \\sim O20X-C68X
 with sigma of 0.02
 O20-C68 \\sim O20X-C71X
 with sigma of 0.02
 C71-C70 \\sim C68X-C69X
 with sigma of 0.02
 C70-C69 \\sim C69X-C70X
 with sigma of 0.02
 C69-C68 \\sim C70X-C71X
 with sigma of 0.02
 O20-C70 \\sim O20X-C69X
 with sigma of 0.04
 O20-C69 \\sim O20X-C70X
 with sigma of 0.04
 C71-C69 \\sim C68X-C70X
 with sigma of 0.04
 C71-C68 \\sim C68X-C71X
 with sigma of 0.04
 C70-C68 \\sim C69X-C71X
 with sigma of 0.04
 O16-C57 \\sim O16X-C57X
 with sigma of 0.02
 O16-C58 \\sim O16X-C58X
 with sigma of 0.02
 O18-C61 \\sim O18X-C61X
 with sigma of 0.02
 O18-C62 \\sim O18X-C62X
 with sigma of 0.02
 O14-C54 \\sim O14X-C54X
 with sigma of 0.02
 O14-C53 \\sim O14X-C53X
 with sigma of 0.02
 C57-C56 \\sim C57X-C56X
 with sigma of 0.02
 C58-C59 \\sim C58X-C59X
 with sigma of 0.02
 C61-C60 \\sim C61X-C60X
 with sigma of 0.02
 C62-C63 \\sim C62X-C63X
 with sigma of 0.02
 O17-C59 \\sim O17X-C59X
 with sigma of 0.02
 O17-C60 \\sim O17X-C60X
 with sigma of 0.02
 C54-C55 \\sim C54X-C55X
 with sigma of 0.02
 O15-C56 \\sim O15X-C56X
 with sigma of 0.02
 O15-C55 \\sim O15X-C55X
 with sigma of 0.02
 C53-C52 \\sim C53X-C52X
 with sigma of 0.02
 C63-O13 \\sim C63X-O13X
 with sigma of 0.02
 O13-C52 \\sim O13X-C52X
 with sigma of 0.02
 O16-C56 \\sim O16X-C56X
 with sigma of 0.04
 O16-C59 \\sim O16X-C59X
 with sigma of 0.04
 O18-C63 \\sim O18X-C63X
 with sigma of 0.04
 O18-C60 \\sim O18X-C60X
 with sigma of 0.04
 O14-C55 \\sim O14X-C55X
 with sigma of 0.04
 O14-C52 \\sim O14X-C52X
 with sigma of 0.04
 C57-C58 \\sim C57X-C58X
 with sigma of 0.04
 C57-O15 \\sim C57X-O15X
 with sigma of 0.04
 C58-O17 \\sim C58X-O17X
 with sigma of 0.04
 C61-C62 \\sim C61X-C62X
 with sigma of 0.04
 C61-O17 \\sim C61X-O17X
 with sigma of 0.04
 C62-O13 \\sim C62X-O13X
 with sigma of 0.04
 C54-O15 \\sim C54X-O15X
 with sigma of 0.04
 C54-C53 \\sim C54X-C53X
 with sigma of 0.04
 C53-O13 \\sim C53X-O13X
 with sigma of 0.04
 C56-C55 \\sim C56X-C55X
 with sigma of 0.04
 C63-C52 \\sim C63X-C52X
 with sigma of 0.04
 C59-C60 \\sim C59X-C60X
 with sigma of 0.04
 O19-C64 \\sim O19X-C67X
 with sigma of 0.02
 O19-C67 \\sim O19X-C64X
 with sigma of 0.02
 C64-C65 \\sim C67X-C66X
 with sigma of 0.02
 C67-C66 \\sim C64X-C65X
 with sigma of 0.02
 C65-C66 \\sim C66X-C65X
 with sigma of 0.02
 O19-C65 \\sim O19X-C66X
 with sigma of 0.04
 O19-C66 \\sim O19X-C65X
 with sigma of 0.04
 C64-C67 \\sim C67X-C64X
 with sigma of 0.04
 C64-C66 \\sim C67X-C65X
 with sigma of 0.04
 C67-C65 \\sim C64X-C66X
 with sigma of 0.04
 C10-C11 \\sim C19X-C20X
 with sigma of 0.02
 C10-C18 \\sim C19X-C27X
 with sigma of 0.02
 C10-C9 \\sim C19X-C18X
 with sigma of 0.02
 C11-C12 \\sim C20X-C21X
 with sigma of 0.02
 C5-C4 \\sim C14X-C13X
 with sigma of 0.02
 C5-C6 \\sim C14X-C15X
 with sigma of 0.02
 C27-C26 \\sim C9X-C8X
 with sigma of 0.02
 C27-C1 \\sim C9X-C10X
 with sigma of 0.02
 C27-C19 \\sim C9X-C1X
 with sigma of 0.02
 C18-C19 \\sim C27X-C1X
 with sigma of 0.02
 C18-C17 \\sim C27X-C26X
 with sigma of 0.02
 C26-C21 \\sim C8X-C3X
 with sigma of 0.02
 C26-C25 \\sim C8X-C7X
 with sigma of 0.02
 C3-C4 \\sim C12X-C13X
 with sigma of 0.02
 C24-C23 \\sim C6X-C5X
 with sigma of 0.02
 C24-C25 \\sim C6X-C7X
 with sigma of 0.02
 C21-C22 \\sim C3X-C4X
 with sigma of 0.02
 C21-C20 \\sim C3X-C2X
 with sigma of 0.02
 C14-C15 \\sim C23X-C24X
 with sigma of 0.02
 C14-C13 \\sim C23X-C22X
 with sigma of 0.02
 C12-C17 \\sim C21X-C26X
 with sigma of 0.02
 C12-C13 \\sim C21X-C22X
 with sigma of 0.02
 C22-C23 \\sim C4X-C5X
 with sigma of 0.02
 C7-C8 \\sim C16X-C17X
 with sigma of 0.02
 C7-C6 \\sim C16X-C15X
 with sigma of 0.02
 C1-C2 \\sim C10X-C11X
 with sigma of 0.02
 C1-C9 \\sim C10X-C18X
 with sigma of 0.02
 C8-C9 \\sim C17X-C18X
 with sigma of 0.02
 C15-C16 \\sim C24X-C25X
 with sigma of 0.02
 C19-C20 \\sim C1X-C2X
 with sigma of 0.02
 C17-C16 \\sim C26X-C25X
 with sigma of 0.02
 C10-C12 \\sim C19X-C21X
 with sigma of 0.04
 C10-C1 \\sim C19X-C10X
 with sigma of 0.04
 C10-C8 \\sim C19X-C17X
 with sigma of 0.04
 C10-C19 \\sim C19X-C1X
 with sigma of 0.04
 C10-C17 \\sim C19X-C26X
 with sigma of 0.04
 C11-C18 \\sim C20X-C27X
 with sigma of 0.04
 C11-C17 \\sim C20X-C26X
 with sigma of 0.04
 C11-C13 \\sim C20X-C22X
 with sigma of 0.04
 C11-C9 \\sim C20X-C18X
 with sigma of 0.04
 C5-C3 \\sim C14X-C12X
 with sigma of 0.04
 C5-C7 \\sim C14X-C16X
 with sigma of 0.04
 C27-C18 \\sim C9X-C27X
 with sigma of 0.04
 C27-C21 \\sim C9X-C3X
 with sigma of 0.04
 C27-C25 \\sim C9X-C7X
 with sigma of 0.04
 C27-C20 \\sim C9X-C2X
 with sigma of 0.04
 C27-C2 \\sim C9X-C11X
 with sigma of 0.04
 C27-C9 \\sim C9X-C18X
 with sigma of 0.04
 C18-C12 \\sim C27X-C21X
 with sigma of 0.04
 C18-C20 \\sim C27X-C2X
 with sigma of 0.04
 C18-C16 \\sim C27X-C25X
 with sigma of 0.04
 C18-C9 \\sim C27X-C18X
 with sigma of 0.04
 C26-C24 \\sim C8X-C6X
 with sigma of 0.04
 C26-C22 \\sim C8X-C4X
 with sigma of 0.04
 C26-C1 \\sim C8X-C10X
 with sigma of 0.04
 C26-C19 \\sim C8X-C1X
 with sigma of 0.04
 C26-C20 \\sim C8X-C2X
 with sigma of 0.04
 C3-C7 \\sim C12X-C16X
 with sigma of 0.04
 C3-C1 \\sim C12X-C10X
 with sigma of 0.04
 C3-C8 \\sim C12X-C17X
 with sigma of 0.04
 C3-C2 \\sim C12X-C11X
 with sigma of 0.04
 C3-C9 \\sim C12X-C18X
 with sigma of 0.04
 C24-C22 \\sim C6X-C4X
 with sigma of 0.04
 C21-C23 \\sim C3X-C5X
 with sigma of 0.04
 C21-C19 \\sim C3X-C1X
 with sigma of 0.04
 C21-C25 \\sim C3X-C7X
 with sigma of 0.04
 C14-C12 \\sim C23X-C21X
 with sigma of 0.04
 C14-C16 \\sim C23X-C25X
 with sigma of 0.04
 C12-C16 \\sim C21X-C25X
 with sigma of 0.04
 C22-C20 \\sim C4X-C2X
 with sigma of 0.04
 C7-C2 \\sim C16X-C11X
 with sigma of 0.04
 C7-C9 \\sim C16X-C18X
 with sigma of 0.04
 C1-C8 \\sim C10X-C17X
 with sigma of 0.04
 C1-C19 \\sim C10X-C1X
 with sigma of 0.04
 C8-C4 \\sim C17X-C13X
 with sigma of 0.04
 C8-C2 \\sim C17X-C11X
 with sigma of 0.04
 C8-C6 \\sim C17X-C15X
 with sigma of 0.04
 C15-C17 \\sim C24X-C26X
 with sigma of 0.04
 C15-C13 \\sim C24X-C22X
 with sigma of 0.04
 C23-C25 \\sim C5X-C7X
 with sigma of 0.04
 C19-C17 \\sim C1X-C26X
 with sigma of 0.04
 C17-C13 \\sim C26X-C22X
 with sigma of 0.04
 C4-C2 \\sim C13X-C11X
 with sigma of 0.04
 C4-C6 \\sim C13X-C15X
 with sigma of 0.04
 C2-C9 \\sim C11X-C18X
 with sigma of 0.04
4. Uiso/Uaniso restraints and constraints
O4 \\sim O1 \\sim O6 \\sim C34 \\sim O3 \\sim C30 \\sim O5 \\sim C31 \\sim C29
\\sim C39 \\sim C38 \\sim C28 \\sim C37 \\sim C35 \\sim C36 \\sim C33 \\sim C32
\\sim O2 \\sim O4X \\sim O1X \\sim O6X \\sim C34X \\sim O3X \\sim C30X \\sim
O5X \\sim C31X \\sim C29X \\sim C39X \\sim C38X \\sim C28X \\sim C37X \\sim
C35X \\sim C36X \\sim C33X \\sim C32X \\sim O2X: within 2A with sigma of 0.01
and sigma for terminal atoms of 0.02 within 2A
O7 \\sim C41 \\sim O8 \\sim C51 \\sim C45 \\sim C44 \\sim O9 \\sim C42 \\sim
O10 \\sim C43 \\sim C50 \\sim O12 \\sim O11 \\sim C48 \\sim C40 \\sim C47 \\sim
C49 \\sim C46 \\sim O12X \\sim C51X \\sim O7X \\sim C49X \\sim C43X \\sim C42X
\\sim O8X \\sim C40X \\sim O9X \\sim C41X \\sim C48X \\sim O11X \\sim O10X
\\sim C46X \\sim C50X \\sim C45X \\sim C47X \\sim C44X: within 2A with sigma of
0.01 and sigma for terminal atoms of 0.02 within 2A
O20 \\sim C71 \\sim C70 \\sim C69 \\sim C68 \\sim O20X \\sim C68X \\sim C69X
\\sim C70X \\sim C71X: within 2A with sigma of 0.01 and sigma for terminal
atoms of 0.02 within 2A
O16 \\sim O18 \\sim O14 \\sim C57 \\sim C58 \\sim C61 \\sim C62 \\sim O17 \\sim
C54 \\sim O15 \\sim C53 \\sim C56 \\sim C63 \\sim O13 \\sim C59 \\sim C55 \\sim
C60 \\sim C52 \\sim O16X \\sim O18X \\sim O14X \\sim C57X \\sim C58X \\sim C61X
\\sim C62X \\sim O17X \\sim C54X \\sim O15X \\sim C53X \\sim C56X \\sim C63X
\\sim O13X \\sim C59X \\sim C55X \\sim C60X \\sim C52X: within 2A with sigma of
0.01 and sigma for terminal atoms of 0.02 within 2A
O19 \\sim C64 \\sim C67 \\sim C65 \\sim C66 \\sim C64X \\sim O19X \\sim C67X
\\sim C65X \\sim C66X: within 2A with sigma of 0.01 and sigma for terminal
atoms of 0.02 within 2A
C10 \\sim C11 \\sim C5 \\sim C27 \\sim C18 \\sim C26 \\sim C3 \\sim C24 \\sim
C21 \\sim C14 \\sim C15 \\sim C16 \\sim C17 \\sim C12 \\sim C13 \\sim C22 \\sim
C7 \\sim C1 \\sim C8 \\sim C23 \\sim C19 \\sim C4 \\sim C25 \\sim C20 \\sim C2
\\sim C9 \\sim C6 \\sim C19X \\sim C20X \\sim C14X \\sim C9X \\sim C27X \\sim
C8X \\sim C12X \\sim C6X \\sim C3X \\sim C23X \\sim C22X \\sim C21X \\sim C26X
\\sim C25X \\sim C24X \\sim C4X \\sim C16X \\sim C10X \\sim C17X \\sim C5X
\\sim C1X \\sim C13X \\sim C7X \\sim C2X \\sim C11X \\sim C18X \\sim C15X:
within 2A with sigma of 0.01 and sigma for terminal atoms of 0.02 within 2A
5. Rigid body (RIGU) restrains
 O7, C41, O8, C51, C45, C44, O9, C42, O10, C43, C50, O12, O11, C48, C40, C47,
 C49, C46, O12X, C51X, O7X, C49X, C43X, C42X, O8X, C40X, O9X, C41X, C48X, O11X,
 O10X, C46X, C50X, C45X, C47X, C44X, O4, O1, O6, C34, O3, C30, O5, C31, C29,
 C39, C38, C28, C37, C35, C36, C33, C32, O2, O4X, O1X, O6X, C34X, O3X, C30X,
 O5X, C31X, C29X, C39X, C38X, C28X, C37X, C35X, C36X, C33X, C32X, O2X, C70X,
 O17X, O16X, O20, O19X, O19, O13, O15X, O15, O20X, O14, O18, O18X, C59X, C60X,
 C57X, C58X, C71, C68, C64X, C67X, C64, C67, C63, C52, C56X, C55X, C56, C55,
 C68X, C71X, C54, C53, C61, C62, C61X, C62X, C70, C69, C65X, C66X, C65, C66,
 C54X, C57, C69X, C60, C63X, O14X, O16, O17, O13X, C53X, C58, C59, C52X
 with sigma for 1-2 distances of 0.004 and sigma for 1-3 distances of 0.004
6. Others
 Sof(O4X)=Sof(O1X)=Sof(O6X)=Sof(C34X)=Sof(H34C)=Sof(H34D)=Sof(O3X)=Sof(C30X)=
 Sof(H30C)=Sof(H30D)=Sof(O5X)=Sof(C31X)=Sof(H31C)=Sof(H31D)=Sof(C29X)=Sof(H29C)=
 Sof(H29D)=Sof(C39X)=Sof(H39C)=Sof(H39D)=Sof(C38X)=Sof(H38C)=Sof(H38D)=
 Sof(C28X)=Sof(H28C)=Sof(H28D)=Sof(C37X)=Sof(H37C)=Sof(H37D)=Sof(C35X)=
 Sof(H35C)=Sof(H35D)=Sof(C36X)=Sof(H36C)=Sof(H36D)=Sof(C33X)=Sof(H33C)=
 Sof(H33D)=Sof(C32X)=Sof(H32C)=Sof(H32D)=Sof(O2X)=1-FVAR(1)
 Sof(O4)=Sof(O1)=Sof(O6)=Sof(C34)=Sof(H34A)=Sof(H34B)=Sof(O3)=Sof(C30)=
 Sof(H30A)=Sof(H30B)=Sof(O5)=Sof(C31)=Sof(H31A)=Sof(H31B)=Sof(C29)=Sof(H29A)=
 Sof(H29B)=Sof(C39)=Sof(H39A)=Sof(H39B)=Sof(C38)=Sof(H38A)=Sof(H38B)=Sof(C28)=
 Sof(H28A)=Sof(H28B)=Sof(C37)=Sof(H37A)=Sof(H37B)=Sof(C35)=Sof(H35A)=Sof(H35B)=
 Sof(C36)=Sof(H36A)=Sof(H36B)=Sof(C33)=Sof(H33A)=Sof(H33B)=Sof(C32)=Sof(H32A)=
 Sof(H32B)=Sof(O2)=FVAR(1)
 Sof(O12X)=Sof(C51X)=Sof(H51C)=Sof(H51D)=Sof(O7X)=Sof(C49X)=Sof(H49C)=
 Sof(H49D)=Sof(C43X)=Sof(H43C)=Sof(H43D)=Sof(C42X)=Sof(H42C)=Sof(H42D)=Sof(O8X)=
 Sof(C40X)=Sof(H40C)=Sof(H40D)=Sof(O9X)=Sof(C41X)=Sof(H41C)=Sof(H41D)=Sof(C48X)=
 Sof(H48C)=Sof(H48D)=Sof(O11X)=Sof(O10X)=Sof(C46X)=Sof(H46C)=Sof(H46D)=
 Sof(C50X)=Sof(H50C)=Sof(H50D)=Sof(C45X)=Sof(H45C)=Sof(H45D)=Sof(C47X)=
 Sof(H47C)=Sof(H47D)=Sof(C44X)=Sof(H44C)=Sof(H44D)=1-FVAR(2)
 Sof(O7)=Sof(C41)=Sof(H41A)=Sof(H41B)=Sof(O8)=Sof(C51)=Sof(H51A)=Sof(H51B)=
 Sof(C45)=Sof(H45A)=Sof(H45B)=Sof(C44)=Sof(H44A)=Sof(H44B)=Sof(O9)=Sof(C42)=
 Sof(H42A)=Sof(H42B)=Sof(O10)=Sof(C43)=Sof(H43A)=Sof(H43B)=Sof(C50)=Sof(H50A)=
 Sof(H50B)=Sof(O12)=Sof(O11)=Sof(C48)=Sof(H48A)=Sof(H48B)=Sof(C40)=Sof(H40A)=
 Sof(H40B)=Sof(C47)=Sof(H47A)=Sof(H47B)=Sof(C49)=Sof(H49A)=Sof(H49B)=Sof(C46)=
 Sof(H46A)=Sof(H46B)=FVAR(2)
 Sof(O20X)=Sof(C68X)=Sof(H68C)=Sof(H68D)=Sof(C69X)=Sof(H69C)=Sof(H69D)=
 Sof(C70X)=Sof(H70C)=Sof(H70D)=Sof(C71X)=Sof(H71C)=Sof(H71D)=1-FVAR(3)
 Sof(O20)=Sof(C71)=Sof(H71A)=Sof(H71B)=Sof(C70)=Sof(H70A)=Sof(H70B)=Sof(C69)=
 Sof(H69A)=Sof(H69B)=Sof(C68)=Sof(H68A)=Sof(H68B)=FVAR(3)
 Sof(O16X)=Sof(O18X)=Sof(O14X)=Sof(C57X)=Sof(H57C)=Sof(H57D)=Sof(C58X)=
 Sof(H58C)=Sof(H58D)=Sof(C61X)=Sof(H61C)=Sof(H61D)=Sof(C62X)=Sof(H62C)=
 Sof(H62D)=Sof(O17X)=Sof(C54X)=Sof(H54C)=Sof(H54D)=Sof(O15X)=Sof(C53X)=
 Sof(H53C)=Sof(H53D)=Sof(C56X)=Sof(H56C)=Sof(H56D)=Sof(C63X)=Sof(H63C)=
 Sof(H63D)=Sof(O13X)=Sof(C59X)=Sof(H59C)=Sof(H59D)=Sof(C55X)=Sof(H55C)=
 Sof(H55D)=Sof(C60X)=Sof(H60C)=Sof(H60D)=Sof(C52X)=Sof(H52C)=Sof(H52D)=1-FVAR(4)
 Sof(O16)=Sof(O18)=Sof(O14)=Sof(C57)=Sof(H57A)=Sof(H57B)=Sof(C58)=Sof(H58A)=
 Sof(H58B)=Sof(C61)=Sof(H61A)=Sof(H61B)=Sof(C62)=Sof(H62A)=Sof(H62B)=Sof(O17)=
 Sof(C54)=Sof(H54A)=Sof(H54B)=Sof(O15)=Sof(C53)=Sof(H53A)=Sof(H53B)=Sof(C56)=
 Sof(H56A)=Sof(H56B)=Sof(C63)=Sof(H63A)=Sof(H63B)=Sof(O13)=Sof(C59)=Sof(H59A)=
 Sof(H59B)=Sof(C55)=Sof(H55A)=Sof(H55B)=Sof(C60)=Sof(H60A)=Sof(H60B)=Sof(C52)=
 Sof(H52A)=Sof(H52B)=FVAR(4)
 Sof(C64X)=Sof(H64C)=Sof(H64D)=Sof(O19X)=Sof(C67X)=Sof(H67C)=Sof(H67D)=
 Sof(C65X)=Sof(H65C)=Sof(H65D)=Sof(C66X)=Sof(H66C)=Sof(H66D)=1-FVAR(5)
 Sof(O19)=Sof(C64)=Sof(H64A)=Sof(H64B)=Sof(C67)=Sof(H67A)=Sof(H67B)=Sof(C65)=
 Sof(H65A)=Sof(H65B)=Sof(C66)=Sof(H66A)=Sof(H66B)=FVAR(5)
 Sof(C19X)=Sof(C20X)=Sof(H20X)=Sof(C14X)=Sof(H14X)=Sof(C9X)=Sof(C27X)=Sof(C8X)=
 Sof(C12X)=Sof(C6X)=Sof(H6X)=Sof(C3X)=Sof(C23X)=Sof(H23X)=Sof(C22X)=Sof(H22X)=
 Sof(C21X)=Sof(C26X)=Sof(C25X)=Sof(H25X)=Sof(C24X)=Sof(H24X)=Sof(C4X)=Sof(H4X)=
 Sof(C16X)=Sof(H16X)=Sof(C10X)=Sof(C17X)=Sof(C5X)=Sof(H5X)=Sof(C1X)=Sof(C13X)=
 Sof(H13X)=Sof(C7X)=Sof(H7X)=Sof(C2X)=Sof(H2X)=Sof(C11X)=Sof(H11X)=Sof(C18X)=
 Sof(C15X)=Sof(H15X)=1-FVAR(6)
 Sof(C10)=Sof(C11)=Sof(H11)=Sof(C5)=Sof(H5)=Sof(C27)=Sof(C18)=Sof(C26)=Sof(C3)=
 Sof(C24)=Sof(H24)=Sof(C21)=Sof(C14)=Sof(H14)=Sof(C15)=Sof(H15)=Sof(C16)=
 Sof(H16)=Sof(C17)=Sof(C12)=Sof(C13)=Sof(H13)=Sof(C22)=Sof(H22)=Sof(C7)=Sof(H7)=
 Sof(C1)=Sof(C8)=Sof(C23)=Sof(H23)=Sof(C19)=Sof(C4)=Sof(H4)=Sof(C25)=Sof(H25)=
 Sof(C20)=Sof(H20)=Sof(C2)=Sof(H2)=Sof(C9)=Sof(C6)=Sof(H6)=FVAR(6)
7.a Secondary CH2 refined with riding coordinates:
 C57(H57A,H57B), C58(H58A,H58B), C61(H61A,H61B), C62(H62A,H62B), C54(H54A,
 H54B), C34(H34A,H34B), C64(H64A,H64B), C53(H53A,H53B), C56(H56A,H56B),
 C63(H63A,H63B), C71(H71A,H71B), C59(H59A,H59B), C30(H30A,H30B), C67(H67A,H67B),
  C55(H55A,H55B), C60(H60A,H60B), C31(H31A,H31B), C29(H29A,H29B), C52(H52A,
 H52B), C65(H65A,H65B), C39(H39A,H39B), C66(H66A,H66B), C70(H70A,H70B),
 C38(H38A,H38B), C69(H69A,H69B), C28(H28A,H28B), C37(H37A,H37B), C35(H35A,H35B),
  C36(H36A,H36B), C33(H33A,H33B), C32(H32A,H32B), C41(H41A,H41B), C51(H51A,
 H51B), C45(H45A,H45B), C44(H44A,H44B), C42(H42A,H42B), C43(H43A,H43B),
 C50(H50A,H50B), C68(H68A,H68B), C48(H48A,H48B), C40(H40A,H40B), C47(H47A,H47B),
  C49(H49A,H49B), C46(H46A,H46B), C34X(H34C,H34D), C30X(H30C,H30D), C31X(H31C,
 H31D), C29X(H29C,H29D), C39X(H39C,H39D), C38X(H38C,H38D), C28X(H28C,H28D),
 C37X(H37C,H37D), C35X(H35C,H35D), C36X(H36C,H36D), C33X(H33C,H33D), C32X(H32C,
 H32D), C51X(H51C,H51D), C49X(H49C,H49D), C43X(H43C,H43D), C42X(H42C,H42D),
 C40X(H40C,H40D), C41X(H41C,H41D), C48X(H48C,H48D), C46X(H46C,H46D), C50X(H50C,
 H50D), C45X(H45C,H45D), C47X(H47C,H47D), C44X(H44C,H44D), C68X(H68C,H68D),
 C69X(H69C,H69D), C70X(H70C,H70D), C71X(H71C,H71D), C57X(H57C,H57D), C58X(H58C,
 H58D), C61X(H61C,H61D), C62X(H62C,H62D), C54X(H54C,H54D), C53X(H53C,H53D),
 C56X(H56C,H56D), C63X(H63C,H63D), C59X(H59C,H59D), C55X(H55C,H55D), C60X(H60C,
 H60D), C52X(H52C,H52D), C64X(H64C,H64D), C67X(H67C,H67D), C65X(H65C,H65D),
 C66X(H66C,H66D)
7.b Aromatic/amide H refined with riding coordinates:
 C11(H11), C5(H5), C24(H24), C14(H14), C15(H15), C16(H16), C13(H13), C22(H22),
 C7(H7), C23(H23), C4(H4), C25(H25), C20(H20), C2(H2), C6(H6), C20X(H20X),
 C14X(H14X), C6X(H6X), C23X(H23X), C22X(H22X), C25X(H25X), C24X(H24X), C4X(H4X),
  C16X(H16X), C5X(H5X), C13X(H13X), C7X(H7X), C2X(H2X), C11X(H11X), C15X(H15X)
;
_smtbx_masks_void_probe_radius 1.2
_smtbx_masks_void_truncation_radius 1.2
_olex2_submission_special_instructions 'No special instructions were received'

loop_
_space_group_symop_operation_xyz
'x, y, z'
'-x, y+1/2, -z'

loop_
_atom_site_label
_atom_site_type_symbol
_atom_site_fract_x
_atom_site_fract_y
_atom_site_fract_z
_atom_site_U_iso_or_equiv
_atom_site_adp_type
_atom_site_occupancy
_atom_site_site_symmetry_order
_atom_site_calc_flag
_atom_site_refinement_flags_posn
_atom_site_refinement_flags_adp
_atom_site_refinement_flags_occupancy
_atom_site_disorder_assembly
_atom_site_disorder_group
K3 K 0.00030(6) 0.57154(9) 0.75590(5) 0.0701(3) Uani 1 1 d . . . . .
K1 K 0.63712(7) 0.57825(8) 0.40251(4) 0.0681(3) Uani 1 1 d . . . . .
K2 K 0.34315(7) 0.55245(9) 0.12318(6) 0.0770(3) Uani 1 1 d . . . . .
O16 O -0.0973(6) 0.4878(5) 0.6236(3) 0.0716(14) Uani 0.835(6) 1 d D U P A 1
O18 O 0.0737(3) 0.4728(4) 0.8836(3) 0.0768(11) Uani 0.835(6) 1 d D U P A 1
O14 O -0.0074(5) 0.7475(4) 0.7641(4) 0.0978(17) Uani 0.835(6) 1 d D U P A 1
C57 C -0.1033(7) 0.5397(5) 0.5600(4) 0.0752(16) Uani 0.835(6) 1 d D U P A 1
H57A H -0.147697 0.512732 0.516166 0.090 Uiso 0.835(6) 1 calc R U P A 1
H57B H -0.034628 0.546343 0.549314 0.090 Uiso 0.835(6) 1 calc R U P A 1
C58 C -0.0562(6) 0.4080(5) 0.6146(4) 0.0836(16) Uani 0.835(6) 1 d D U P A 1
H58A H 0.012796 0.414117 0.604413 0.100 Uiso 0.835(6) 1 calc R U P A 1
H58B H -0.099618 0.378464 0.571755 0.100 Uiso 0.835(6) 1 calc R U P A 1
O19 O 0.1793(8) 0.5943(8) 0.7140(8) 0.083(2) Uani 0.470(14) 1 d D U P A 1
C10 C 0.3963(7) 0.6360(6) 0.3211(5) 0.0638(17) Uani 0.601(5) 1 d D U P B 1
C61 C 0.1102(5) 0.3921(6) 0.8699(4) 0.0843(16) Uani 0.835(6) 1 d D U P A 1
H61A H 0.122379 0.358458 0.916434 0.101 Uiso 0.835(6) 1 calc R U P A 1
H61B H 0.175490 0.397628 0.853670 0.101 Uiso 0.835(6) 1 calc R U P A 1
C62 C 0.1396(6) 0.5164(7) 0.9438(4) 0.0956(19) Uani 0.835(6) 1 d D U P A 1
H62A H 0.209526 0.518621 0.934714 0.115 Uiso 0.835(6) 1 calc R U P A 1
H62B H 0.141969 0.486046 0.991353 0.115 Uiso 0.835(6) 1 calc R U P A 1
O17 O 0.0234(4) 0.3929(4) 0.7437(3) 0.0784(12) Uani 0.835(6) 1 d D U P A 1
O4 O 0.6015(6) 0.4442(5) 0.5087(4) 0.0912(18) Uani 0.565(4) 1 d D U P B 1
C54 C -0.0194(7) 0.7905(6) 0.6931(6) 0.093(2) Uani 0.835(6) 1 d D U P A 1
H54A H 0.044313 0.786722 0.674470 0.111 Uiso 0.835(6) 1 calc R U P A 1
H54B H -0.035018 0.850691 0.699018 0.111 Uiso 0.835(6) 1 calc R U P A 1
O15 O -0.0757(5) 0.6670(4) 0.6290(4) 0.0687(12) Uani 0.835(6) 1 d D U P A 1
O1 O 0.7890(7) 0.7025(6) 0.3834(5) 0.109(2) Uani 0.565(4) 1 d D U P B 1
O6 O 0.6368(7) 0.7408(5) 0.4581(5) 0.103(2) Uani 0.565(4) 1 d D U P B 1
C11 C 0.3301(6) 0.6891(5) 0.3513(5) 0.0734(18) Uani 0.601(5) 1 d D U P B 1
H11 H 0.327896 0.748730 0.348028 0.088 Uiso 0.601(5) 1 calc R U P B 1
C5 C 0.6026(15) 0.8535(10) 0.1891(10) 0.107(3) Uani 0.601(5) 1 d D U P B 1
H5 H 0.641551 0.897598 0.174041 0.128 Uiso 0.601(5) 1 calc R U P B 1
C27 C 0.4968(6) 0.4992(5) 0.2638(5) 0.0557(16) Uani 0.601(5) 1 d D U P B 1
C18 C 0.3744(5) 0.5505(6) 0.3379(4) 0.0603(14) Uani 0.601(5) 1 d D U P B 1
C34 C 0.5704(9) 0.4688(8) 0.5743(7) 0.096(2) Uani 0.565(4) 1 d D U P B 1
H34A H 0.630532 0.479412 0.615101 0.115 Uiso 0.565(4) 1 calc R U P B 1
H34B H 0.528701 0.424113 0.590586 0.115 Uiso 0.565(4) 1 calc R U P B 1
C26 C 0.5324(7) 0.4202(6) 0.2414(5) 0.0626(16) Uani 0.601(5) 1 d D U P B 1
C3 C 0.5720(11) 0.7050(8) 0.1996(8) 0.096(3) Uani 0.601(5) 1 d D U P B 1
C24 C 0.6185(11) 0.3093(9) 0.1853(8) 0.091(3) Uani 0.601(5) 1 d D U P B 1
H24 H 0.665524 0.293752 0.155689 0.109 Uiso 0.601(5) 1 calc R U P B 1
C64 C 0.2073(15) 0.6489(12) 0.6587(14) 0.076(3) Uani 0.470(14) 1 d D U P A 1
H64A H 0.229944 0.703958 0.681666 0.091 Uiso 0.470(14) 1 calc R U P A 1
H64B H 0.147409 0.658581 0.617592 0.091 Uiso 0.470(14) 1 calc R U P A 1
C21 C 0.4789(8) 0.3573(7) 0.2750(6) 0.0694(19) Uani 0.601(5) 1 d D U P B 1
C14 C 0.1402(12) 0.5976(10) 0.4514(10) 0.101(3) Uani 0.601(5) 1 d D U P B 1
H14 H 0.086081 0.609401 0.475740 0.121 Uiso 0.601(5) 1 calc R U P B 1
C15 C 0.1633(10) 0.5186(10) 0.4415(8) 0.090(3) Uani 0.601(5) 1 d D U P B 1
H15 H 0.122598 0.476880 0.458078 0.108 Uiso 0.601(5) 1 calc R U P B 1
C16 C 0.2404(9) 0.4906(8) 0.4095(6) 0.085(2) Uani 0.601(5) 1 d D U P B 1
H16 H 0.256233 0.432491 0.407165 0.102 Uiso 0.601(5) 1 calc R U P B 1
C17 C 0.2962(6) 0.5551(7) 0.3796(4) 0.0673(16) Uani 0.601(5) 1 d D U P B 1
C12 C 0.2693(7) 0.6395(8) 0.3865(5) 0.075(2) Uani 0.601(5) 1 d D U P B 1
C13 C 0.1911(10) 0.6633(9) 0.4282(8) 0.091(3) Uani 0.601(5) 1 d D U P B 1
H13 H 0.177170 0.720326 0.438108 0.109 Uiso 0.601(5) 1 calc R U P B 1
C22 C 0.4985(11) 0.2707(9) 0.2632(9) 0.086(3) Uani 0.601(5) 1 d D U P B 1
H22 H 0.465999 0.228358 0.286401 0.103 Uiso 0.601(5) 1 calc R U P B 1
O20 O -0.1873(14) 0.5548(15) 0.7791(13) 0.126(4) Uani 0.374(10) 1 d D U P A 1
C53 C 0.0791(9) 0.7782(8) 0.8173(6) 0.119(3) Uani 0.835(6) 1 d D U P A 1
H53A H 0.071978 0.839424 0.824858 0.143 Uiso 0.835(6) 1 calc R U P A 1
H53B H 0.141995 0.768605 0.798658 0.143 Uiso 0.835(6) 1 calc R U P A 1
O3 O 0.7545(6) 0.4076(5) 0.4366(4) 0.0909(18) Uani 0.565(4) 1 d D U P B 1
C7 C 0.4816(10) 0.8120(8) 0.2603(7) 0.092(3) Uani 0.601(5) 1 d D U P B 1
H7 H 0.431107 0.826650 0.287261 0.110 Uiso 0.601(5) 1 calc R U P B 1
C1 C 0.5161(6) 0.5842(6) 0.2464(4) 0.0606(15) Uani 0.601(5) 1 d D U P B 1
C8 C 0.5046(9) 0.7269(8) 0.2482(7) 0.084(2) Uani 0.601(5) 1 d D U P B 1
C23 C 0.5658(12) 0.2475(9) 0.2173(10) 0.090(3) Uani 0.601(5) 1 d D U P B 1
H23 H 0.575692 0.189612 0.207896 0.108 Uiso 0.601(5) 1 calc R U P B 1
C56 C -0.1452(6) 0.6241(5) 0.5730(4) 0.0737(16) Uani 0.835(6) 1 d D U P A 1
H56A H -0.157549 0.657147 0.526144 0.088 Uiso 0.835(6) 1 calc R U P A 1
H56B H -0.210856 0.617256 0.588508 0.088 Uiso 0.835(6) 1 calc R U P A 1
C63 C 0.1013(8) 0.6017(7) 0.9491(5) 0.107(2) Uani 0.835(6) 1 d D U P A 1
H63A H 0.030586 0.598864 0.956483 0.128 Uiso 0.835(6) 1 calc R U P A 1
H63B H 0.143462 0.630238 0.993004 0.128 Uiso 0.835(6) 1 calc R U P A 1
C19 C 0.4242(6) 0.4820(5) 0.3096(5) 0.0525(15) Uani 0.601(5) 1 d D U P B 1
C4 C 0.6174(12) 0.7694(9) 0.1660(8) 0.107(3) Uani 0.601(5) 1 d D U P B 1
H4 H 0.656144 0.757741 0.129493 0.128 Uiso 0.601(5) 1 calc R U P B 1
C71 C -0.2589(15) 0.4871(14) 0.7529(17) 0.130(4) Uani 0.374(10) 1 d D U P A 1
H71A H -0.262483 0.443769 0.791065 0.156 Uiso 0.374(10) 1 calc R U P A 1
H71B H -0.251017 0.461207 0.705305 0.156 Uiso 0.374(10) 1 calc R U P A 1
O13 O 0.1031(5) 0.6490(5) 0.8841(3) 0.1071(18) Uani 0.835(6) 1 d D U P A 1
C59 C -0.0509(6) 0.3571(5) 0.6859(5) 0.0827(16) Uani 0.835(6) 1 d D U P A 1
H59A H -0.117999 0.357597 0.699862 0.099 Uiso 0.835(6) 1 calc R U P A 1
H59B H -0.032809 0.297995 0.677602 0.099 Uiso 0.835(6) 1 calc R U P A 1
C25 C 0.5996(10) 0.3957(8) 0.1984(6) 0.082(2) Uani 0.601(5) 1 d D U P B 1
H25 H 0.634519 0.437686 0.176818 0.098 Uiso 0.601(5) 1 calc R U P B 1
C30 C 0.8265(14) 0.4500(11) 0.3359(10) 0.115(3) Uani 0.565(4) 1 d D U P B 1
H30A H 0.899954 0.440899 0.356460 0.138 Uiso 0.565(4) 1 calc R U P B 1
H30B H 0.814523 0.439680 0.281398 0.138 Uiso 0.565(4) 1 calc R U P B 1
C67 C 0.2496(12) 0.5294(10) 0.7293(10) 0.080(3) Uani 0.470(14) 1 d D U P A 1
H67A H 0.215552 0.474487 0.716660 0.096 Uiso 0.470(14) 1 calc R U P A 1
H67B H 0.282952 0.529260 0.782995 0.096 Uiso 0.470(14) 1 calc R U P A 1
C55 C -0.1026(7) 0.7506(5) 0.6403(5) 0.0808(16) Uani 0.835(6) 1 d D U P A 1
H55A H -0.165444 0.751808 0.660220 0.097 Uiso 0.835(6) 1 calc R U P A 1
H55B H -0.115803 0.781429 0.592227 0.097 Uiso 0.835(6) 1 calc R U P A 1
C60 C 0.0348(7) 0.3492(6) 0.8114(4) 0.0868(17) Uani 0.835(6) 1 d D U P A 1
H60A H 0.057687 0.290958 0.804985 0.104 Uiso 0.835(6) 1 calc R U P A 1
H60B H -0.031458 0.346372 0.826545 0.104 Uiso 0.835(6) 1 calc R U P A 1
O5 O 0.5749(5) 0.6137(6) 0.5420(4) 0.0856(17) Uani 0.565(4) 1 d D U P B 1
C20 C 0.4151(6) 0.3925(4) 0.3174(4) 0.0632(14) Uani 0.601(5) 1 d D U P B 1
H20 H 0.374232 0.363440 0.345584 0.076 Uiso 0.601(5) 1 calc R U P B 1
C2 C 0.5780(9) 0.6170(7) 0.2003(6) 0.090(2) Uani 0.601(5) 1 d D U P B 1
H2 H 0.617871 0.584454 0.173768 0.108 Uiso 0.601(5) 1 calc R U P B 1
C31 C 0.7698(10) 0.3849(8) 0.3683(7) 0.094(2) Uani 0.565(4) 1 d D U P B 1
H31A H 0.703105 0.375133 0.334057 0.113 Uiso 0.565(4) 1 calc R U P B 1
H31B H 0.808398 0.331371 0.372931 0.113 Uiso 0.565(4) 1 calc R U P B 1
C29 C 0.8736(11) 0.5891(10) 0.3229(9) 0.107(3) Uani 0.565(4) 1 d D U P B 1
H29A H 0.862196 0.586772 0.267709 0.128 Uiso 0.565(4) 1 calc R U P B 1
H29B H 0.944245 0.570060 0.342967 0.128 Uiso 0.565(4) 1 calc R U P B 1
C52 C 0.0853(11) 0.7337(8) 0.8880(6) 0.120(3) Uani 0.835(6) 1 d D U P A 1
H52A H 0.140545 0.758959 0.926180 0.144 Uiso 0.835(6) 1 calc R U P A 1
H52B H 0.020654 0.741980 0.904648 0.144 Uiso 0.835(6) 1 calc R U P A 1
C65 C 0.291(2) 0.6102(15) 0.6285(19) 0.078(3) Uani 0.470(14) 1 d D U P A 1
H65A H 0.264702 0.586658 0.578000 0.094 Uiso 0.470(14) 1 calc R U P A 1
H65B H 0.344988 0.651563 0.626404 0.094 Uiso 0.470(14) 1 calc R U P A 1
C39 C 0.7387(11) 0.7822(7) 0.3718(8) 0.112(3) Uani 0.565(4) 1 d D U P B 1
H39A H 0.679531 0.778699 0.329116 0.134 Uiso 0.565(4) 1 calc R U P B 1
H39B H 0.785958 0.825564 0.360335 0.134 Uiso 0.565(4) 1 calc R U P B 1
C66 C 0.3268(9) 0.5441(7) 0.6826(9) 0.077(2) Uani 0.470(14) 1 d D U P A 1
H66A H 0.392577 0.560902 0.715020 0.092 Uiso 0.470(14) 1 calc R U P A 1
H66B H 0.337640 0.491579 0.656323 0.092 Uiso 0.470(14) 1 calc R U P A 1
C70 C -0.3413(15) 0.5526(16) 0.7442(13) 0.120(4) Uani 0.374(10) 1 d D U P A 1
H70A H -0.409584 0.527707 0.725871 0.144 Uiso 0.374(10) 1 calc R U P A 1
H70B H -0.330283 0.598333 0.710084 0.144 Uiso 0.374(10) 1 calc R U P A 1
C38 C 0.7043(12) 0.8051(10) 0.4407(10) 0.108(3) Uani 0.565(4) 1 d D U P B 1
H38A H 0.763920 0.810918 0.482732 0.129 Uiso 0.565(4) 1 calc R U P B 1
H38B H 0.668254 0.859818 0.433606 0.129 Uiso 0.565(4) 1 calc R U P B 1
C69 C -0.3273(16) 0.584(2) 0.8246(15) 0.128(4) Uani 0.374(10) 1 d D U P A 1
H69A H -0.355450 0.640816 0.826862 0.154 Uiso 0.374(10) 1 calc R U P A 1
H69B H -0.359396 0.544815 0.855134 0.154 Uiso 0.374(10) 1 calc R U P A 1
C28 C 0.8660(14) 0.6842(11) 0.3459(11) 0.126(3) Uani 0.565(4) 1 d D U P B 1
H28A H 0.931955 0.700897 0.378149 0.151 Uiso 0.565(4) 1 calc R U P B 1
H28B H 0.855646 0.719140 0.300200 0.151 Uiso 0.565(4) 1 calc R U P B 1
C37 C 0.5968(10) 0.7579(8) 0.5205(8) 0.105(3) Uani 0.565(4) 1 d D U P B 1
H37A H 0.562673 0.813518 0.515030 0.127 Uiso 0.565(4) 1 calc R U P B 1
H37B H 0.651997 0.759166 0.565977 0.127 Uiso 0.565(4) 1 calc R U P B 1
C35 C 0.5092(7) 0.5476(9) 0.5561(8) 0.098(2) Uani 0.565(4) 1 d D U P B 1
H35A H 0.454093 0.538491 0.511401 0.118 Uiso 0.565(4) 1 calc R U P B 1
H35B H 0.477853 0.563248 0.598341 0.118 Uiso 0.565(4) 1 calc R U P B 1
C36 C 0.5195(9) 0.6884(8) 0.5274(9) 0.102(3) Uani 0.565(4) 1 d D U P B 1
H36A H 0.484965 0.701303 0.568684 0.123 Uiso 0.565(4) 1 calc R U P B 1
H36B H 0.467376 0.683507 0.480439 0.123 Uiso 0.565(4) 1 calc R U P B 1
C33 C 0.6526(10) 0.3730(7) 0.5223(7) 0.095(2) Uani 0.565(4) 1 d D U P B 1
H33A H 0.612473 0.327505 0.539087 0.114 Uiso 0.565(4) 1 calc R U P B 1
H33B H 0.718684 0.379895 0.558006 0.114 Uiso 0.565(4) 1 calc R U P B 1
C32 C 0.6642(11) 0.3616(9) 0.4412(8) 0.096(3) Uani 0.565(4) 1 d D U P B 1
H32A H 0.671821 0.301269 0.429870 0.116 Uiso 0.565(4) 1 calc R U P B 1
H32B H 0.604253 0.384392 0.405714 0.116 Uiso 0.565(4) 1 calc R U P B 1
C9 C 0.4701(9) 0.6510(6) 0.2756(6) 0.068(2) Uani 0.601(5) 1 d D U P B 1
C6 C 0.5352(12) 0.8725(9) 0.2316(10) 0.102(3) Uani 0.601(5) 1 d D U P B 1
H6 H 0.524495 0.929972 0.242078 0.122 Uiso 0.601(5) 1 calc R U P B 1
O7 O 0.3132(6) 0.7141(5) 0.0429(5) 0.0982(19) Uani 0.597(5) 1 d D U P B 1
C41 C 0.4141(11) 0.6571(9) -0.0429(8) 0.099(2) Uani 0.597(5) 1 d D U P B 1
H41A H 0.357255 0.648623 -0.086580 0.119 Uiso 0.597(5) 1 calc R U P B 1
H41B H 0.476291 0.670991 -0.061068 0.119 Uiso 0.597(5) 1 calc R U P B 1
O8 O 0.4293(5) 0.5847(5) 0.0011(4) 0.0872(15) Uani 0.597(5) 1 d D U P B 1
C51 C 0.3105(11) 0.7803(9) 0.0901(8) 0.112(3) Uani 0.597(5) 1 d D U P B 1
H51A H 0.285122 0.831614 0.061484 0.134 Uiso 0.597(5) 1 calc R U P B 1
H51B H 0.379329 0.791824 0.120618 0.134 Uiso 0.597(5) 1 calc R U P B 1
C45 C 0.2768(13) 0.3224(9) 0.0765(9) 0.123(3) Uani 0.597(5) 1 d D U P B 1
H45A H 0.227107 0.313357 0.028833 0.148 Uiso 0.597(5) 1 calc R U P B 1
H45B H 0.281750 0.269680 0.105850 0.148 Uiso 0.597(5) 1 calc R U P B 1
C44 C 0.3737(14) 0.3422(10) 0.0615(9) 0.113(3) Uani 0.597(5) 1 d D U P B 1
H44A H 0.395533 0.296283 0.031990 0.135 Uiso 0.597(5) 1 calc R U P B 1
H44B H 0.424489 0.347145 0.109183 0.135 Uiso 0.597(5) 1 calc R U P B 1
O9 O 0.3691(8) 0.4194(5) 0.0211(5) 0.106(2) Uani 0.597(5) 1 d D U P B 1
C42 C 0.4470(14) 0.5150(9) -0.0479(8) 0.102(3) Uani 0.597(5) 1 d D U P B 1
H42A H 0.389116 0.509661 -0.091287 0.123 Uiso 0.597(5) 1 calc R U P B 1
H42B H 0.509964 0.524847 -0.066441 0.123 Uiso 0.597(5) 1 calc R U P B 1
O10 O 0.2431(10) 0.3865(8) 0.1158(7) 0.131(3) Uani 0.597(5) 1 d D U P B 1
C43 C 0.4567(12) 0.4395(9) -0.0021(9) 0.104(3) Uani 0.597(5) 1 d D U P B 1
H43A H 0.475661 0.391725 -0.031110 0.125 Uiso 0.597(5) 1 calc R U P B 1
H43B H 0.512527 0.447645 0.042293 0.125 Uiso 0.597(5) 1 calc R U P B 1
C50 C 0.2403(12) 0.7546(11) 0.1384(9) 0.123(3) Uani 0.597(5) 1 d D U P B 1
H50A H 0.285776 0.731866 0.183888 0.147 Uiso 0.597(5) 1 calc R U P B 1
H50B H 0.213960 0.808397 0.153853 0.147 Uiso 0.597(5) 1 calc R U P B 1
O12 O 0.1591(10) 0.7027(7) 0.1265(6) 0.134(3) Uani 0.597(5) 1 d D U P B 1
O2 O 0.8069(7) 0.5299(6) 0.3455(5) 0.105(2) Uani 0.565(4) 1 d D U P B 1
O11 O 0.1378(7) 0.5256(6) 0.1568(5) 0.112(2) Uani 0.597(5) 1 d D U P B 1
C68 C -0.2120(15) 0.583(2) 0.8497(14) 0.132(3) Uani 0.374(10) 1 d D U P A 1
H68A H -0.184396 0.639762 0.864525 0.158 Uiso 0.374(10) 1 calc R U P A 1
H68B H -0.188129 0.542749 0.890946 0.158 Uiso 0.374(10) 1 calc R U P A 1
C48 C 0.1136(14) 0.5781(11) 0.2042(9) 0.118(3) Uani 0.597(5) 1 d D U P B 1
H48A H 0.161606 0.572276 0.253109 0.142 Uiso 0.597(5) 1 calc R U P B 1
H48B H 0.044154 0.565470 0.211311 0.142 Uiso 0.597(5) 1 calc R U P B 1
C40 C 0.3887(13) 0.7276(11) 0.0066(9) 0.114(3) Uani 0.597(5) 1 d D U P B 1
H40A H 0.451284 0.740814 0.044342 0.136 Uiso 0.597(5) 1 calc R U P B 1
H40B H 0.371143 0.778290 -0.024905 0.136 Uiso 0.597(5) 1 calc R U P B 1
C47 C 0.1540(11) 0.4500(9) 0.1996(7) 0.109(3) Uani 0.597(5) 1 d D U P B 1
H47A H 0.099526 0.440486 0.227498 0.130 Uiso 0.597(5) 1 calc R U P B 1
H47B H 0.220989 0.449890 0.234879 0.130 Uiso 0.597(5) 1 calc R U P B 1
C49 C 0.1176(13) 0.6701(10) 0.1743(9) 0.129(3) Uani 0.597(5) 1 d D U P B 1
H49A H 0.045022 0.686034 0.157842 0.155 Uiso 0.597(5) 1 calc R U P B 1
H49B H 0.143517 0.703677 0.219940 0.155 Uiso 0.597(5) 1 calc R U P B 1
C46 C 0.1495(12) 0.3818(11) 0.1340(8) 0.125(3) Uani 0.597(5) 1 d D U P B 1
H46A H 0.137324 0.324593 0.151727 0.151 Uiso 0.597(5) 1 calc R U P B 1
H46B H 0.094604 0.395707 0.090355 0.151 Uiso 0.597(5) 1 calc R U P B 1
O4X O 0.6947(9) 0.4153(7) 0.5000(6) 0.094(2) Uani 0.435(4) 1 d D U P B 2
O1X O 0.7563(11) 0.7526(8) 0.4263(8) 0.113(3) Uani 0.435(4) 1 d D U P B 2
O6X O 0.5912(11) 0.7148(8) 0.4933(8) 0.104(2) Uani 0.435(4) 1 d D U P B 2
C34X C 0.6263(13) 0.4110(11) 0.5498(10) 0.097(3) Uani 0.435(4) 1 d D U P B 2
H34C H 0.666125 0.420864 0.601158 0.117 Uiso 0.435(4) 1 calc R U P B 2
H34D H 0.599111 0.352986 0.548194 0.117 Uiso 0.435(4) 1 calc R U P B 2
O3X O 0.7693(8) 0.4497(8) 0.3855(7) 0.095(2) Uani 0.435(4) 1 d D U P B 2
C30X C 0.8731(15) 0.5279(12) 0.3309(11) 0.108(3) Uani 0.435(4) 1 d D U P B 2
H30C H 0.947654 0.533598 0.336652 0.129 Uiso 0.435(4) 1 calc R U P B 2
H30D H 0.843603 0.527663 0.276572 0.129 Uiso 0.435(4) 1 calc R U P B 2
O5X O 0.5837(6) 0.5526(7) 0.5409(5) 0.0789(18) Uani 0.435(4) 1 d D U P B 2
C31X C 0.8549(14) 0.4427(13) 0.3590(12) 0.102(3) Uani 0.435(4) 1 d D U P B 2
H31C H 0.845867 0.400815 0.318162 0.123 Uiso 0.435(4) 1 calc R U P B 2
H31D H 0.912756 0.425143 0.399209 0.123 Uiso 0.435(4) 1 calc R U P B 2
C29X C 0.8181(16) 0.6686(12) 0.3131(11) 0.113(3) Uani 0.435(4) 1 d D U P B 2
H29C H 0.754814 0.658296 0.275226 0.135 Uiso 0.435(4) 1 calc R U P B 2
H29D H 0.873585 0.679314 0.286494 0.135 Uiso 0.435(4) 1 calc R U P B 2
C39X C 0.6799(18) 0.8113(16) 0.4335(14) 0.110(3) Uani 0.435(4) 1 d D U P B 2
H39C H 0.623226 0.807991 0.389023 0.132 Uiso 0.435(4) 1 calc R U P B 2
H39D H 0.708323 0.868994 0.436069 0.132 Uiso 0.435(4) 1 calc R U P B 2
C38X C 0.6421(14) 0.7946(9) 0.4993(10) 0.105(3) Uani 0.435(4) 1 d D U P B 2
H38C H 0.594100 0.839639 0.506346 0.126 Uiso 0.435(4) 1 calc R U P B 2
H38D H 0.699382 0.794428 0.543468 0.126 Uiso 0.435(4) 1 calc R U P B 2
C28X C 0.8029(18) 0.7515(14) 0.3621(12) 0.122(3) Uani 0.435(4) 1 d D U P B 2
H28C H 0.871642 0.775985 0.379399 0.146 Uiso 0.435(4) 1 calc R U P B 2
H28D H 0.763976 0.792365 0.326218 0.146 Uiso 0.435(4) 1 calc R U P B 2
C37X C 0.5585(14) 0.6997(11) 0.5554(10) 0.101(3) Uani 0.435(4) 1 d D U P B 2
H37C H 0.509763 0.743445 0.563830 0.121 Uiso 0.435(4) 1 calc R U P B 2
H37D H 0.616005 0.697498 0.599326 0.121 Uiso 0.435(4) 1 calc R U P B 2
C35X C 0.5397(12) 0.4695(11) 0.5361(11) 0.097(3) Uani 0.435(4) 1 d D U P B 2
H35C H 0.495911 0.459933 0.486036 0.117 Uiso 0.435(4) 1 calc R U P B 2
H35D H 0.498043 0.462163 0.574174 0.117 Uiso 0.435(4) 1 calc R U P B 2
C36X C 0.5061(11) 0.6135(11) 0.5410(10) 0.097(3) Uani 0.435(4) 1 d D U P B 2
H36C H 0.468702 0.600453 0.580670 0.117 Uiso 0.435(4) 1 calc R U P B 2
H36D H 0.457018 0.613533 0.492258 0.117 Uiso 0.435(4) 1 calc R U P B 2
C33X C 0.6878(14) 0.3467(10) 0.4658(10) 0.090(3) Uani 0.435(4) 1 d D U P B 2
H33C H 0.615821 0.329208 0.449305 0.108 Uiso 0.435(4) 1 calc R U P B 2
H33D H 0.725907 0.301838 0.497554 0.108 Uiso 0.435(4) 1 calc R U P B 2
C32X C 0.7340(12) 0.3652(9) 0.4010(9) 0.090(3) Uani 0.435(4) 1 d D U P B 2
H32C H 0.793129 0.327067 0.405057 0.107 Uiso 0.435(4) 1 calc R U P B 2
H32D H 0.683665 0.347719 0.355813 0.107 Uiso 0.435(4) 1 calc R U P B 2
O2X O 0.8414(11) 0.5977(9) 0.3575(8) 0.114(3) Uani 0.435(4) 1 d D U P B 2
O12X O 0.1825(12) 0.6291(10) 0.1622(8) 0.120(3) Uani 0.403(5) 1 d D U P B 2
C51X C 0.196(2) 0.7723(14) 0.1103(13) 0.122(3) Uani 0.403(5) 1 d D U P B 2
H51C H 0.126610 0.780974 0.079953 0.146 Uiso 0.403(5) 1 calc R U P B 2
H51D H 0.229568 0.827147 0.124847 0.146 Uiso 0.403(5) 1 calc R U P B 2
O7X O 0.2539(12) 0.7195(9) 0.0769(8) 0.114(3) Uani 0.403(5) 1 d D U P B 2
C49X C 0.136(2) 0.6013(15) 0.2145(13) 0.114(3) Uani 0.403(5) 1 d D U P B 2
H49C H 0.063242 0.618819 0.203646 0.136 Uiso 0.403(5) 1 calc R U P B 2
H49D H 0.169330 0.622449 0.264499 0.136 Uiso 0.403(5) 1 calc R U P B 2
C43X C 0.4682(17) 0.5434(13) -0.0354(13) 0.099(3) Uani 0.403(5) 1 d D U P B 2
H43C H 0.521125 0.556326 0.009744 0.118 Uiso 0.403(5) 1 calc R U P B 2
H43D H 0.502688 0.520893 -0.073867 0.118 Uiso 0.403(5) 1 calc R U P B 2
C42X C 0.4186(16) 0.6149(13) -0.0610(11) 0.101(3) Uani 0.403(5) 1 d D U P B 2
H42C H 0.356770 0.600433 -0.098911 0.121 Uiso 0.403(5) 1 calc R U P B 2
H42D H 0.462977 0.649584 -0.085725 0.121 Uiso 0.403(5) 1 calc R U P B 2
O8X O 0.3911(11) 0.6614(9) -0.0054(9) 0.106(3) Uani 0.403(5) 1 d D U P B 2
C40X C 0.3198(15) 0.7755(13) 0.0457(13) 0.108(3) Uani 0.403(5) 1 d D U P B 2
H40C H 0.282175 0.798474 -0.002547 0.130 Uiso 0.403(5) 1 calc R U P B 2
H40D H 0.341442 0.823226 0.080249 0.130 Uiso 0.403(5) 1 calc R U P B 2
O9X O 0.4022(10) 0.4821(8) -0.0178(7) 0.098(2) Uani 0.403(5) 1 d D U P B 2
C41X C 0.4058(17) 0.7309(15) 0.0349(15) 0.113(3) Uani 0.403(5) 1 d D U P B 2
H41C H 0.447151 0.769668 0.011187 0.136 Uiso 0.403(5) 1 calc R U P B 2
H41D H 0.447193 0.716224 0.084753 0.136 Uiso 0.403(5) 1 calc R U P B 2
C48X C 0.1449(18) 0.5072(15) 0.2102(10) 0.114(3) Uani 0.403(5) 1 d D U P B 2
H48C H 0.202044 0.493630 0.252472 0.136 Uiso 0.403(5) 1 calc R U P B 2
H48D H 0.083092 0.486209 0.225480 0.136 Uiso 0.403(5) 1 calc R U P B 2
O11X O 0.1578(13) 0.4514(11) 0.1550(8) 0.115(3) Uani 0.403(5) 1 d D U P B 2
O10X O 0.3165(13) 0.3896(9) 0.0771(8) 0.113(3) Uani 0.403(5) 1 d D U P B 2
C46X C 0.266(2) 0.3413(16) 0.1121(13) 0.119(3) Uani 0.403(5) 1 d D U P B 2
H46C H 0.312690 0.295841 0.135786 0.142 Uiso 0.403(5) 1 calc R U P B 2
H46D H 0.211351 0.314448 0.074810 0.142 Uiso 0.403(5) 1 calc R U P B 2
C50X C 0.199(2) 0.7090(13) 0.1822(12) 0.125(3) Uani 0.403(5) 1 d D U P B 2
H50C H 0.266305 0.713732 0.216751 0.150 Uiso 0.403(5) 1 calc R U P B 2
H50D H 0.146684 0.727282 0.209411 0.150 Uiso 0.403(5) 1 calc R U P B 2
C45X C 0.373(2) 0.3440(15) 0.0354(14) 0.111(3) Uani 0.403(5) 1 d D U P B 2
H45C H 0.327584 0.315502 -0.006978 0.133 Uiso 0.403(5) 1 calc R U P B 2
H45D H 0.414751 0.300684 0.066971 0.133 Uiso 0.403(5) 1 calc R U P B 2
C47X C 0.2153(19) 0.3835(14) 0.1763(11) 0.119(3) Uani 0.403(5) 1 d D U P B 2
H47C H 0.172824 0.340400 0.194142 0.143 Uiso 0.403(5) 1 calc R U P B 2
H47D H 0.270453 0.399226 0.219182 0.143 Uiso 0.403(5) 1 calc R U P B 2
C44X C 0.442(2) 0.4070(13) 0.0065(15) 0.107(3) Uani 0.403(5) 1 d D U P B 2
H44C H 0.502662 0.417303 0.047199 0.129 Uiso 0.403(5) 1 calc R U P B 2
H44D H 0.466963 0.379848 -0.034939 0.129 Uiso 0.403(5) 1 calc R U P B 2
O20X O -0.1811(7) 0.5866(8) 0.8043(9) 0.130(3) Uani 0.626(10) 1 d D U P A 2
C68X C -0.2741(8) 0.6214(9) 0.7643(9) 0.114(3) Uani 0.626(10) 1 d D U P A 2
H68C H -0.282697 0.610561 0.710154 0.137 Uiso 0.626(10) 1 calc R U P A 2
H68D H -0.275321 0.683015 0.772404 0.137 Uiso 0.626(10) 1 calc R U P A 2
C69X C -0.3576(10) 0.5790(12) 0.7942(11) 0.128(3) Uani 0.626(10) 1 d D U P A 2
H69C H -0.386292 0.617482 0.826879 0.153 Uiso 0.626(10) 1 calc R U P A 2
H69D H -0.413004 0.559486 0.753035 0.153 Uiso 0.626(10) 1 calc R U P A 2
C70X C -0.3045(11) 0.5064(11) 0.8376(11) 0.133(3) Uani 0.626(10) 1 d D U P A 2
H70C H -0.296685 0.516343 0.891851 0.159 Uiso 0.626(10) 1 calc R U P A 2
H70D H -0.344201 0.454045 0.824238 0.159 Uiso 0.626(10) 1 calc R U P A 2
C71X C -0.2046(11) 0.4988(10) 0.8187(12) 0.133(3) Uani 0.626(10) 1 d D U P A 2
H71C H -0.207902 0.463311 0.773806 0.160 Uiso 0.626(10) 1 calc R U P A 2
H71D H -0.153700 0.474913 0.860765 0.160 Uiso 0.626(10) 1 calc R U P A 2
O16X O -0.084(4) 0.488(2) 0.638(2) 0.074(4) Uani 0.165(6) 1 d D U P A 2
O18X O 0.060(2) 0.5243(18) 0.9069(12) 0.090(3) Uani 0.165(6) 1 d D U P A 2
O14X O -0.027(3) 0.776(2) 0.7444(18) 0.095(4) Uani 0.165(6) 1 d D U P A 2
C57X C -0.084(4) 0.516(2) 0.563(2) 0.074(3) Uani 0.165(6) 1 d D U P A 2
H57C H -0.124905 0.478057 0.525711 0.089 Uiso 0.165(6) 1 calc R U P A 2
H57D H -0.013756 0.519208 0.554969 0.089 Uiso 0.165(6) 1 calc R U P A 2
C58X C -0.040(3) 0.409(2) 0.6473(17) 0.077(3) Uani 0.165(6) 1 d D U P A 2
H58C H 0.029533 0.412267 0.637185 0.093 Uiso 0.165(6) 1 calc R U P A 2
H58D H -0.080046 0.369912 0.610172 0.093 Uiso 0.165(6) 1 calc R U P A 2
C61X C 0.112(3) 0.447(2) 0.897(2) 0.090(4) Uani 0.165(6) 1 d D U P A 2
H61C H 0.135405 0.419286 0.945950 0.108 Uiso 0.165(6) 1 calc R U P A 2
H61D H 0.172539 0.459887 0.876276 0.108 Uiso 0.165(6) 1 calc R U P A 2
C62X C 0.127(4) 0.580(2) 0.957(3) 0.102(4) Uani 0.165(6) 1 d D U P A 2
H62C H 0.192402 0.588236 0.941628 0.122 Uiso 0.165(6) 1 calc R U P A 2
H62D H 0.139499 0.559933 1.009158 0.122 Uiso 0.165(6) 1 calc R U P A 2
O17X O 0.018(2) 0.4295(19) 0.7782(13) 0.083(3) Uani 0.165(6) 1 d D U P A 2
C54X C -0.044(4) 0.788(2) 0.666(2) 0.089(4) Uani 0.165(6) 1 d D U P A 2
H54C H 0.021760 0.785235 0.650921 0.106 Uiso 0.165(6) 1 calc R U P A 2
H54D H -0.072999 0.844733 0.654209 0.106 Uiso 0.165(6) 1 calc R U P A 2
O15X O -0.070(3) 0.647(2) 0.620(2) 0.074(4) Uani 0.165(6) 1 d D U P A 2
C53X C 0.055(3) 0.812(3) 0.7967(19) 0.105(4) Uani 0.165(6) 1 d D U P A 2
H53C H 0.051167 0.873766 0.795747 0.126 Uiso 0.165(6) 1 calc R U P A 2
H53D H 0.121026 0.794049 0.785817 0.126 Uiso 0.165(6) 1 calc R U P A 2
C56X C -0.131(3) 0.601(2) 0.561(2) 0.071(4) Uani 0.165(6) 1 d D U P A 2
H56C H -0.131829 0.629363 0.512884 0.085 Uiso 0.165(6) 1 calc R U P A 2
H56D H -0.202174 0.597250 0.568133 0.085 Uiso 0.165(6) 1 calc R U P A 2
C63X C 0.064(3) 0.657(2) 0.9460(17) 0.109(4) Uani 0.165(6) 1 d D U P A 2
H63C H -0.009092 0.642797 0.940156 0.131 Uiso 0.165(6) 1 calc R U P A 2
H63D H 0.083761 0.695057 0.989645 0.131 Uiso 0.165(6) 1 calc R U P A 2
O13X O 0.081(3) 0.696(2) 0.8813(17) 0.109(4) Uani 0.165(6) 1 d D U P A 2
C59X C -0.033(3) 0.373(2) 0.7233(17) 0.080(4) Uani 0.165(6) 1 d D U P A 2
H59C H -0.101851 0.361746 0.731268 0.096 Uiso 0.165(6) 1 calc R U P A 2
H59D H 0.005039 0.319195 0.727617 0.096 Uiso 0.165(6) 1 calc R U P A 2
C55X C -0.111(3) 0.728(2) 0.625(2) 0.080(4) Uani 0.165(6) 1 d D U P A 2
H55C H -0.171713 0.723031 0.646911 0.096 Uiso 0.165(6) 1 calc R U P A 2
H55D H -0.134216 0.749675 0.573264 0.096 Uiso 0.165(6) 1 calc R U P A 2
C60X C 0.045(3) 0.391(2) 0.8468(15) 0.082(3) Uani 0.165(6) 1 d D U P A 2
H60C H 0.080016 0.337280 0.842159 0.099 Uiso 0.165(6) 1 calc R U P A 2
H60D H -0.016582 0.379066 0.866605 0.099 Uiso 0.165(6) 1 calc R U P A 2
C52X C 0.044(4) 0.779(2) 0.8683(18) 0.109(4) Uani 0.165(6) 1 d D U P A 2
H52C H 0.081375 0.816395 0.908333 0.131 Uiso 0.165(6) 1 calc R U P A 2
H52D H -0.028889 0.780560 0.870613 0.131 Uiso 0.165(6) 1 calc R U P A 2
C64X C 0.2387(13) 0.5146(10) 0.7110(10) 0.091(3) Uani 0.530(14) 1 d D U P A 2
H64C H 0.218121 0.455495 0.716364 0.109 Uiso 0.530(14) 1 calc R U P A 2
H64D H 0.283235 0.534217 0.758118 0.109 Uiso 0.530(14) 1 calc R U P A 2
O19X O 0.1573(7) 0.5663(6) 0.6875(6) 0.079(2) Uani 0.530(14) 1 d D U P A 2
C67X C 0.1875(12) 0.6422(11) 0.6549(13) 0.076(3) Uani 0.530(14) 1 d D U P A 2
H67C H 0.199189 0.688518 0.691924 0.092 Uiso 0.530(14) 1 calc R U P A 2
H67D H 0.134587 0.659960 0.611287 0.092 Uiso 0.530(14) 1 calc R U P A 2
C65X C 0.2859(10) 0.5268(7) 0.6454(8) 0.082(2) Uani 0.530(14) 1 d D U P A 2
H65C H 0.246947 0.496409 0.601255 0.098 Uiso 0.530(14) 1 calc R U P A 2
H65D H 0.357006 0.506024 0.656373 0.098 Uiso 0.530(14) 1 calc R U P A 2
C66X C 0.283(2) 0.6200(12) 0.6318(16) 0.079(3) Uani 0.530(14) 1 d D U P A 2
H66C H 0.342362 0.648806 0.662921 0.094 Uiso 0.530(14) 1 calc R U P A 2
H66D H 0.279117 0.633392 0.578486 0.094 Uiso 0.530(14) 1 calc R U P A 2
C19X C 0.3961(10) 0.5046(8) 0.3252(6) 0.056(2) Uani 0.399(5) 1 d D U P B 2
C20X C 0.3319(9) 0.4596(7) 0.3641(6) 0.070(2) Uani 0.399(5) 1 d D U P B 2
H20X H 0.330711 0.400273 0.370113 0.084 Uiso 0.399(5) 1 calc R U P B 2
C14X C 0.5970(18) 0.2676(14) 0.2151(15) 0.089(4) Uani 0.399(5) 1 d D U P B 2
H14X H 0.631678 0.219391 0.202406 0.107 Uiso 0.399(5) 1 calc R U P B 2
C9X C 0.4998(12) 0.6302(11) 0.2540(9) 0.075(3) Uani 0.399(5) 1 d D U P B 2
C27X C 0.3763(8) 0.5939(8) 0.3330(5) 0.058(2) Uani 0.399(5) 1 d D U P B 2
C8X C 0.5387(16) 0.7071(11) 0.2288(11) 0.088(3) Uani 0.399(5) 1 d D U P B 2
C12X C 0.5756(17) 0.4155(11) 0.2166(11) 0.087(3) Uani 0.399(5) 1 d D U P B 2
C6X C 0.6233(19) 0.8134(16) 0.1683(14) 0.114(4) Uani 0.399(5) 1 d D U P B 2
H6X H 0.672995 0.828569 0.140844 0.136 Uiso 0.399(5) 1 calc R U P B 2
C3X C 0.4891(13) 0.7736(13) 0.2596(9) 0.088(3) Uani 0.399(5) 1 d D U P B 2
C23X C 0.1323(18) 0.5654(13) 0.4453(13) 0.089(3) Uani 0.399(5) 1 d D U P B 2
H23X H 0.078471 0.557838 0.470788 0.107 Uiso 0.399(5) 1 calc R U P B 2
C22X C 0.1861(18) 0.4978(14) 0.4298(12) 0.091(4) Uani 0.399(5) 1 d D U P B 2
H22X H 0.170550 0.442010 0.442324 0.109 Uiso 0.399(5) 1 calc R U P B 2
C21X C 0.2714(12) 0.5169(11) 0.3916(8) 0.074(3) Uani 0.399(5) 1 d D U P B 2
C26X C 0.2984(10) 0.5992(9) 0.3749(6) 0.068(2) Uani 0.399(5) 1 d D U P B 2
C25X C 0.2398(14) 0.6666(10) 0.3971(9) 0.079(3) Uani 0.399(5) 1 d D U P B 2
H25X H 0.258060 0.723906 0.393356 0.095 Uiso 0.399(5) 1 calc R U P B 2
C24X C 0.1553(16) 0.6433(14) 0.4244(13) 0.091(3) Uani 0.399(5) 1 d D U P B 2
H24X H 0.108522 0.686801 0.428894 0.109 Uiso 0.399(5) 1 calc R U P B 2
C4X C 0.5036(19) 0.8606(15) 0.2456(12) 0.101(4) Uani 0.399(5) 1 d D U P B 2
H4X H 0.474717 0.904310 0.269783 0.121 Uiso 0.399(5) 1 calc R U P B 2
C16X C 0.4750(13) 0.3214(11) 0.2800(9) 0.076(3) Uani 0.399(5) 1 d D U P B 2
H16X H 0.425476 0.312686 0.309140 0.091 Uiso 0.399(5) 1 calc R U P B 2
C10X C 0.5189(10) 0.5450(9) 0.2466(7) 0.068(2) Uani 0.399(5) 1 d D U P B 2
C17X C 0.5016(12) 0.4030(9) 0.2606(8) 0.068(2) Uani 0.399(5) 1 d D U P B 2
C5X C 0.564(2) 0.8766(15) 0.1938(15) 0.106(4) Uani 0.399(5) 1 d D U P B 2
H5X H 0.564692 0.932034 0.174661 0.128 Uiso 0.399(5) 1 calc R U P B 2
C1X C 0.4316(12) 0.6559(8) 0.2996(8) 0.065(3) Uani 0.399(5) 1 d D U P B 2
C13X C 0.6254(17) 0.3467(13) 0.1912(11) 0.092(3) Uani 0.399(5) 1 d D U P B 2
H13X H 0.673727 0.353113 0.160600 0.111 Uiso 0.399(5) 1 calc R U P B 2
C7X C 0.6071(16) 0.7241(13) 0.1848(11) 0.101(3) Uani 0.399(5) 1 d D U P B 2
H7X H 0.642419 0.680228 0.165826 0.121 Uiso 0.399(5) 1 calc R U P B 2
C2X C 0.4219(10) 0.7458(7) 0.3020(6) 0.073(2) Uani 0.399(5) 1 d D U P B 2
H2X H 0.379723 0.778300 0.326649 0.088 Uiso 0.399(5) 1 calc R U P B 2
C11X C 0.5787(12) 0.5011(9) 0.2036(9) 0.082(2) Uani 0.399(5) 1 d D U P B 2
H11X H 0.615353 0.526862 0.170691 0.098 Uiso 0.399(5) 1 calc R U P B 2
C18X C 0.4680(12) 0.4834(8) 0.2797(7) 0.062(2) Uani 0.399(5) 1 d D U P B 2
C15X C 0.5241(18) 0.2551(14) 0.2547(14) 0.087(4) Uani 0.399(5) 1 d D U P B 2
H15X H 0.506398 0.199227 0.265293 0.104 Uiso 0.399(5) 1 calc R U P B 2

loop_
_atom_site_aniso_label
_atom_site_aniso_U_11
_atom_site_aniso_U_22
_atom_site_aniso_U_33
_atom_site_aniso_U_23
_atom_site_aniso_U_13
_atom_site_aniso_U_12
K3 0.0491(3) 0.1055(7) 0.0525(4) 0.0062(5) 0.0038(3) -0.0030(4)
K1 0.0743(5) 0.0791(5) 0.0430(3) -0.0038(4) -0.0046(3) 0.0062(4)
K2 0.0574(4) 0.1077(9) 0.0592(5) -0.0117(5) -0.0026(3) 0.0073(5)
O16 0.069(3) 0.078(2) 0.061(3) 0.003(2) -0.001(2) -0.0036(19)
O18 0.062(2) 0.105(3) 0.057(2) 0.008(2) -0.0029(16) 0.001(2)
O14 0.099(3) 0.094(3) 0.084(3) -0.017(3) -0.016(3) 0.013(3)
C57 0.085(4) 0.075(4) 0.057(2) 0.000(3) -0.003(2) -0.002(3)
C58 0.085(4) 0.091(3) 0.066(3) -0.002(3) -0.004(3) 0.004(3)
O19 0.067(4) 0.086(5) 0.102(5) 0.004(4) 0.034(4) 0.002(4)
C10 0.069(4) 0.054(4) 0.053(3) 0.002(3) -0.019(3) 0.008(3)
C61 0.075(3) 0.110(4) 0.063(3) 0.015(3) 0.004(2) 0.010(3)
C62 0.082(3) 0.130(5) 0.061(3) 0.002(3) -0.016(3) -0.004(3)
O17 0.074(2) 0.089(3) 0.065(2) 0.013(2) -0.0008(19) -0.002(2)
O4 0.078(3) 0.094(4) 0.087(4) 0.031(3) -0.012(3) -0.015(3)
C54 0.091(4) 0.089(4) 0.087(4) -0.015(3) -0.005(3) 0.007(3)
O15 0.061(2) 0.076(3) 0.061(2) -0.004(2) -0.0028(17) 0.005(2)
O1 0.107(4) 0.111(4) 0.094(4) 0.047(4) -0.010(3) -0.024(4)
O6 0.111(4) 0.065(3) 0.108(4) -0.013(3) -0.032(4) 0.002(3)
C11 0.078(4) 0.064(3) 0.066(3) -0.005(3) -0.012(3) 0.018(3)
C5 0.134(7) 0.076(6) 0.102(6) 0.027(5) 0.008(6) -0.030(5)
C27 0.058(3) 0.052(3) 0.051(3) 0.002(3) 0.000(3) -0.005(3)
C18 0.064(3) 0.059(4) 0.049(3) 0.010(3) -0.007(2) 0.009(3)
C34 0.076(4) 0.118(5) 0.089(5) 0.033(4) 0.007(4) -0.021(4)
C26 0.063(3) 0.063(3) 0.057(3) 0.002(3) 0.003(3) 0.003(3)
C3 0.100(5) 0.081(4) 0.096(5) 0.027(4) -0.002(4) -0.034(4)
C24 0.113(5) 0.078(6) 0.080(5) -0.013(5) 0.016(4) 0.010(5)
C64 0.069(6) 0.072(5) 0.092(5) 0.000(4) 0.027(5) -0.002(4)
C21 0.075(4) 0.058(4) 0.065(4) -0.001(4) -0.008(3) -0.001(4)
C14 0.100(5) 0.109(7) 0.093(5) -0.004(6) 0.022(5) 0.019(6)
C15 0.087(6) 0.102(7) 0.078(5) 0.001(5) 0.013(4) 0.018(5)
C16 0.081(5) 0.096(5) 0.073(5) 0.005(4) 0.005(4) 0.017(4)
C17 0.070(3) 0.068(4) 0.056(3) 0.003(3) -0.003(3) 0.017(3)
C12 0.073(4) 0.081(5) 0.061(4) 0.001(4) -0.009(3) 0.024(3)
C13 0.086(6) 0.097(6) 0.085(5) -0.004(5) 0.006(5) 0.018(5)
C22 0.100(6) 0.072(5) 0.079(5) -0.003(4) 0.004(5) 0.016(4)
O20 0.082(5) 0.138(8) 0.167(8) -0.008(6) 0.049(5) -0.005(5)
C53 0.126(5) 0.115(5) 0.094(4) -0.015(4) -0.025(4) 0.005(4)
O3 0.102(4) 0.079(3) 0.082(4) -0.028(3) -0.002(3) 0.010(3)
C7 0.105(5) 0.066(4) 0.084(4) 0.012(4) -0.025(4) -0.025(5)
C1 0.070(3) 0.053(4) 0.050(3) 0.011(3) -0.008(2) -0.015(3)
C8 0.094(5) 0.064(4) 0.077(4) 0.017(4) -0.022(4) -0.020(4)
C23 0.107(6) 0.075(5) 0.084(5) -0.007(5) 0.013(5) 0.020(5)
C56 0.072(3) 0.077(3) 0.061(3) 0.003(2) -0.012(2) 0.000(3)
C63 0.107(5) 0.131(5) 0.064(3) -0.019(3) -0.025(3) 0.002(4)
C19 0.055(3) 0.048(3) 0.049(3) 0.007(2) -0.003(2) 0.001(2)
C4 0.131(6) 0.078(5) 0.103(5) 0.025(5) 0.004(5) -0.031(5)
C71 0.092(6) 0.134(7) 0.168(9) -0.001(7) 0.037(6) -0.003(6)
O13 0.113(4) 0.115(4) 0.072(3) -0.014(3) -0.029(3) 0.004(3)
C59 0.087(4) 0.076(3) 0.075(3) 0.003(3) -0.005(3) 0.000(3)
C25 0.096(5) 0.079(5) 0.069(4) -0.016(4) 0.017(4) 0.010(4)
C30 0.107(6) 0.138(6) 0.097(6) -0.019(5) 0.014(5) 0.008(5)
C67 0.070(5) 0.072(5) 0.098(6) -0.007(4) 0.019(4) -0.004(4)
C55 0.083(3) 0.074(4) 0.079(4) -0.009(3) 0.003(3) 0.007(3)
C60 0.090(4) 0.095(4) 0.070(3) 0.013(3) 0.006(3) 0.003(3)
O5 0.053(3) 0.116(4) 0.083(3) 0.001(3) 0.003(2) 0.024(3)
C20 0.067(3) 0.049(3) 0.067(3) 0.012(2) 0.000(3) -0.001(2)
C2 0.089(4) 0.084(4) 0.091(4) 0.014(4) 0.006(4) -0.024(4)
C31 0.097(5) 0.093(5) 0.084(5) -0.031(4) 0.001(4) 0.014(4)
C29 0.084(5) 0.143(6) 0.094(5) 0.005(5) 0.022(4) -0.014(5)
C52 0.137(5) 0.122(5) 0.078(4) -0.029(4) -0.029(4) 0.011(5)
C65 0.065(5) 0.080(5) 0.095(5) 0.002(5) 0.029(4) 0.006(4)
C39 0.114(6) 0.082(5) 0.116(5) 0.040(4) -0.030(5) -0.015(4)
C66 0.060(4) 0.066(4) 0.105(6) 0.002(4) 0.020(4) -0.002(3)
C70 0.089(6) 0.130(7) 0.150(8) 0.002(7) 0.042(6) 0.003(6)
C38 0.118(6) 0.058(4) 0.114(5) 0.012(4) -0.048(5) -0.009(4)
C69 0.094(6) 0.140(7) 0.158(8) 0.002(7) 0.042(6) 0.002(6)
C28 0.115(6) 0.146(6) 0.111(6) 0.026(5) 0.011(5) -0.024(5)
C37 0.099(5) 0.088(5) 0.109(5) -0.024(4) -0.023(4) 0.029(4)
C35 0.060(3) 0.135(5) 0.099(5) 0.015(5) 0.016(4) 0.004(4)
C36 0.074(5) 0.116(5) 0.105(6) -0.018(5) -0.007(4) 0.040(4)
C33 0.095(5) 0.082(5) 0.095(5) 0.016(4) -0.008(4) -0.017(4)
C32 0.101(5) 0.081(5) 0.092(5) -0.021(4) -0.014(4) -0.010(4)
C9 0.077(4) 0.053(3) 0.059(4) 0.013(3) -0.021(3) -0.020(3)
C6 0.119(7) 0.080(5) 0.094(6) 0.017(5) -0.005(5) -0.037(5)
O7 0.089(4) 0.080(3) 0.112(4) -0.031(3) -0.007(3) -0.009(3)
C41 0.104(5) 0.102(5) 0.094(5) 0.014(5) 0.025(4) -0.004(4)
O8 0.087(3) 0.102(4) 0.075(3) 0.012(3) 0.023(3) 0.010(3)
C51 0.110(5) 0.094(5) 0.110(5) -0.039(4) -0.021(4) -0.006(4)
C45 0.158(6) 0.103(5) 0.098(6) 0.029(5) 0.004(5) 0.015(5)
C44 0.144(6) 0.094(5) 0.091(6) 0.017(5) 0.006(5) 0.028(4)
O9 0.137(5) 0.088(4) 0.090(4) 0.015(3) 0.018(4) 0.039(4)
C42 0.112(6) 0.111(5) 0.088(5) 0.005(4) 0.032(4) 0.020(5)
O10 0.157(6) 0.127(5) 0.107(5) 0.025(5) 0.024(4) -0.003(5)
C43 0.123(6) 0.103(6) 0.089(5) 0.006(5) 0.028(4) 0.034(5)
C50 0.125(6) 0.116(6) 0.111(6) -0.040(5) -0.011(5) 0.006(5)
O12 0.153(6) 0.137(5) 0.106(5) -0.038(4) 0.015(4) 0.004(5)
O2 0.082(4) 0.142(5) 0.088(4) -0.003(4) 0.014(3) 0.001(4)
O11 0.104(4) 0.159(5) 0.079(3) 0.022(4) 0.037(3) 0.021(4)
C68 0.092(5) 0.148(7) 0.163(8) -0.004(7) 0.045(5) -0.004(6)
C48 0.111(6) 0.169(6) 0.081(5) -0.002(5) 0.036(5) 0.022(5)
C40 0.119(6) 0.098(5) 0.116(6) -0.005(5) 0.007(5) -0.015(5)
C47 0.100(5) 0.146(6) 0.078(5) 0.037(5) 0.016(4) 0.005(5)
C49 0.134(6) 0.155(6) 0.097(5) -0.016(5) 0.021(5) 0.031(5)
C46 0.131(6) 0.137(6) 0.100(5) 0.035(5) 0.008(5) 0.001(5)
O4X 0.106(5) 0.081(4) 0.085(4) 0.005(4) -0.002(4) -0.010(4)
O1X 0.126(5) 0.082(4) 0.109(5) 0.024(4) -0.025(4) -0.011(4)
O6X 0.101(5) 0.089(5) 0.105(5) -0.015(4) -0.014(4) 0.015(4)
C34X 0.098(5) 0.099(6) 0.086(6) 0.013(5) 0.001(5) -0.026(5)
O3X 0.081(4) 0.107(5) 0.096(5) -0.030(4) 0.016(4) 0.007(4)
C30X 0.090(6) 0.148(6) 0.091(6) -0.008(5) 0.032(5) 0.000(5)
O5X 0.050(3) 0.113(4) 0.072(3) -0.002(4) 0.008(3) -0.011(3)
C31X 0.087(6) 0.134(6) 0.086(6) -0.020(5) 0.017(5) 0.020(5)
C29X 0.101(6) 0.128(6) 0.103(6) 0.024(5) 0.007(5) -0.033(5)
C39X 0.123(7) 0.066(5) 0.113(6) 0.005(5) -0.036(6) -0.004(5)
C38X 0.113(6) 0.066(5) 0.114(6) -0.006(5) -0.028(5) 0.017(5)
C28X 0.125(7) 0.112(6) 0.115(6) 0.029(5) -0.006(6) -0.025(6)
C37X 0.083(6) 0.108(5) 0.102(6) -0.021(5) -0.002(5) 0.037(5)
C35X 0.081(5) 0.121(5) 0.085(6) 0.011(5) 0.004(5) -0.029(5)
C36X 0.066(5) 0.126(5) 0.095(6) -0.014(5) 0.005(4) 0.018(5)
C33X 0.094(6) 0.072(5) 0.091(6) 0.003(4) -0.013(5) -0.006(4)
C32X 0.086(5) 0.078(5) 0.092(6) -0.029(4) -0.010(4) 0.005(4)
O2X 0.104(5) 0.137(5) 0.108(5) 0.018(5) 0.034(4) -0.019(4)
O12X 0.121(6) 0.149(6) 0.092(5) -0.039(4) 0.024(5) 0.028(5)
C51X 0.130(7) 0.117(6) 0.107(6) -0.039(5) -0.002(6) 0.000(6)
O7X 0.130(6) 0.097(5) 0.101(5) -0.034(4) -0.006(5) -0.020(5)
C49X 0.103(6) 0.159(7) 0.072(5) -0.007(5) 0.003(5) 0.026(6)
C43X 0.103(6) 0.113(6) 0.084(6) 0.001(5) 0.028(5) 0.004(5)
C42X 0.104(6) 0.107(6) 0.092(6) -0.003(5) 0.020(5) -0.011(5)
O8X 0.109(5) 0.105(5) 0.097(5) -0.017(5) 0.004(5) -0.010(4)
C40X 0.109(6) 0.091(6) 0.110(6) -0.022(6) -0.007(5) -0.018(5)
O9X 0.107(5) 0.104(5) 0.088(5) 0.009(4) 0.032(4) 0.022(4)
C41X 0.115(6) 0.099(5) 0.112(6) -0.012(6) -0.005(5) -0.016(5)
C48X 0.105(6) 0.161(7) 0.067(5) -0.004(6) 0.001(5) 0.001(6)
O11X 0.119(6) 0.140(6) 0.080(5) 0.012(5) 0.009(5) -0.010(5)
O10X 0.143(6) 0.098(5) 0.098(5) 0.010(5) 0.023(5) 0.020(5)
C46X 0.146(6) 0.114(6) 0.091(6) 0.024(6) 0.014(5) 0.022(6)
C50X 0.132(7) 0.134(6) 0.102(6) -0.039(5) 0.011(6) 0.022(6)
C45X 0.141(6) 0.093(6) 0.095(7) 0.009(6) 0.017(6) 0.032(5)
C47X 0.131(7) 0.134(6) 0.083(6) 0.030(6) 0.005(5) -0.003(6)
C44X 0.127(6) 0.104(6) 0.092(6) 0.004(5) 0.026(5) 0.031(5)
O20X 0.075(4) 0.150(7) 0.175(8) -0.002(6) 0.053(4) -0.007(4)
C68X 0.080(4) 0.118(6) 0.152(7) -0.006(5) 0.044(4) 0.001(4)
C69X 0.084(5) 0.134(6) 0.167(9) 0.010(7) 0.032(5) -0.001(5)
C70X 0.098(5) 0.136(6) 0.170(8) 0.014(6) 0.042(5) -0.001(5)
C71X 0.092(5) 0.139(7) 0.175(8) 0.007(6) 0.042(5) -0.005(5)
O16X 0.075(7) 0.079(6) 0.061(6) 0.010(5) 0.000(6) -0.002(6)
O18X 0.087(6) 0.121(6) 0.048(6) 0.003(5) -0.015(5) 0.000(6)
O14X 0.095(7) 0.098(7) 0.081(6) -0.016(6) -0.007(6) 0.009(6)
C57X 0.075(6) 0.079(6) 0.060(6) 0.005(5) -0.003(5) -0.001(6)
C58X 0.075(6) 0.083(6) 0.066(6) 0.010(5) 0.000(6) 0.001(5)
C61X 0.079(7) 0.116(7) 0.065(6) 0.008(6) -0.008(6) 0.001(6)
C62X 0.101(7) 0.124(7) 0.062(6) -0.005(6) -0.023(6) 0.002(6)
O17X 0.078(6) 0.098(6) 0.068(5) 0.013(5) 0.003(5) -0.003(6)
C54X 0.085(7) 0.089(6) 0.080(7) -0.012(6) -0.007(6) 0.010(6)
O15X 0.068(6) 0.082(6) 0.062(6) 0.000(6) -0.009(6) 0.002(6)
C53X 0.106(7) 0.106(7) 0.086(6) -0.012(6) -0.015(6) 0.005(6)
C56X 0.072(7) 0.078(6) 0.053(6) 0.003(6) -0.008(6) 0.000(6)
C63X 0.112(7) 0.123(7) 0.071(6) -0.012(6) -0.027(6) 0.005(6)
O13X 0.116(6) 0.117(7) 0.073(6) -0.015(6) -0.028(6) 0.002(6)
C59X 0.079(7) 0.086(6) 0.068(6) 0.014(5) 0.002(6) -0.001(6)
C55X 0.076(6) 0.084(6) 0.071(6) -0.005(5) -0.007(6) 0.004(6)
C60X 0.076(6) 0.103(6) 0.063(5) 0.015(5) 0.002(5) -0.003(6)
C52X 0.115(7) 0.112(7) 0.083(6) -0.014(6) -0.017(6) 0.006(6)
C64X 0.079(5) 0.077(5) 0.119(6) 0.010(5) 0.028(5) 0.003(4)
O19X 0.063(3) 0.079(4) 0.101(5) -0.001(4) 0.031(3) -0.005(3)
C67X 0.059(5) 0.081(5) 0.098(5) 0.010(4) 0.034(4) 0.005(4)
C65X 0.074(5) 0.074(4) 0.097(5) -0.002(4) 0.016(4) 0.008(4)
C66X 0.065(5) 0.078(5) 0.093(5) 0.012(5) 0.019(4) 0.000(4)
C19X 0.066(5) 0.045(4) 0.047(4) 0.008(4) -0.009(4) -0.006(4)
C20X 0.080(4) 0.062(4) 0.058(4) 0.014(3) -0.007(4) -0.007(4)
C14X 0.110(7) 0.075(7) 0.080(6) -0.005(6) 0.013(6) 0.025(6)
C9X 0.083(5) 0.066(5) 0.062(5) 0.018(4) -0.016(4) -0.025(5)
C27X 0.074(4) 0.045(4) 0.043(3) 0.006(4) -0.015(3) -0.004(4)
C8X 0.102(5) 0.074(5) 0.075(5) 0.020(4) -0.010(5) -0.027(5)
C12X 0.100(6) 0.082(6) 0.074(6) 0.006(5) 0.005(5) 0.022(5)
C6X 0.133(7) 0.095(7) 0.106(7) 0.024(7) 0.009(6) -0.030(7)
C3X 0.108(5) 0.068(6) 0.071(5) 0.014(5) -0.021(5) -0.026(6)
C23X 0.096(6) 0.093(8) 0.082(5) -0.007(7) 0.026(5) 0.006(6)
C22X 0.095(7) 0.099(7) 0.078(6) 0.002(6) 0.018(6) 0.022(6)
C21X 0.081(5) 0.074(5) 0.062(5) 0.005(4) 0.001(4) 0.004(4)
C26X 0.079(4) 0.060(5) 0.052(4) 0.006(4) -0.011(4) 0.008(4)
C25X 0.087(6) 0.077(5) 0.063(5) 0.002(5) -0.005(5) 0.009(5)
C24X 0.095(7) 0.090(7) 0.083(6) 0.001(6) 0.011(6) 0.007(6)
C4X 0.124(8) 0.083(6) 0.082(6) 0.014(6) -0.007(6) -0.028(6)
C16X 0.086(5) 0.064(6) 0.067(5) 0.001(5) -0.005(4) 0.014(5)
C10X 0.071(4) 0.069(5) 0.055(4) 0.012(5) -0.009(3) -0.008(5)
C17X 0.076(5) 0.062(5) 0.057(4) 0.005(4) -0.004(4) 0.006(4)
C5X 0.129(8) 0.088(7) 0.092(6) 0.025(6) 0.001(7) -0.023(6)
C1X 0.080(5) 0.053(4) 0.047(5) 0.007(4) -0.019(4) -0.016(4)
C13X 0.114(6) 0.082(7) 0.078(6) -0.001(6) 0.014(5) 0.021(6)
C7X 0.112(6) 0.088(6) 0.094(6) 0.028(5) 0.002(6) -0.028(6)
C2X 0.091(5) 0.057(4) 0.053(4) 0.007(3) -0.025(4) -0.018(4)
C11X 0.083(5) 0.078(5) 0.079(5) 0.010(4) 0.007(4) 0.007(4)
C18X 0.068(5) 0.057(4) 0.049(4) 0.007(4) -0.011(4) -0.003(4)
C15X 0.103(7) 0.075(6) 0.075(6) 0.001(5) 0.004(6) 0.018(6)

loop_
_atom_type_symbol
_atom_type_description
_atom_type_scat_dispersion_real
_atom_type_scat_dispersion_imag
_atom_type_scat_source
C C -0.0001 0.0005 'International Tables Vol C Tables 4.2.6.8 and 6.1.1.4'
H H 0.0000 0.0000 'International Tables Vol C Tables 4.2.6.8 and 6.1.1.4'
K K 0.0812 0.0850 'International Tables Vol C Tables 4.2.6.8 and 6.1.1.4'
O O 0.0017 0.0018 'International Tables Vol C Tables 4.2.6.8 and 6.1.1.4'

loop_
_geom_angle_atom_site_label_1
_geom_angle_atom_site_label_2
_geom_angle_atom_site_label_3
_geom_angle
_geom_angle_site_symmetry_1
_geom_angle_site_symmetry_3
_geom_angle_publ_flag
O14 K3 O18 121.45(18) . . ?
O19 K3 O18 97.8(3) . . ?
O19 K3 O14 85.8(3) . . ?
O19 K3 O15 83.1(3) . . ?
O19 K3 O13 82.4(4) . . ?
O15 K3 O18 178.83(19) . . ?
O15 K3 O14 59.32(16) . . ?
O20 K3 O18 89.3(5) . . ?
O20 K3 O14 92.5(5) . . ?
O20 K3 O19 172.6(6) . . ?
O20 K3 O15 89.8(6) . . ?
O20 K3 O13 103.2(5) . . ?
O13 K3 O18 61.1(2) . . ?
O13 K3 O14 61.6(2) . . ?
O13 K3 O15 119.9(2) . . ?
O20X K3 O18X 78.2(7) . . ?
O16X K3 O20X 92.9(12) . . ?
O16X K3 O18X 132.0(10) . . ?
O16X K3 O15X 57.1(10) . . ?
O16X K3 O19X 80.9(12) . . ?
O17X K3 O20X 95.2(8) . . ?
O17X K3 O16X 69.9(9) . . ?
O17X K3 O18X 64.3(8) . . ?
O17X K3 O15X 126.3(9) . . ?
O17X K3 O19X 89.6(7) . . ?
O15X K3 O20X 95.4(11) . . ?
O15X K3 O18X 168.5(9) . . ?
O19X K3 O20X 170.5(4) . . ?
O19X K3 O18X 111.3(6) . . ?
O19X K3 O15X 75.2(11) . . ?
O1 K1 O4 140.7(2) . . ?
O1 K1 C1 96.6(2) . . ?
O6 K1 O4 114.2(3) . . ?
O6 K1 O1 58.0(3) . . ?
O6 K1 C1 106.2(3) . . ?
O6 K1 O5 58.3(3) . . ?
O6 K1 O2 117.1(3) . . ?
C1 K1 O4 121.2(2) . . ?
O5 K1 O4 56.7(2) . . ?
O5 K1 O1 108.4(3) . . ?
O5 K1 C1 129.6(2) . . ?
O2 K1 O4 107.6(3) . . ?
O2 K1 O1 59.7(3) . . ?
O2 K1 C1 88.4(3) . . ?
O2 K1 O5 142.0(2) . . ?
O6X K1 O2X 113.4(4) . . ?
O6X K1 C9X 98.5(4) . . ?
O6X K1 C10X 123.1(4) . . ?
O3X K1 O6X 147.5(3) . . ?
O3X K1 O5X 106.8(4) . . ?
O3X K1 O2X 53.6(4) . . ?
O3X K1 C9X 112.2(5) . . ?
O3X K1 C10X 89.1(4) . . ?
O5X K1 O6X 57.3(4) . . ?
O5X K1 O2X 132.7(3) . . ?
O5X K1 C9X 128.4(4) . . ?
O5X K1 C10X 130.4(3) . . ?
O2X K1 C9X 98.0(4) . . ?
C10X K1 O2X 94.8(4) . . ?
C10X K1 C9X 26.5(4) . . ?
C1 K2 C27 27.5(2) . . ?
C1 K2 O7 103.7(2) . . ?
C1 K2 O10 118.1(3) . . ?
C1 K2 O11 119.0(2) . . ?
O7 K2 C27 131.2(2) . . ?
O7 K2 O10 138.1(3) . . ?
O7 K2 O11 101.2(2) . . ?
O8 K2 C27 114.0(2) . . ?
O8 K2 C1 101.0(2) . . ?
O8 K2 O7 58.2(2) . . ?
O8 K2 O9 59.0(2) . . ?
O8 K2 O10 113.1(3) . . ?
O8 K2 O11 139.1(2) . . ?
O9 K2 C27 100.9(2) . . ?
O9 K2 C1 116.1(3) . . ?
O9 K2 O7 109.7(2) . . ?
O9 K2 O10 55.6(3) . . ?
O9 K2 O11 105.9(3) . . ?
O10 K2 C27 90.6(3) . . ?
O10 K2 O11 56.6(3) . . ?
O11 K2 C27 105.9(2) . . ?
O12X K2 O7X 51.3(5) . . ?
O12X K2 O9X 138.7(4) . . ?
O12X K2 O10X 116.8(5) . . ?
O12X K2 C10X 112.0(4) . . ?
O7X K2 O9X 104.3(4) . . ?
O10X K2 O7X 138.2(4) . . ?
O10X K2 O9X 55.5(4) . . ?
O10X K2 C10X 103.5(4) . . ?
C10X K2 O7X 118.2(4) . . ?
C10X K2 O9X 109.0(4) . . ?
C57 O16 K3 111.4(5) . . ?
C58 O16 K3 113.8(4) . . ?
C58 O16 C57 112.5(7) . . ?
C61 O18 K3 115.5(4) . . ?
C61 O18 C62 113.1(6) . . ?
C62 O18 K3 114.8(5) . . ?
C54 O14 K3 114.9(5) . . ?
C53 O14 K3 110.0(6) . . ?
C53 O14 C54 111.6(8) . . ?
O16 C57 H57A 109.6 . . ?
O16 C57 H57B 109.6 . . ?
O16 C57 C56 110.4(6) . . ?
H57A C57 H57B 108.1 . . ?
C56 C57 H57A 109.6 . . ?
C56 C57 H57B 109.6 . . ?
O16 C58 H58A 109.9 . . ?
O16 C58 H58B 109.9 . . ?
O16 C58 C59 109.0(7) . . ?
H58A C58 H58B 108.3 . . ?
C59 C58 H58A 109.9 . . ?
C59 C58 H58B 109.9 . . ?
C64 O19 K3 131.4(9) . . ?
C67 O19 K3 117.0(8) . . ?
C67 O19 C64 108.6(11) . . ?
C11 C10 K1 127.4(5) . . ?
C11 C10 C18 107.7(9) . . ?
C11 C10 C9 133.7(10) . . ?
C18 C10 K1 82.5(4) . . ?
C18 C10 C9 118.4(8) . . ?
C9 C10 K1 65.8(4) . . ?
O18 C61 H61A 109.7 . . ?
O18 C61 H61B 109.7 . . ?
O18 C61 C60 109.8(6) . . ?
H61A C61 H61B 108.2 . . ?
C60 C61 H61A 109.7 . . ?
C60 C61 H61B 109.7 . . ?
O18 C62 H62A 109.8 . . ?
O18 C62 H62B 109.8 . . ?
O18 C62 C63 109.2(6) . . ?
H62A C62 H62B 108.3 . . ?
C63 C62 H62A 109.8 . . ?
C63 C62 H62B 109.8 . . ?
C59 O17 K3 112.8(4) . . ?
C60 O17 K3 114.5(5) . . ?
C60 O17 C59 113.0(6) . . ?
C34 O4 K1 118.3(6) . . ?
C33 O4 K1 125.7(8) . . ?
C33 O4 C34 108.3(9) . . ?
O14 C54 H54A 110.0 . . ?
O14 C54 H54B 110.0 . . ?
O14 C54 C55 108.2(7) . . ?
H54A C54 H54B 108.4 . . ?
C55 C54 H54A 110.0 . . ?
C55 C54 H54B 110.0 . . ?
C56 O15 K3 114.4(5) . . ?
C55 O15 K3 117.0(5) . . ?
C55 O15 C56 114.4(5) . . ?
C39 O1 K1 107.2(8) . . ?
C28 O1 K1 122.2(9) . . ?
C28 O1 C39 119.4(11) . . ?
C38 O6 K1 121.7(9) . . ?
C37 O6 K1 121.0(8) . . ?
C37 O6 C38 114.5(11) . . ?
C10 C11 H11 125.5 . . ?
C12 C11 C10 108.9(9) . . ?
C12 C11 H11 125.5 . . ?
C4 C5 H5 118.9 . . ?
C6 C5 H5 118.9 . . ?
C6 C5 C4 122.2(13) . . ?
K2 C27 K1 139.8(3) . . ?
C26 C27 K1 114.2(5) . . ?
C26 C27 K2 102.0(5) . . ?
C26 C27 C19 108.1(8) . . ?
C1 C27 K1 72.0(4) . . ?
C1 C27 K2 70.8(4) . . ?
C1 C27 C26 132.6(9) . . ?
C1 C27 C19 119.2(8) . . ?
C19 C27 K1 88.2(4) . . ?
C19 C27 K2 97.1(4) . . ?
C10 C18 K1 73.5(4) . . ?
C17 C18 K1 128.1(5) . . ?
C17 C18 C10 105.9(8) . . ?
C17 C18 C19 133.5(9) . . ?
C19 C18 K1 72.7(4) . . ?
C19 C18 C10 120.5(8) . . ?
O4 C34 H34A 110.3 . . ?
O4 C34 H34B 110.3 . . ?
O4 C34 C35 106.9(10) . . ?
H34A C34 H34B 108.6 . . ?
C35 C34 H34A 110.3 . . ?
C35 C34 H34B 110.3 . . ?
C27 C26 C21 104.8(10) . . ?
C25 C26 C27 135.4(11) . . ?
C25 C26 C21 119.8(9) . . ?
C4 C3 C8 119.1(13) . . ?
C4 C3 C2 134.7(17) . . ?
C2 C3 C8 106.2(12) . . ?
C23 C24 H24 120.8 . . ?
C23 C24 C25 118.4(13) . . ?
C25 C24 H24 120.8 . . ?
O19 C64 H64A 109.6 . . ?
O19 C64 H64B 109.6 . . ?
O19 C64 C65 110.1(13) . . ?
H64A C64 H64B 108.2 . . ?
C65 C64 H64A 109.6 . . ?
C65 C64 H64B 109.6 . . ?
C22 C21 C26 118.5(11) . . ?
C20 C21 C26 112.6(9) . . ?
C20 C21 C22 128.9(12) . . ?
C15 C14 H14 118.7 . . ?
C15 C14 C13 122.5(14) . . ?
C13 C14 H14 118.7 . . ?
C14 C15 H15 116.8 . . ?
C14 C15 C16 126.3(15) . . ?
C16 C15 H15 116.8 . . ?
C15 C16 H16 122.1 . . ?
C15 C16 C17 115.7(12) . . ?
C17 C16 H16 122.1 . . ?
C18 C17 C16 131.9(10) . . ?
C12 C17 C18 109.4(9) . . ?
C12 C17 C16 118.6(9) . . ?
C11 C12 C17 108.1(9) . . ?
C11 C12 C13 130.6(12) . . ?
C17 C12 C13 121.3(10) . . ?
C14 C13 C12 115.2(12) . . ?
C14 C13 H13 122.4 . . ?
C12 C13 H13 122.4 . . ?
C21 C22 H22 119.8 . . ?
C23 C22 C21 120.4(15) . . ?
C23 C22 H22 119.8 . . ?
C71 O20 K3 127.2(13) . . ?
C71 O20 C68 104.9(15) . . ?
C68 O20 K3 120.7(12) . . ?
O14 C53 H53A 109.9 . . ?
O14 C53 H53B 109.9 . . ?
O14 C53 C52 108.8(10) . . ?
H53A C53 H53B 108.3 . . ?
C52 C53 H53A 109.9 . . ?
C52 C53 H53B 109.9 . . ?
C31 O3 K1 102.5(7) . . ?
C31 O3 C32 102.5(9) . . ?
C32 O3 K1 93.3(7) . . ?
C8 C7 H7 121.3 . . ?
C6 C7 H7 121.3 . . ?
C6 C7 C8 117.3(15) . . ?
K2 C1 K1 156.9(3) . . ?
C27 C1 K1 80.9(4) . . ?
C27 C1 K2 81.7(4) . . ?
C2 C1 K1 108.5(6) . . ?
C2 C1 K2 94.4(5) . . ?
C2 C1 C27 130.2(9) . . ?
C9 C1 K1 81.5(4) . . ?
C9 C1 K2 94.7(5) . . ?
C9 C1 C27 121.2(8) . . ?
C9 C1 C2 108.6(9) . . ?
C7 C8 C3 121.0(11) . . ?
C7 C8 C9 131.0(14) . . ?
C9 C8 C3 108.0(12) . . ?
C24 C23 H23 119.7 . . ?
C22 C23 C24 120.7(14) . . ?
C22 C23 H23 119.7 . . ?
C57 C56 H56A 109.7 . . ?
C57 C56 H56B 109.7 . . ?
O15 C56 C57 109.7(5) . . ?
O15 C56 H56A 109.7 . . ?
O15 C56 H56B 109.7 . . ?
H56A C56 H56B 108.2 . . ?
C62 C63 H63A 109.3 . . ?
C62 C63 H63B 109.3 . . ?
H63A C63 H63B 107.9 . . ?
O13 C63 C62 111.7(9) . . ?
O13 C63 H63A 109.3 . . ?
O13 C63 H63B 109.3 . . ?
K1 C19 K2 113.4(2) . . ?
C27 C19 K1 66.5(4) . . ?
C27 C19 K2 59.1(4) . . ?
C18 C19 K1 83.4(4) . . ?
C18 C19 K2 92.2(4) . . ?
C18 C19 C27 119.7(7) . . ?
C18 C19 C20 131.2(9) . . ?
C20 C19 K1 118.7(5) . . ?
C20 C19 K2 113.2(5) . . ?
C20 C19 C27 109.1(8) . . ?
C5 C4 H4 121.6 . . ?
C3 C4 C5 116.9(15) . . ?
C3 C4 H4 121.6 . . ?
O20 C71 H71A 114.2 . . ?
O20 C71 H71B 114.2 . . ?
O20 C71 C70 86.8(15) . . ?
H71A C71 H71B 111.4 . . ?
C70 C71 H71A 114.2 . . ?
C70 C71 H71B 114.2 . . ?
C63 O13 K3 112.6(5) . . ?
C52 O13 K3 115.0(5) . . ?
C52 O13 C63 116.4(8) . . ?
C58 C59 H59A 109.9 . . ?
C58 C59 H59B 109.9 . . ?
O17 C59 C58 109.0(6) . . ?
O17 C59 H59A 109.9 . . ?
O17 C59 H59B 109.9 . . ?
H59A C59 H59B 108.3 . . ?
C26 C25 C24 122.1(12) . . ?
C26 C25 H25 118.9 . . ?
C24 C25 H25 118.9 . . ?
H30A C30 H30B 107.0 . . ?
C31 C30 H30A 107.6 . . ?
C31 C30 H30B 107.6 . . ?
O2 C30 H30A 107.6 . . ?
O2 C30 H30B 107.6 . . ?
O2 C30 C31 119.0(14) . . ?
O19 C67 H67A 110.3 . . ?
O19 C67 H67B 110.3 . . ?
O19 C67 C66 107.2(11) . . ?
H67A C67 H67B 108.5 . . ?
C66 C67 H67A 110.3 . . ?
C66 C67 H67B 110.3 . . ?
C54 C55 H55A 109.9 . . ?
C54 C55 H55B 109.9 . . ?
O15 C55 C54 108.9(6) . . ?
O15 C55 H55A 109.9 . . ?
O15 C55 H55B 109.9 . . ?
H55A C55 H55B 108.3 . . ?
C61 C60 H60A 109.7 . . ?
C61 C60 H60B 109.7 . . ?
O17 C60 C61 110.0(7) . . ?
O17 C60 H60A 109.7 . . ?
O17 C60 H60B 109.7 . . ?
H60A C60 H60B 108.2 . . ?
C35 O5 K1 108.7(7) . . ?
C36 O5 K1 103.8(8) . . ?
C36 O5 C35 109.4(8) . . ?
C21 C20 C19 105.4(8) . . ?
C21 C20 H20 127.3 . . ?
C19 C20 H20 127.3 . . ?
K2 C2 H2 101.7 . . ?
C3 C2 K2 104.8(8) . . ?
C3 C2 C1 109.5(12) . . ?
C3 C2 H2 125.2 . . ?
C1 C2 K2 60.8(5) . . ?
C1 C2 H2 125.2 . . ?
O3 C31 C30 112.0(11) . . ?
O3 C31 H31A 109.2 . . ?
O3 C31 H31B 109.2 . . ?
C30 C31 H31A 109.2 . . ?
C30 C31 H31B 109.2 . . ?
H31A C31 H31B 107.9 . . ?
H29A C29 H29B 107.1 . . ?
C28 C29 H29A 107.7 . . ?
C28 C29 H29B 107.7 . . ?
O2 C29 H29A 107.7 . . ?
O2 C29 H29B 107.7 . . ?
O2 C29 C28 118.3(13) . . ?
C53 C52 H52A 108.8 . . ?
C53 C52 H52B 108.8 . . ?
O13 C52 C53 114.0(9) . . ?
O13 C52 H52A 108.8 . . ?
O13 C52 H52B 108.8 . . ?
H52A C52 H52B 107.7 . . ?
C64 C65 H65A 111.3 . . ?
C64 C65 H65B 111.3 . . ?
H65A C65 H65B 109.2 . . ?
C66 C65 C64 102.3(14) . . ?
C66 C65 H65A 111.3 . . ?
C66 C65 H65B 111.3 . . ?
O1 C39 H39A 110.0 . . ?
O1 C39 H39B 110.0 . . ?
O1 C39 C38 108.4(11) . . ?
H39A C39 H39B 108.4 . . ?
C38 C39 H39A 110.0 . . ?
C38 C39 H39B 110.0 . . ?
C67 C66 H66A 109.8 . . ?
C67 C66 H66B 109.8 . . ?
C65 C66 C67 109.2(11) . . ?
C65 C66 H66A 109.8 . . ?
C65 C66 H66B 109.8 . . ?
H66A C66 H66B 108.3 . . ?
C71 C70 H70A 111.6 . . ?
C71 C70 H70B 111.6 . . ?
C71 C70 C69 100.7(19) . . ?
H70A C70 H70B 109.4 . . ?
C69 C70 H70A 111.6 . . ?
C69 C70 H70B 111.6 . . ?
O6 C38 C39 109.9(13) . . ?
O6 C38 H38A 109.7 . . ?
O6 C38 H38B 109.7 . . ?
C39 C38 H38A 109.7 . . ?
C39 C38 H38B 109.7 . . ?
H38A C38 H38B 108.2 . . ?
C70 C69 H69A 111.5 . . ?
C70 C69 H69B 111.5 . . ?
H69A C69 H69B 109.3 . . ?
C68 C69 C70 101.3(16) . . ?
C68 C69 H69A 111.5 . . ?
C68 C69 H69B 111.5 . . ?
O1 C28 C29 115.5(13) . . ?
O1 C28 H28A 108.4 . . ?
O1 C28 H28B 108.4 . . ?
C29 C28 H28A 108.4 . . ?
C29 C28 H28B 108.4 . . ?
H28A C28 H28B 107.5 . . ?
O6 C37 H37A 110.0 . . ?
O6 C37 H37B 110.0 . . ?
O6 C37 C36 108.3(11) . . ?
H37A C37 H37B 108.4 . . ?
C36 C37 H37A 110.0 . . ?
C36 C37 H37B 110.0 . . ?
C34 C35 H35A 109.9 . . ?
C34 C35 H35B 109.9 . . ?
O5 C35 C34 108.8(8) . . ?
O5 C35 H35A 109.9 . . ?
O5 C35 H35B 109.9 . . ?
H35A C35 H35B 108.3 . . ?
K1 C36 H36A 162.0 . . ?
K1 C36 H36B 74.2 . . ?
O5 C36 K1 53.5(6) . . ?
O5 C36 C37 106.5(9) . . ?
O5 C36 H36A 110.4 . . ?
O5 C36 H36B 110.4 . . ?
C37 C36 K1 84.2(7) . . ?
C37 C36 H36A 110.4 . . ?
C37 C36 H36B 110.4 . . ?
H36A C36 H36B 108.6 . . ?
O4 C33 H33A 112.9 . . ?
O4 C33 H33B 112.9 . . ?
O4 C33 C32 94.3(10) . . ?
H33A C33 H33B 110.3 . . ?
C32 C33 H33A 112.9 . . ?
C32 C33 H33B 112.9 . . ?
K1 C32 H32A 156.2 . . ?
K1 C32 H32B 58.3 . . ?
O3 C32 K1 62.7(6) . . ?
O3 C32 C33 105.0(9) . . ?
O3 C32 H32A 110.7 . . ?
O3 C32 H32B 110.7 . . ?
C33 C32 K1 92.9(8) . . ?
C33 C32 H32A 110.7 . . ?
C33 C32 H32B 110.7 . . ?
H32A C32 H32B 108.8 . . ?
K1 C9 K2 127.9(3) . . ?
C10 C9 K1 89.0(5) . . ?
C10 C9 K2 96.6(5) . . ?
C1 C9 K1 72.1(4) . . ?
C1 C9 K2 60.7(4) . . ?
C1 C9 C10 120.9(8) . . ?
C1 C9 C8 107.8(12) . . ?
C8 C9 K1 110.0(6) . . ?
C8 C9 K2 104.5(7) . . ?
C8 C9 C10 131.2(12) . . ?
C5 C6 C7 122.5(15) . . ?
C5 C6 H6 118.7 . . ?
C7 C6 H6 118.7 . . ?
C51 O7 K2 112.0(9) . . ?
C40 O7 K2 110.4(9) . . ?
C40 O7 C51 108.4(11) . . ?
H41A C41 H41B 108.6 . . ?
O8 C41 H41A 110.4 . . ?
O8 C41 H41B 110.4 . . ?
O8 C41 C40 106.6(12) . . ?
C40 C41 H41A 110.4 . . ?
C40 C41 H41B 110.4 . . ?
C41 O8 K2 125.6(7) . . ?
C41 O8 C42 106.9(10) . . ?
C42 O8 K2 120.0(7) . . ?
O7 C51 H51A 110.6 . . ?
O7 C51 H51B 110.6 . . ?
O7 C51 C50 105.8(11) . . ?
H51A C51 H51B 108.7 . . ?
C50 C51 H51A 110.6 . . ?
C50 C51 H51B 110.6 . . ?
H45A C45 H45B 108.1 . . ?
C44 C45 H45A 109.5 . . ?
C44 C45 H45B 109.5 . . ?
O10 C45 H45A 109.5 . . ?
O10 C45 H45B 109.5 . . ?
O10 C45 C44 110.7(15) . . ?
C45 C44 H44A 109.5 . . ?
C45 C44 H44B 109.5 . . ?
C45 C44 O9 110.6(13) . . ?
H44A C44 H44B 108.1 . . ?
O9 C44 H44A 109.5 . . ?
O9 C44 H44B 109.5 . . ?
C44 O9 K2 106.8(8) . . ?
C43 O9 K2 105.2(8) . . ?
C43 O9 C44 114.6(11) . . ?
O8 C42 H42A 110.5 . . ?
O8 C42 H42B 110.5 . . ?
H42A C42 H42B 108.7 . . ?
C43 C42 O8 106.0(11) . . ?
C43 C42 H42A 110.5 . . ?
C43 C42 H42B 110.5 . . ?
C45 O10 K2 119.2(9) . . ?
C46 O10 K2 118.1(9) . . ?
C46 O10 C45 120.5(13) . . ?
O9 C43 C42 113.1(13) . . ?
O9 C43 H43A 109.0 . . ?
O9 C43 H43B 109.0 . . ?
C42 C43 H43A 109.0 . . ?
C42 C43 H43B 109.0 . . ?
H43A C43 H43B 107.8 . . ?
C51 C50 H50A 104.2 . . ?
C51 C50 H50B 104.2 . . ?
H50A C50 H50B 105.5 . . ?
O12 C50 C51 132.0(12) . . ?
O12 C50 H50A 104.2 . . ?
O12 C50 H50B 104.2 . . ?
C49 O12 C50 127.5(14) . . ?
C30 O2 K1 120.9(9) . . ?
C30 O2 C29 116.3(12) . . ?
C29 O2 K1 122.7(9) . . ?
C48 O11 K2 115.1(10) . . ?
C48 O11 C47 101.7(11) . . ?
C47 O11 K2 101.3(7) . . ?
O20 C68 C69 98.3(15) . . ?
O20 C68 H68A 112.1 . . ?
O20 C68 H68B 112.1 . . ?
C69 C68 H68A 112.1 . . ?
C69 C68 H68B 112.1 . . ?
H68A C68 H68B 109.8 . . ?
O11 C48 H48A 109.8 . . ?
O11 C48 H48B 109.8 . . ?
O11 C48 C49 109.4(12) . . ?
H48A C48 H48B 108.2 . . ?
C49 C48 H48A 109.8 . . ?
C49 C48 H48B 109.8 . . ?
O7 C40 C41 117.7(13) . . ?
O7 C40 H40A 107.9 . . ?
O7 C40 H40B 107.9 . . ?
C41 C40 H40A 107.9 . . ?
C41 C40 H40B 107.9 . . ?
H40A C40 H40B 107.2 . . ?
O11 C47 H47A 111.7 . . ?
O11 C47 H47B 111.7 . . ?
O11 C47 C46 100.3(10) . . ?
H47A C47 H47B 109.5 . . ?
C46 C47 H47A 111.7 . . ?
C46 C47 H47B 111.7 . . ?
O12 C49 C48 133.4(14) . . ?
O12 C49 H49A 103.9 . . ?
O12 C49 H49B 103.9 . . ?
C48 C49 H49A 103.9 . . ?
C48 C49 H49B 103.9 . . ?
H49A C49 H49B 105.4 . . ?
O10 C46 C47 104.8(12) . . ?
O10 C46 H46A 110.8 . . ?
O10 C46 H46B 110.8 . . ?
C47 C46 H46A 110.8 . . ?
C47 C46 H46B 110.8 . . ?
H46A C46 H46B 108.9 . . ?
C34X O4X K1 106.7(9) . . ?
C33X O4X K1 116.8(10) . . ?
C33X O4X C34X 106.9(13) . . ?
C39X O1X K1 103.4(13) . . ?
C39X O1X C28X 122.2(15) . . ?
C28X O1X K1 99.9(11) . . ?
C38X O6X K1 123.6(12) . . ?
C37X O6X K1 120.7(10) . . ?
C37X O6X C38X 109.5(14) . . ?
O4X C34X H34C 108.0 . . ?
O4X C34X H34D 108.0 . . ?
O4X C34X C35X 117.1(14) . . ?
H34C C34X H34D 107.3 . . ?
C35X C34X H34C 108.0 . . ?
C35X C34X H34D 108.0 . . ?
C31X O3X K1 136.1(12) . . ?
C31X O3X C32X 109.3(13) . . ?
C32X O3X K1 114.2(8) . . ?
H30C C30X H30D 106.5 . . ?
C31X C30X H30C 106.5 . . ?
C31X C30X H30D 106.5 . . ?
O2X C30X H30C 106.5 . . ?
O2X C30X H30D 106.5 . . ?
O2X C30X C31X 123.2(16) . . ?
C35X O5X K1 105.0(9) . . ?
C36X O5X K1 103.4(9) . . ?
C36X O5X C35X 109.3(11) . . ?
O3X C31X C30X 105.5(15) . . ?
O3X C31X H31C 110.6 . . ?
O3X C31X H31D 110.6 . . ?
C30X C31X H31C 110.6 . . ?
C30X C31X H31D 110.6 . . ?
H31C C31X H31D 108.8 . . ?
K1 C29X H29C 71.5 . . ?
K1 C29X H29D 165.8 . . ?
H29C C29X H29D 107.9 . . ?
C28X C29X K1 83.8(10) . . ?
C28X C29X H29C 109.2 . . ?
C28X C29X H29D 109.2 . . ?
O2X C29X K1 59.1(9) . . ?
O2X C29X H29C 109.2 . . ?
O2X C29X H29D 109.2 . . ?
O2X C29X C28X 111.9(16) . . ?
O1X C39X H39C 109.5 . . ?
O1X C39X H39D 109.5 . . ?
O1X C39X C38X 110.6(18) . . ?
H39C C39X H39D 108.1 . . ?
C38X C39X H39C 109.5 . . ?
C38X C39X H39D 109.5 . . ?
O6X C38X H38C 109.6 . . ?
O6X C38X H38D 109.6 . . ?
C39X C38X O6X 110.4(18) . . ?
C39X C38X H38C 109.6 . . ?
C39X C38X H38D 109.6 . . ?
H38C C38X H38D 108.1 . . ?
O1X C28X C29X 125.7(16) . . ?
O1X C28X H28C 105.9 . . ?
O1X C28X H28D 105.9 . . ?
C29X C28X H28C 105.9 . . ?
C29X C28X H28D 105.9 . . ?
H28C C28X H28D 106.2 . . ?
O6X C37X H37C 111.0 . . ?
O6X C37X H37D 111.0 . . ?
O6X C37X C36X 103.8(14) . . ?
H37C C37X H37D 109.0 . . ?
C36X C37X H37C 111.0 . . ?
C36X C37X H37D 111.0 . . ?
K1 C35X H35C 70.3 . . ?
K1 C35X H35D 155.6 . . ?
C34X C35X K1 91.7(10) . . ?
C34X C35X H35C 110.6 . . ?
C34X C35X H35D 110.6 . . ?
O5X C35X K1 51.4(7) . . ?
O5X C35X C34X 105.5(12) . . ?
O5X C35X H35C 110.6 . . ?
O5X C35X H35D 110.6 . . ?
H35C C35X H35D 108.8 . . ?
K1 C36X H36C 158.5 . . ?
K1 C36X H36D 71.4 . . ?
O5X C36X K1 52.8(7) . . ?
O5X C36X C37X 107.2(11) . . ?
O5X C36X H36C 110.3 . . ?
O5X C36X H36D 110.3 . . ?
C37X C36X K1 89.0(10) . . ?
C37X C36X H36C 110.3 . . ?
C37X C36X H36D 110.3 . . ?
H36C C36X H36D 108.5 . . ?
O4X C33X H33C 111.1 . . ?
O4X C33X H33D 111.1 . . ?
O4X C33X C32X 103.3(13) . . ?
H33C C33X H33D 109.1 . . ?
C32X C33X H33C 111.1 . . ?
C32X C33X H33D 111.1 . . ?
O3X C32X C33X 122.9(12) . . ?
O3X C32X H32C 106.6 . . ?
O3X C32X H32D 106.6 . . ?
C33X C32X H32C 106.6 . . ?
C33X C32X H32D 106.6 . . ?
H32C C32X H32D 106.6 . . ?
C30X O2X K1 113.3(11) . . ?
C30X O2X C29X 121.2(16) . . ?
C29X O2X K1 97.9(11) . . ?
C49X O12X K2 124.8(14) . . ?
C50X O12X K2 114.1(15) . . ?
C50X O12X C49X 101.3(16) . . ?
H51C C51X H51D 110.4 . . ?
O7X C51X H51C 113.0 . . ?
O7X C51X H51D 113.0 . . ?
O7X C51X C50X 93.7(17) . . ?
C50X C51X H51C 113.0 . . ?
C50X C51X H51D 113.0 . . ?
C51X O7X K2 130.7(13) . . ?
C51X O7X C40X 104.6(15) . . ?
C40X O7X K2 114.6(12) . . ?
O12X C49X H49C 111.1 . . ?
O12X C49X H49D 111.1 . . ?
O12X C49X C48X 104(2) . . ?
H49C C49X H49D 109.0 . . ?
C48X C49X H49C 111.1 . . ?
C48X C49X H49D 111.1 . . ?
H43C C43X H43D 107.9 . . ?
C42X C43X H43C 109.2 . . ?
C42X C43X H43D 109.2 . . ?
C42X C43X O9X 112.0(18) . . ?
O9X C43X H43C 109.2 . . ?
O9X C43X H43D 109.2 . . ?
C43X C42X H42C 109.0 . . ?
C43X C42X H42D 109.0 . . ?
C43X C42X O8X 112.8(18) . . ?
H42C C42X H42D 107.8 . . ?
O8X C42X H42C 109.0 . . ?
O8X C42X H42D 109.0 . . ?
C42X O8X K2 113.4(12) . . ?
C41X O8X K2 94.2(15) . . ?
C41X O8X C42X 146(2) . . ?
O7X C40X H40C 109.7 . . ?
O7X C40X H40D 109.7 . . ?
H40C C40X H40D 108.2 . . ?
C41X C40X O7X 110(2) . . ?
C41X C40X H40C 109.7 . . ?
C41X C40X H40D 109.7 . . ?
C43X O9X K2 103.4(11) . . ?
C44X O9X K2 101.6(12) . . ?
C44X O9X C43X 117.6(16) . . ?
K2 C41X H41C 158.6 . . ?
K2 C41X H41D 61.3 . . ?
O8X C41X K2 63.4(14) . . ?
O8X C41X C40X 118.1(19) . . ?
O8X C41X H41C 107.8 . . ?
O8X C41X H41D 107.8 . . ?
C40X C41X K2 93.2(16) . . ?
C40X C41X H41C 107.8 . . ?
C40X C41X H41D 107.8 . . ?
H41C C41X H41D 107.1 . . ?
K2 C48X H48C 82.0 . . ?
K2 C48X H48D 167.4 . . ?
C49X C48X K2 84.2(15) . . ?
C49X C48X H48C 103.6 . . ?
C49X C48X H48D 103.6 . . ?
H48C C48X H48D 105.3 . . ?
O11X C48X K2 64.3(11) . . ?
O11X C48X C49X 134(2) . . ?
O11X C48X H48C 103.6 . . ?
O11X C48X H48D 103.6 . . ?
C48X O11X K2 92.1(13) . . ?
C47X O11X K2 92.0(13) . . ?
C47X O11X C48X 117.3(17) . . ?
C46X O10X K2 117.6(14) . . ?
C46X O10X C45X 111.8(18) . . ?
C45X O10X K2 127.9(14) . . ?
K2 C46X H46C 121.5 . . ?
K2 C46X H46D 128.3 . . ?
O10X C46X H46C 107.9 . . ?
O10X C46X H46D 107.9 . . ?
O10X C46X C47X 118(2) . . ?
H46C C46X H46D 107.2 . . ?
C47X C46X K2 74.3(13) . . ?
C47X C46X H46C 107.9 . . ?
C47X C46X H46D 107.9 . . ?
K2 C50X H50C 76.1 . . ?
K2 C50X H50D 150.9 . . ?
O12X C50X K2 45.5(11) . . ?
O12X C50X C51X 112.9(16) . . ?
O12X C50X H50C 109.0 . . ?
O12X C50X H50D 109.0 . . ?
C51X C50X K2 96.2(12) . . ?
C51X C50X H50C 109.0 . . ?
C51X C50X H50D 109.0 . . ?
H50C C50X H50D 107.8 . . ?
O10X C45X H45C 110.3 . . ?
O10X C45X H45D 110.3 . . ?
O10X C45X C44X 107.0(18) . . ?
H45C C45X H45D 108.6 . . ?
C44X C45X H45C 110.3 . . ?
C44X C45X H45D 110.3 . . ?
K2 C47X H47C 172.4 . . ?
K2 C47X H47D 72.1 . . ?
O11X C47X K2 65.2(12) . . ?
O11X C47X C46X 115.4(16) . . ?
O11X C47X H47C 108.4 . . ?
O11X C47X H47D 108.4 . . ?
C46X C47X K2 78.6(12) . . ?
C46X C47X H47C 108.4 . . ?
C46X C47X H47D 108.4 . . ?
H47C C47X H47D 107.5 . . ?
O9X C44X C45X 117.6(19) . . ?
O9X C44X H44C 107.9 . . ?
O9X C44X H44D 107.9 . . ?
C45X C44X H44C 107.9 . . ?
C45X C44X H44D 107.9 . . ?
H44C C44X H44D 107.2 . . ?
C68X O20X K3 127.3(9) . . ?
C68X O20X C71X 105.3(11) . . ?
C71X O20X K3 102.3(8) . . ?
O20X C68X H68C 110.5 . . ?
O20X C68X H68D 110.5 . . ?
O20X C68X C69X 106.3(11) . . ?
H68C C68X H68D 108.7 . . ?
C69X C68X H68C 110.5 . . ?
C69X C68X H68D 110.5 . . ?
C68X C69X H69C 111.1 . . ?
C68X C69X H69D 111.1 . . ?
H69C C69X H69D 109.1 . . ?
C70X C69X C68X 103.3(11) . . ?
C70X C69X H69C 111.1 . . ?
C70X C69X H69D 111.1 . . ?
C69X C70X H70C 110.3 . . ?
C69X C70X H70D 110.3 . . ?
H70C C70X H70D 108.5 . . ?
C71X C70X C69X 107.3(13) . . ?
C71X C70X H70C 110.3 . . ?
C71X C70X H70D 110.3 . . ?
O20X C71X H71C 111.4 . . ?
O20X C71X H71D 111.4 . . ?
C70X C71X O20X 102.0(12) . . ?
C70X C71X H71C 111.4 . . ?
C70X C71X H71D 111.4 . . ?
H71C C71X H71D 109.2 . . ?
C57X O16X K3 123(3) . . ?
C58X O16X K3 105(2) . . ?
C58X O16X C57X 108(3) . . ?
C61X O18X K3 98.4(19) . . ?
C62X O18X K3 118(2) . . ?
C62X O18X C61X 111(2) . . ?
C54X O14X K3 101(2) . . ?
C54X O14X C53X 125(3) . . ?
C53X O14X K3 107(3) . . ?
O16X C57X H57C 111.3 . . ?
O16X C57X H57D 111.3 . . ?
O16X C57X C56X 102(3) . . ?
H57C C57X H57D 109.2 . . ?
C56X C57X H57C 111.3 . . ?
C56X C57X H57D 111.3 . . ?
K3 C58X H58C 91.8 . . ?
K3 C58X H58D 156.3 . . ?
O16X C58X K3 50(2) . . ?
O16X C58X H58C 108.8 . . ?
O16X C58X H58D 108.8 . . ?
O16X C58X C59X 114(3) . . ?
H58C C58X H58D 107.7 . . ?
C59X C58X K3 76.1(18) . . ?
C59X C58X H58C 108.8 . . ?
C59X C58X H58D 108.8 . . ?
K3 C61X H61C 165.6 . . ?
K3 C61X H61D 81.6 . . ?
O18X C61X K3 56.4(15) . . ?
O18X C61X H61C 109.5 . . ?
O18X C61X H61D 109.5 . . ?
O18X C61X C60X 111(3) . . ?
H61C C61X H61D 108.1 . . ?
C60X C61X K3 75.9(17) . . ?
C60X C61X H61C 109.5 . . ?
C60X C61X H61D 109.5 . . ?
O18X C62X H62C 111.9 . . ?
O18X C62X H62D 111.9 . . ?
O18X C62X C63X 100(3) . . ?
H62C C62X H62D 109.6 . . ?
C63X C62X H62C 111.9 . . ?
C63X C62X H62D 111.9 . . ?
C59X O17X K3 118.9(17) . . ?
C60X O17X K3 127(2) . . ?
C60X O17X C59X 111(2) . . ?
O14X C54X H54C 108.7 . . ?
O14X C54X H54D 108.7 . . ?
O14X C54X C55X 114(3) . . ?
H54C C54X H54D 107.6 . . ?
C55X C54X H54C 108.7 . . ?
C55X C54X H54D 108.7 . . ?
C56X O15X K3 121(3) . . ?
C56X O15X C55X 110(3) . . ?
C55X O15X K3 114(3) . . ?
O14X C53X H53C 110.7 . . ?
O14X C53X H53D 110.7 . . ?
O14X C53X C52X 105(3) . . ?
H53C C53X H53D 108.8 . . ?
C52X C53X H53C 110.7 . . ?
C52X C53X H53D 110.7 . . ?
C57X C56X H56C 110.6 . . ?
C57X C56X H56D 110.6 . . ?
O15X C56X C57X 106(3) . . ?
O15X C56X H56C 110.6 . . ?
O15X C56X H56D 110.6 . . ?
H56C C56X H56D 108.8 . . ?
C62X C63X H63C 110.3 . . ?
C62X C63X H63D 110.3 . . ?
H63C C63X H63D 108.6 . . ?
O13X C63X C62X 107(3) . . ?
O13X C63X H63C 110.3 . . ?
O13X C63X H63D 110.3 . . ?
C63X O13X K3 105(2) . . ?
C63X O13X C52X 116(2) . . ?
C52X O13X K3 115(2) . . ?
K3 C59X H59C 104.4 . . ?
K3 C59X H59D 141.7 . . ?
C58X C59X K3 77.3(17) . . ?
C58X C59X H59C 109.5 . . ?
C58X C59X H59D 109.5 . . ?
O17X C59X C58X 111(3) . . ?
O17X C59X H59C 109.5 . . ?
O17X C59X H59D 109.5 . . ?
H59C C59X H59D 108.1 . . ?
C54X C55X H55C 108.3 . . ?
C54X C55X H55D 108.3 . . ?
O15X C55X C54X 116(3) . . ?
O15X C55X H55C 108.3 . . ?
O15X C55X H55D 108.3 . . ?
H55C C55X H55D 107.4 . . ?
K3 C60X H60C 138.1 . . ?
K3 C60X H60D 106.1 . . ?
C61X C60X K3 78.9(18) . . ?
C61X C60X H60C 110.0 . . ?
C61X C60X H60D 110.0 . . ?
O17X C60X C61X 108(3) . . ?
O17X C60X H60C 110.0 . . ?
O17X C60X H60D 110.0 . . ?
H60C C60X H60D 108.4 . . ?
C53X C52X H52C 109.1 . . ?
C53X C52X H52D 109.1 . . ?
O13X C52X C53X 113(3) . . ?
O13X C52X H52C 109.1 . . ?
O13X C52X H52D 109.1 . . ?
H52C C52X H52D 107.8 . . ?
H64C C64X H64D 109.9 . . ?
O19X C64X H64C 112.4 . . ?
O19X C64X H64D 112.4 . . ?
O19X C64X C65X 96.9(11) . . ?
C65X C64X H64C 112.4 . . ?
C65X C64X H64D 112.4 . . ?
C64X O19X K3 122.1(8) . . ?
C64X O19X C67X 110.8(10) . . ?
C67X O19X K3 119.2(8) . . ?
O19X C67X H67C 110.8 . . ?
O19X C67X H67D 110.8 . . ?
O19X C67X C66X 105.0(12) . . ?
H67C C67X H67D 108.8 . . ?
C66X C67X H67C 110.8 . . ?
C66X C67X H67D 110.8 . . ?
C64X C65X H65C 110.7 . . ?
C64X C65X H65D 110.7 . . ?
C64X C65X C66X 105.1(12) . . ?
H65C C65X H65D 108.8 . . ?
C66X C65X H65C 110.7 . . ?
C66X C65X H65D 110.7 . . ?
C67X C66X C65X 100.6(14) . . ?
C67X C66X H66C 111.7 . . ?
C67X C66X H66D 111.7 . . ?
C65X C66X H66C 111.7 . . ?
C65X C66X H66D 111.7 . . ?
H66C C66X H66D 109.4 . . ?
C20X C19X K1 125.6(7) . . ?
C20X C19X C27X 107.2(12) . . ?
C20X C19X C18X 136.4(13) . . ?
C27X C19X K1 78.7(6) . . ?
C18X C19X K1 68.3(6) . . ?
C18X C19X C27X 116.3(10) . . ?
C19X C20X H20X 125.7 . . ?
C21X C20X C19X 108.6(12) . . ?
C21X C20X H20X 125.7 . . ?
C13X C14X H14X 117.6 . . ?
C15X C14X H14X 117.6 . . ?
C15X C14X C13X 125(2) . . ?
K1 C9X K2 139.8(6) . . ?
C8X C9X K1 108.8(10) . . ?
C8X C9X K2 109.0(10) . . ?
C10X C9X K1 74.6(9) . . ?
C10X C9X K2 69.2(8) . . ?
C10X C9X C8X 135.0(18) . . ?
C10X C9X C1X 119.4(13) . . ?
C1X C9X K1 84.1(8) . . ?
C1X C9X K2 98.7(8) . . ?
C1X C9X C8X 105.5(16) . . ?
C19X C27X K1 77.0(6) . . ?
C26X C27X K1 127.3(7) . . ?
C26X C27X C19X 106.4(11) . . ?
C26X C27X C1X 133.6(13) . . ?
C1X C27X K1 68.5(7) . . ?
C1X C27X C19X 120.0(11) . . ?
C3X C8X C9X 105.6(18) . . ?
C7X C8X C9X 133(2) . . ?
C7X C8X C3X 121.0(15) . . ?
C13X C12X C17X 121.2(17) . . ?
C11X C12X C17X 106.5(16) . . ?
C11X C12X C13X 132(2) . . ?
C5X C6X H6X 120.3 . . ?
C5X C6X C7X 119(2) . . ?
C7X C6X H6X 120.3 . . ?
C4X C3X C8X 123.5(17) . . ?
C2X C3X C8X 113.7(16) . . ?
C2X C3X C4X 122.7(19) . . ?
C22X C23X H23X 120.0 . . ?
C24X C23X H23X 120.0 . . ?
C24X C23X C22X 120.1(18) . . ?
C23X C22X H22X 122.2 . . ?
C23X C22X C21X 115.7(18) . . ?
C21X C22X H22X 122.2 . . ?
C20X C21X C22X 127.3(16) . . ?
C20X C21X C26X 109.4(14) . . ?
C26X C21X C22X 123.3(14) . . ?
C27X C26X C25X 134.9(14) . . ?
C21X C26X C27X 108.3(12) . . ?
C21X C26X C25X 116.5(13) . . ?
C26X C25X H25X 121.8 . . ?
C24X C25X C26X 116.4(16) . . ?
C24X C25X H25X 121.8 . . ?
C23X C24X C25X 127.0(19) . . ?
C23X C24X H24X 116.5 . . ?
C25X C24X H24X 116.5 . . ?
C3X C4X H4X 122.6 . . ?
C5X C4X C3X 115(2) . . ?
C5X C4X H4X 122.6 . . ?
C17X C16X H16X 121.5 . . ?
C15X C16X H16X 121.5 . . ?
C15X C16X C17X 117.0(19) . . ?
K2 C10X K1 155.6(5) . . ?
C9X C10X K1 78.9(9) . . ?
C9X C10X K2 84.2(9) . . ?
C9X C10X C11X 132.0(14) . . ?
C9X C10X C18X 121.3(14) . . ?
C11X C10X K1 111.5(9) . . ?
C11X C10X K2 92.9(8) . . ?
C18X C10X K1 85.4(7) . . ?
C18X C10X K2 88.5(8) . . ?
C18X C10X C11X 106.4(12) . . ?
C12X C17X C18X 108.3(15) . . ?
C16X C17X C12X 121.1(14) . . ?
C16X C17X C18X 130.6(16) . . ?
C6X C5X H5X 118.5 . . ?
C4X C5X C6X 123(2) . . ?
C4X C5X H5X 118.5 . . ?
C9X C1X K1 69.9(8) . . ?
C9X C1X C27X 120.4(12) . . ?
C9X C1X C2X 112.1(14) . . ?
C27X C1X K1 86.9(7) . . ?
C2X C1X K1 115.7(7) . . ?
C2X C1X C27X 127.3(15) . . ?
C14X C13X C12X 114.1(19) . . ?
C14X C13X H13X 122.9 . . ?
C12X C13X H13X 122.9 . . ?
C8X C7X C6X 117(2) . . ?
C8X C7X H7X 121.5 . . ?
C6X C7X H7X 121.5 . . ?
C3X C2X C1X 103.0(15) . . ?
C3X C2X H2X 128.5 . . ?
C1X C2X H2X 128.5 . . ?
K2 C11X H11X 100.9 . . ?
C12X C11X K2 105.0(12) . . ?
C12X C11X C10X 110.2(15) . . ?
C12X C11X H11X 124.9 . . ?
C10X C11X K2 61.6(7) . . ?
C10X C11X H11X 124.9 . . ?
K2 C18X K1 128.7(4) . . ?
C19X C18X K1 87.0(7) . . ?
C19X C18X K2 98.6(7) . . ?
C10X C18X K1 68.8(7) . . ?
C10X C18X K2 65.4(7) . . ?
C10X C18X C19X 122.4(11) . . ?
C10X C18X C17X 107.9(14) . . ?
C17X C18X K1 112.3(8) . . ?
C17X C18X K2 102.7(8) . . ?
C17X C18X C19X 129.7(14) . . ?
C14X C15X C16X 122(2) . . ?
C14X C15X H15X 119.2 . . ?
C16X C15X H15X 119.2 . . ?

loop_
_geom_bond_atom_site_label_1
_geom_bond_atom_site_label_2
_geom_bond_distance
_geom_bond_site_symmetry_2
_geom_bond_publ_flag
K3 O18 2.814(5) . ?
K3 O14 2.802(7) . ?
K3 O19 2.703(10) . ?
K3 O15 2.780(7) . ?
K3 O20 2.660(17) . ?
K3 O13 2.749(6) . ?
K3 O20X 2.778(10) . ?
K3 O16X 2.58(5) . ?
K3 O18X 2.81(2) . ?
K3 O17X 2.30(3) . ?
K3 O15X 2.73(4) . ?
K3 O19X 2.677(8) . ?
K1 O4 2.992(7) . ?
K1 O1 2.915(9) . ?
K1 O6 2.776(8) . ?
K1 C1 2.974(7) . ?
K1 O5 2.909(8) . ?
K1 O2 2.814(9) . ?
K1 O6X 2.880(13) . ?
K1 O3X 2.769(10) . ?
K1 O5X 2.810(9) . ?
K1 O2X 3.049(14) . ?
K1 C9X 3.057(15) . ?
K1 C10X 3.003(12) . ?
K2 C27 3.057(8) . ?
K2 C1 2.917(7) . ?
K2 O7 2.943(9) . ?
K2 O8 2.779(6) . ?
K2 O9 2.893(9) . ?
K2 O10 2.949(13) . ?
K2 O11 2.986(9) . ?
K2 O12X 2.705(14) . ?
K2 O7X 2.962(16) . ?
K2 O9X 3.072(13) . ?
K2 O10X 2.721(16) . ?
K2 C10X 2.902(12) . ?
O16 C57 1.415(8) . ?
O16 C58 1.407(9) . ?
O18 C61 1.414(11) . ?
O18 C62 1.437(9) . ?
O14 C54 1.448(12) . ?
O14 C53 1.434(11) . ?
C57 H57A 0.9900 . ?
C57 H57B 0.9900 . ?
C57 C56 1.493(10) . ?
C58 H58A 0.9900 . ?
C58 H58B 0.9900 . ?
C58 C59 1.524(11) . ?
O19 C64 1.444(17) . ?
O19 C67 1.385(15) . ?
C10 C11 1.421(11) . ?
C10 C18 1.437(14) . ?
C10 C9 1.446(15) . ?
C61 H61A 0.9900 . ?
C61 H61B 0.9900 . ?
C61 C60 1.475(11) . ?
C62 H62A 0.9900 . ?
C62 H62B 0.9900 . ?
C62 C63 1.460(15) . ?
O17 C59 1.410(9) . ?
O17 C60 1.402(8) . ?
O4 C34 1.411(14) . ?
O4 C33 1.318(13) . ?
C54 H54A 0.9900 . ?
C54 H54B 0.9900 . ?
C54 C55 1.458(11) . ?
O15 C56 1.407(8) . ?
O15 C55 1.404(9) . ?
O1 C39 1.430(14) . ?
O1 C28 1.391(17) . ?
O6 C38 1.447(16) . ?
O6 C37 1.392(16) . ?
C11 H11 0.9500 . ?
C11 C12 1.390(14) . ?
C5 H5 0.9500 . ?
C5 C4 1.43(2) . ?
C5 C6 1.35(2) . ?
C27 C26 1.434(12) . ?
C27 C1 1.425(12) . ?
C27 C19 1.442(11) . ?
C18 C17 1.428(11) . ?
C18 C19 1.431(11) . ?
C34 H34A 0.9900 . ?
C34 H34B 0.9900 . ?
C34 C35 1.496(16) . ?
C26 C21 1.444(14) . ?
C26 C25 1.376(14) . ?
C3 C8 1.44(2) . ?
C3 C4 1.401(16) . ?
C3 C2 1.400(17) . ?
C24 H24 0.9500 . ?
C24 C23 1.41(2) . ?
C24 C25 1.425(16) . ?
C64 H64A 0.9900 . ?
C64 H64B 0.9900 . ?
C64 C65 1.484(18) . ?
C21 C22 1.427(16) . ?
C21 C20 1.392(14) . ?
C14 H14 0.9500 . ?
C14 C15 1.315(19) . ?
C14 C13 1.37(2) . ?
C15 H15 0.9500 . ?
C15 C16 1.370(16) . ?
C16 H16 0.9500 . ?
C16 C17 1.446(15) . ?
C17 C12 1.401(14) . ?
C12 C13 1.474(16) . ?
C13 H13 0.9500 . ?
C22 H22 0.9500 . ?
C22 C23 1.409(19) . ?
O20 C71 1.455(18) . ?
O20 C68 1.473(18) . ?
C53 H53A 0.9900 . ?
C53 H53B 0.9900 . ?
C53 C52 1.462(18) . ?
O3 C31 1.360(12) . ?
O3 C32 1.435(14) . ?
C7 H7 0.9500 . ?
C7 C8 1.415(16) . ?
C7 C6 1.372(16) . ?
C1 C2 1.406(12) . ?
C1 C9 1.391(15) . ?
C8 C9 1.422(13) . ?
C23 H23 0.9500 . ?
C56 H56A 0.9900 . ?
C56 H56B 0.9900 . ?
C63 H63A 0.9900 . ?
C63 H63B 0.9900 . ?
C63 O13 1.413(13) . ?
C19 C20 1.438(9) . ?
C4 H4 0.9500 . ?
C71 H71A 0.9900 . ?
C71 H71B 0.9900 . ?
C71 C70 1.503(19) . ?
O13 C52 1.370(14) . ?
C59 H59A 0.9900 . ?
C59 H59B 0.9900 . ?
C25 H25 0.9500 . ?
C30 H30A 0.9900 . ?
C30 H30B 0.9900 . ?
C30 C31 1.483(19) . ?
C30 O2 1.316(17) . ?
C67 H67A 0.9900 . ?
C67 H67B 0.9900 . ?
C67 C66 1.497(16) . ?
C55 H55A 0.9900 . ?
C55 H55B 0.9900 . ?
C60 H60A 0.9900 . ?
C60 H60B 0.9900 . ?
O5 C35 1.431(13) . ?
O5 C36 1.396(12) . ?
C20 H20 0.9500 . ?
C2 H2 0.9500 . ?
C31 H31A 0.9900 . ?
C31 H31B 0.9900 . ?
C29 H29A 0.9900 . ?
C29 H29B 0.9900 . ?
C29 C28 1.58(2) . ?
C29 O2 1.421(14) . ?
C52 H52A 0.9900 . ?
C52 H52B 0.9900 . ?
C65 H65A 0.9900 . ?
C65 H65B 0.9900 . ?
C65 C66 1.46(2) . ?
C39 H39A 0.9900 . ?
C39 H39B 0.9900 . ?
C39 C38 1.48(2) . ?
C66 H66A 0.9900 . ?
C66 H66B 0.9900 . ?
C70 H70A 0.9900 . ?
C70 H70B 0.9900 . ?
C70 C69 1.53(2) . ?
C38 H38A 0.9900 . ?
C38 H38B 0.9900 . ?
C69 H69A 0.9900 . ?
C69 H69B 0.9900 . ?
C69 C68 1.520(19) . ?
C28 H28A 0.9900 . ?
C28 H28B 0.9900 . ?
C37 H37A 0.9900 . ?
C37 H37B 0.9900 . ?
C37 C36 1.540(16) . ?
C35 H35A 0.9900 . ?
C35 H35B 0.9900 . ?
C36 H36A 0.9900 . ?
C36 H36B 0.9900 . ?
C33 H33A 0.9900 . ?
C33 H33B 0.9900 . ?
C33 C32 1.538(17) . ?
C32 H32A 0.9900 . ?
C32 H32B 0.9900 . ?
C6 H6 0.9500 . ?
O7 C51 1.367(13) . ?
O7 C40 1.346(16) . ?
C41 H41A 0.9900 . ?
C41 H41B 0.9900 . ?
C41 O8 1.393(13) . ?
C41 C40 1.525(18) . ?
O8 C42 1.477(14) . ?
C51 H51A 0.9900 . ?
C51 H51B 0.9900 . ?
C51 C50 1.482(18) . ?
C45 H45A 0.9900 . ?
C45 H45B 0.9900 . ?
C45 C44 1.423(19) . ?
C45 O10 1.378(15) . ?
C44 H44A 0.9900 . ?
C44 H44B 0.9900 . ?
C44 O9 1.428(14) . ?
O9 C43 1.373(15) . ?
C42 H42A 0.9900 . ?
C42 H42B 0.9900 . ?
C42 C43 1.453(17) . ?
O10 C46 1.373(15) . ?
C43 H43A 0.9900 . ?
C43 H43B 0.9900 . ?
C50 H50A 0.9900 . ?
C50 H50B 0.9900 . ?
C50 O12 1.348(15) . ?
O12 C49 1.249(15) . ?
O11 C48 1.295(15) . ?
O11 C47 1.427(14) . ?
C68 H68A 0.9900 . ?
C68 H68B 0.9900 . ?
C48 H48A 0.9900 . ?
C48 H48B 0.9900 . ?
C48 C49 1.567(19) . ?
C40 H40A 0.9900 . ?
C40 H40B 0.9900 . ?
C47 H47A 0.9900 . ?
C47 H47B 0.9900 . ?
C47 C46 1.610(18) . ?
C49 H49A 0.9900 . ?
C49 H49B 0.9900 . ?
C46 H46A 0.9900 . ?
C46 H46B 0.9900 . ?
O4X C34X 1.429(19) . ?
O4X C33X 1.250(18) . ?
O1X C39X 1.42(2) . ?
O1X C28X 1.45(2) . ?
O6X C38X 1.434(19) . ?
O6X C37X 1.33(2) . ?
C34X H34C 0.9900 . ?
C34X H34D 0.9900 . ?
C34X C35X 1.47(2) . ?
O3X C31X 1.345(18) . ?
O3X C32X 1.471(18) . ?
C30X H30C 0.9900 . ?
C30X H30D 0.9900 . ?
C30X C31X 1.49(3) . ?
C30X O2X 1.32(2) . ?
O5X C35X 1.441(18) . ?
O5X C36X 1.424(16) . ?
C31X H31C 0.9900 . ?
C31X H31D 0.9900 . ?
C29X H29C 0.9900 . ?
C29X H29D 0.9900 . ?
C29X C28X 1.63(3) . ?
C29X O2X 1.39(2) . ?
C39X H39C 0.9900 . ?
C39X H39D 0.9900 . ?
C39X C38X 1.43(3) . ?
C38X H38C 0.9900 . ?
C38X H38D 0.9900 . ?
C28X H28C 0.9900 . ?
C28X H28D 0.9900 . ?
C37X H37C 0.9900 . ?
C37X H37D 0.9900 . ?
C37X C36X 1.54(2) . ?
C35X H35C 0.9900 . ?
C35X H35D 0.9900 . ?
C36X H36C 0.9900 . ?
C36X H36D 0.9900 . ?
C33X H33C 0.9900 . ?
C33X H33D 0.9900 . ?
C33X C32X 1.48(2) . ?
C32X H32C 0.9900 . ?
C32X H32D 0.9900 . ?
O12X C49X 1.33(2) . ?
O12X C50X 1.33(2) . ?
C51X H51C 0.9900 . ?
C51X H51D 0.9900 . ?
C51X O7X 1.37(2) . ?
C51X C50X 1.65(3) . ?
O7X C40X 1.46(2) . ?
C49X H49C 0.9900 . ?
C49X H49D 0.9900 . ?
C49X C48X 1.50(3) . ?
C43X H43C 0.9900 . ?
C43X H43D 0.9900 . ?
C43X C42X 1.35(2) . ?
C43X O9X 1.40(2) . ?
C42X H42C 0.9900 . ?
C42X H42D 0.9900 . ?
C42X O8X 1.37(2) . ?
O8X C41X 1.32(2) . ?
C40X H40C 0.9900 . ?
C40X H40D 0.9900 . ?
C40X C41X 1.41(3) . ?
O9X C44X 1.35(2) . ?
C41X H41C 0.9900 . ?
C41X H41D 0.9900 . ?
C48X H48C 0.9900 . ?
C48X H48D 0.9900 . ?
C48X O11X 1.38(2) . ?
O11X C47X 1.34(2) . ?
O10X C46X 1.28(2) . ?
O10X C45X 1.39(2) . ?
C46X H46C 0.9900 . ?
C46X H46D 0.9900 . ?
C46X C47X 1.63(3) . ?
C50X H50C 0.9900 . ?
C50X H50D 0.9900 . ?
C45X H45C 0.9900 . ?
C45X H45D 0.9900 . ?
C45X C44X 1.53(3) . ?
C47X H47C 0.9900 . ?
C47X H47D 0.9900 . ?
C44X H44C 0.9900 . ?
C44X H44D 0.9900 . ?
O20X C68X 1.419(15) . ?
O20X C71X 1.467(16) . ?
C68X H68C 0.9900 . ?
C68X H68D 0.9900 . ?
C68X C69X 1.510(15) . ?
C69X H69C 0.9900 . ?
C69X H69D 0.9900 . ?
C69X C70X 1.493(17) . ?
C70X H70C 0.9900 . ?
C70X H70D 0.9900 . ?
C70X C71X 1.462(15) . ?
C71X H71C 0.9900 . ?
C71X H71D 0.9900 . ?
O16X C57X 1.43(3) . ?
O16X C58X 1.40(3) . ?
O18X C61X 1.44(3) . ?
O18X C62X 1.44(3) . ?
O14X C54X 1.41(3) . ?
O14X C53X 1.41(3) . ?
C57X H57C 0.9900 . ?
C57X H57D 0.9900 . ?
C57X C56X 1.50(3) . ?
C58X H58C 0.9900 . ?
C58X H58D 0.9900 . ?
C58X C59X 1.49(3) . ?
C61X H61C 0.9900 . ?
C61X H61D 0.9900 . ?
C61X C60X 1.45(3) . ?
C62X H62C 0.9900 . ?
C62X H62D 0.9900 . ?
C62X C63X 1.48(3) . ?
O17X C59X 1.41(3) . ?
O17X C60X 1.37(2) . ?
C54X H54C 0.9900 . ?
C54X H54D 0.9900 . ?
C54X C55X 1.41(3) . ?
O15X C56X 1.41(2) . ?
O15X C55X 1.41(3) . ?
C53X H53C 0.9900 . ?
C53X H53D 0.9900 . ?
C53X C52X 1.45(3) . ?
C56X H56C 0.9900 . ?
C56X H56D 0.9900 . ?
C63X H63C 0.9900 . ?
C63X H63D 0.9900 . ?
C63X O13X 1.40(2) . ?
O13X C52X 1.41(2) . ?
C59X H59C 0.9900 . ?
C59X H59D 0.9900 . ?
C55X H55C 0.9900 . ?
C55X H55D 0.9900 . ?
C60X H60C 0.9900 . ?
C60X H60D 0.9900 . ?
C52X H52C 0.9900 . ?
C52X H52D 0.9900 . ?
C64X H64C 0.9900 . ?
C64X H64D 0.9900 . ?
C64X O19X 1.363(15) . ?
C64X C65X 1.487(17) . ?
O19X C67X 1.443(14) . ?
C67X H67C 0.9900 . ?
C67X H67D 0.9900 . ?
C67X C66X 1.476(16) . ?
C65X H65C 0.9900 . ?
C65X H65D 0.9900 . ?
C65X C66X 1.502(18) . ?
C66X H66C 0.9900 . ?
C66X H66D 0.9900 . ?
C19X C20X 1.424(15) . ?
C19X C27X 1.456(17) . ?
C19X C18X 1.445(18) . ?
C20X H20X 0.9500 . ?
C20X C21X 1.385(18) . ?
C14X H14X 0.9500 . ?
C14X C13X 1.41(2) . ?
C14X C15X 1.35(3) . ?
C9X C8X 1.443(19) . ?
C9X C10X 1.39(2) . ?
C9X C1X 1.43(2) . ?
C27X C26X 1.426(16) . ?
C27X C1X 1.449(16) . ?
C8X C3X 1.43(2) . ?
C8X C7X 1.37(2) . ?
C12X C17X 1.42(2) . ?
C12X C13X 1.41(2) . ?
C12X C11X 1.38(2) . ?
C6X H6X 0.9500 . ?
C6X C5X 1.43(3) . ?
C6X C7X 1.48(2) . ?
C3X C4X 1.43(2) . ?
C3X C2X 1.38(2) . ?
C23X H23X 0.9500 . ?
C23X C22X 1.36(2) . ?
C23X C24X 1.35(2) . ?
C22X H22X 0.9500 . ?
C22X C21X 1.50(2) . ?
C21X C26X 1.408(19) . ?
C26X C25X 1.439(18) . ?
C25X H25X 0.9500 . ?
C25X C24X 1.39(2) . ?
C24X H24X 0.9500 . ?
C4X H4X 0.9500 . ?
C4X C5X 1.39(3) . ?
C16X H16X 0.9500 . ?
C16X C17X 1.410(19) . ?
C16X C15X 1.37(2) . ?
C10X C11X 1.423(17) . ?
C10X C18X 1.405(17) . ?
C17X C18X 1.423(17) . ?
C5X H5X 0.9500 . ?
C1X C2X 1.436(15) . ?
C13X H13X 0.9500 . ?
C7X H7X 0.9500 . ?
C2X H2X 0.9500 . ?
C11X H11X 0.9500 . ?
C15X H15X 0.9500 . ?

loop_
_geom_torsion_atom_site_label_1
_geom_torsion_atom_site_label_2
_geom_torsion_atom_site_label_3
_geom_torsion_atom_site_label_4
_geom_torsion
_geom_torsion_site_symmetry_1
_geom_torsion_site_symmetry_2
_geom_torsion_site_symmetry_3
_geom_torsion_site_symmetry_4
_geom_torsion_publ_flag
K3 O16 C57 C56 -49.6(7) . . . . ?
K3 O16 C58 C59 51.1(8) . . . . ?
K3 O18 C61 C60 -49.1(7) . . . . ?
K3 O18 C62 C63 39.0(9) . . . . ?
K3 O14 C54 C55 48.6(8) . . . . ?
K3 O14 C53 C52 -52.5(11) . . . . ?
K3 O19 C64 C65 -150(2) . . . . ?
K3 O19 C67 C66 163.7(9) . . . . ?
K3 O17 C59 C58 49.2(7) . . . . ?
K3 O17 C60 C61 -46.6(8) . . . . ?
K3 O15 C56 C57 -47.5(8) . . . . ?
K3 O15 C55 C54 48.7(9) . . . . ?
K3 O20 C71 C70 -144.9(18) . . . . ?
K3 O20 C68 C69 164(2) . . . . ?
K3 O13 C52 C53 -40.0(13) . . . . ?
K3 O20X C68X C69X 152.8(12) . . . . ?
K3 O20X C71X C70X -175.1(13) . . . . ?
K3 O16X C57X C56X -57(4) . . . . ?
K3 O16X C58X C59X 45(4) . . . . ?
K3 O18X C61X C60X -56(3) . . . . ?
K3 O18X C62X C63X 58(4) . . . . ?
K3 O14X C54X C55X 42(4) . . . . ?
K3 O14X C53X C52X -61(4) . . . . ?
K3 C58X C59X O17X -20(3) . . . . ?
K3 C61X C60X O17X 17(2) . . . . ?
K3 O17X C59X C58X 32(4) . . . . ?
K3 O17X C60X C61X -31(4) . . . . ?
K3 O15X C56X C57X -42(4) . . . . ?
K3 O15X C55X C54X 58(5) . . . . ?
K3 O13X C52X C53X -51(4) . . . . ?
K3 O19X C67X C66X 172.5(17) . . . . ?
K1 C10 C11 C12 -93.6(9) . . . . ?
K1 C10 C18 C17 125.8(5) . . . . ?
K1 C10 C18 C19 -57.7(6) . . . . ?
K1 C10 C9 K2 128.0(4) . . . . ?
K1 C10 C9 C1 68.4(7) . . . . ?
K1 C10 C9 C8 -116.1(10) . . . . ?
K1 O4 C34 C35 31.0(11) . . . . ?
K1 O4 C33 C32 -36.4(10) . . . . ?
K1 O1 C39 C38 64.9(11) . . . . ?
K1 O1 C28 C29 -6.9(19) . . . . ?
K1 O6 C38 C39 21.3(14) . . . . ?
K1 O6 C37 C36 -23.9(11) . . . . ?
K1 C27 C26 C21 96.3(7) . . . . ?
K1 C27 C26 C25 -84.1(12) . . . . ?
K1 C27 C1 K2 -164.7(3) . . . . ?
K1 C27 C1 C2 106.6(9) . . . . ?
K1 C27 C1 C9 -74.2(6) . . . . ?
K1 C27 C19 K2 140.0(3) . . . . ?
K1 C27 C19 C18 66.9(6) . . . . ?
K1 C27 C19 C20 -113.8(5) . . . . ?
K1 C18 C17 C16 -101.4(11) . . . . ?
K1 C18 C17 C12 82.7(8) . . . . ?
K1 C18 C19 K2 -113.3(2) . . . . ?
K1 C18 C19 C27 -58.1(6) . . . . ?
K1 C18 C19 C20 122.7(8) . . . . ?
K1 O3 C31 C30 57.6(12) . . . . ?
K1 O3 C32 C33 -85.5(10) . . . . ?
K1 C1 C2 K2 176.6(6) . . . . ?
K1 C1 C2 C3 -87.0(9) . . . . ?
K1 C1 C9 K2 -157.1(3) . . . . ?
K1 C1 C9 C10 -77.6(7) . . . . ?
K1 C1 C9 C8 105.9(6) . . . . ?
K1 C19 C20 C21 -74.8(8) . . . . ?
K1 O5 C35 C34 69.3(11) . . . . ?
K1 O5 C36 C37 -69.5(11) . . . . ?
K1 O4X C34X C35X 10.4(16) . . . . ?
K1 O4X C33X C32X 43.8(16) . . . . ?
K1 O1X C39X C38X 64.8(19) . . . . ?
K1 O1X C28X C29X -18(2) . . . . ?
K1 O6X C38X C39X 26.5(18) . . . . ?
K1 O6X C37X C36X -26.9(16) . . . . ?
K1 O3X C31X C30X -3(2) . . . . ?
K1 O3X C32X C33X -43.5(17) . . . . ?
K1 O5X C35X C34X 79.4(14) . . . . ?
K1 O5X C36X C37X -75.1(13) . . . . ?
K1 C29X C28X O1X 16(2) . . . . ?
K1 C29X O2X C30X 123.4(18) . . . . ?
K1 C19X C20X C21X 91.1(12) . . . . ?
K1 C19X C27X C26X -125.5(7) . . . . ?
K1 C19X C27X C1X 55.4(9) . . . . ?
K1 C19X C18X K2 -128.7(5) . . . . ?
K1 C19X C18X C10X -62.5(10) . . . . ?
K1 C19X C18X C17X 116.7(13) . . . . ?
K1 C9X C8X C3X -90.4(14) . . . . ?
K1 C9X C8X C7X 90(2) . . . . ?
K1 C9X C10X K2 162.3(4) . . . . ?
K1 C9X C10X C11X -109.1(16) . . . . ?
K1 C9X C10X C18X 77.6(12) . . . . ?
K1 C9X C1X C27X -73.6(10) . . . . ?
K1 C9X C1X C2X 110.4(9) . . . . ?
K1 C27X C26X C21X -86.2(12) . . . . ?
K1 C27X C26X C25X 99.4(16) . . . . ?
K1 C27X C1X C9X 64.5(11) . . . . ?
K1 C27X C1X C2X -120.2(11) . . . . ?
K1 C10X C11X K2 -179.2(9) . . . . ?
K1 C10X C11X C12X 84.2(14) . . . . ?
K1 C10X C18X K2 156.3(5) . . . . ?
K1 C10X C18X C19X 71.8(11) . . . . ?
K1 C10X C18X C17X -107.6(9) . . . . ?
K1 C1X C2X C3X 75.0(11) . . . . ?
K2 C27 C26 C21 -101.6(6) . . . . ?
K2 C27 C26 C25 78.0(11) . . . . ?
K2 C27 C1 K1 164.7(3) . . . . ?
K2 C27 C1 C2 -88.7(9) . . . . ?
K2 C27 C1 C9 90.5(7) . . . . ?
K2 C27 C19 K1 -140.0(3) . . . . ?
K2 C27 C19 C18 -73.1(7) . . . . ?
K2 C27 C19 C20 106.2(5) . . . . ?
K2 C1 C2 C3 96.4(9) . . . . ?
K2 C1 C9 K1 157.1(3) . . . . ?
K2 C1 C9 C10 79.5(7) . . . . ?
K2 C1 C9 C8 -97.0(6) . . . . ?
K2 C19 C20 C21 61.9(7) . . . . ?
K2 O7 C51 C50 -47.4(13) . . . . ?
K2 O7 C40 C41 50.3(16) . . . . ?
K2 O8 C42 C43 -25.3(16) . . . . ?
K2 O9 C43 C42 -67.4(14) . . . . ?
K2 O10 C46 C47 -34.9(13) . . . . ?
K2 O11 C48 C49 58.3(16) . . . . ?
K2 O11 C47 C46 -77.7(9) . . . . ?
K2 O12X C49X C48X -32(2) . . . . ?
K2 O12X C50X C51X 75(2) . . . . ?
K2 O7X C40X C41X 9(2) . . . . ?
K2 O8X C41X C40X -79(2) . . . . ?
K2 O9X C44X C45X 60(2) . . . . ?
K2 C48X O11X C47X 93.4(18) . . . . ?
K2 O11X C47X C46X -63(2) . . . . ?
K2 O10X C46X C47X 5(3) . . . . ?
K2 O10X C45X C44X -11(3) . . . . ?
K2 C46X C47X O11X 55.3(19) . . . . ?
K2 C9X C8X C3X 103.7(13) . . . . ?
K2 C9X C8X C7X -76(2) . . . . ?
K2 C9X C10X K1 -162.3(4) . . . . ?
K2 C9X C10X C11X 88.7(16) . . . . ?
K2 C9X C10X C18X -84.7(12) . . . . ?
K2 C9X C1X K1 139.6(6) . . . . ?
K2 C9X C1X C27X 65.9(11) . . . . ?
K2 C9X C1X C2X -110.0(9) . . . . ?
K2 C10X C11X C12X -96.6(13) . . . . ?
K2 C10X C18X K1 -156.3(5) . . . . ?
K2 C10X C18X C19X -84.6(11) . . . . ?
K2 C10X C18X C17X 96.1(9) . . . . ?
O16 C57 C56 O15 66.8(9) . . . . ?
O16 C58 C59 O17 -68.7(8) . . . . ?
O18 C61 C60 O17 64.2(8) . . . . ?
O18 C62 C63 O13 -63.4(10) . . . . ?
O14 C54 C55 O15 -63.7(10) . . . . ?
O14 C53 C52 O13 64.3(14) . . . . ?
C57 O16 C58 C59 179.0(7) . . . . ?
C58 O16 C57 C56 -178.8(7) . . . . ?
O19 C64 C65 C66 -15(3) . . . . ?
O19 C67 C66 C65 -11(2) . . . . ?
C10 C11 C12 C17 0.4(9) . . . . ?
C10 C11 C12 C13 178.0(10) . . . . ?
C10 C18 C17 C16 177.3(9) . . . . ?
C10 C18 C17 C12 1.4(8) . . . . ?
C10 C18 C19 K1 58.1(6) . . . . ?
C10 C18 C19 K2 -55.3(6) . . . . ?
C10 C18 C19 C27 0.0(10) . . . . ?
C10 C18 C19 C20 -179.2(7) . . . . ?
C61 O18 C62 C63 174.5(8) . . . . ?
C62 O18 C61 C60 175.8(6) . . . . ?
C62 C63 O13 K3 54.8(9) . . . . ?
C62 C63 O13 C52 -169.3(8) . . . . ?
O4 C34 C35 O5 -67.2(13) . . . . ?
O4 C33 C32 K1 24.2(7) . . . . ?
O4 C33 C32 O3 86.7(12) . . . . ?
C54 O14 C53 C52 178.7(9) . . . . ?
O1 C39 C38 O6 -58.6(14) . . . . ?
O6 C37 C36 K1 16.0(8) . . . . ?
O6 C37 C36 O5 65.1(14) . . . . ?
C11 C10 C18 K1 -127.0(5) . . . . ?
C11 C10 C18 C17 -1.1(8) . . . . ?
C11 C10 C18 C19 175.4(6) . . . . ?
C11 C10 C9 K1 119.4(8) . . . . ?
C11 C10 C9 K2 -112.6(8) . . . . ?
C11 C10 C9 C1 -172.2(8) . . . . ?
C11 C10 C9 C8 3.3(15) . . . . ?
C11 C12 C13 C14 175.7(12) . . . . ?
C27 C26 C21 C22 -179.7(9) . . . . ?
C27 C26 C21 C20 -1.2(9) . . . . ?
C27 C26 C25 C24 -179.2(10) . . . . ?
C27 C1 C2 K2 82.8(8) . . . . ?
C27 C1 C2 C3 179.2(9) . . . . ?
C27 C1 C9 K1 73.9(6) . . . . ?
C27 C1 C9 K2 -83.2(7) . . . . ?
C27 C1 C9 C10 -3.7(11) . . . . ?
C27 C1 C9 C8 179.8(7) . . . . ?
C27 C19 C20 C21 -1.8(8) . . . . ?
C18 C10 C11 C12 0.5(8) . . . . ?
C18 C10 C9 K1 -66.0(6) . . . . ?
C18 C10 C9 K2 62.0(6) . . . . ?
C18 C10 C9 C1 2.4(11) . . . . ?
C18 C10 C9 C8 177.9(8) . . . . ?
C18 C17 C12 C11 -1.1(9) . . . . ?
C18 C17 C12 C13 -179.0(9) . . . . ?
C18 C19 C20 C21 177.4(8) . . . . ?
C34 O4 C33 C32 175.0(9) . . . . ?
C26 C27 C1 K1 -106.6(8) . . . . ?
C26 C27 C1 K2 88.7(9) . . . . ?
C26 C27 C1 C2 0.0(15) . . . . ?
C26 C27 C1 C9 179.2(8) . . . . ?
C26 C27 C19 K1 114.9(6) . . . . ?
C26 C27 C19 K2 -105.1(6) . . . . ?
C26 C27 C19 C18 -178.2(6) . . . . ?
C26 C27 C19 C20 1.1(8) . . . . ?
C26 C21 C22 C23 -2.3(17) . . . . ?
C26 C21 C20 C19 1.8(9) . . . . ?
C3 C8 C9 K1 78.2(9) . . . . ?
C3 C8 C9 K2 -62.1(9) . . . . ?
C3 C8 C9 C10 -174.6(9) . . . . ?
C3 C8 C9 C1 1.3(10) . . . . ?
C64 O19 C67 C66 1.0(19) . . . . ?
C64 C65 C66 C67 15(3) . . . . ?
C21 C26 C25 C24 0.3(16) . . . . ?
C21 C22 C23 C24 3(2) . . . . ?
C14 C15 C16 C17 -5(2) . . . . ?
C15 C14 C13 C12 4(2) . . . . ?
C15 C16 C17 C18 -174.4(9) . . . . ?
C15 C16 C17 C12 1.1(14) . . . . ?
C16 C17 C12 C11 -177.7(8) . . . . ?
C16 C17 C12 C13 4.5(13) . . . . ?
C17 C18 C19 K1 -126.5(8) . . . . ?
C17 C18 C19 K2 120.1(8) . . . . ?
C17 C18 C19 C27 175.4(7) . . . . ?
C17 C18 C19 C20 -3.8(14) . . . . ?
C17 C12 C13 C14 -7.0(16) . . . . ?
C13 C14 C15 C16 2(3) . . . . ?
C22 C21 C20 C19 -179.8(10) . . . . ?
O20 C71 C70 C69 -61(2) . . . . ?
C53 O14 C54 C55 174.8(8) . . . . ?
C7 C8 C9 K1 -103.2(12) . . . . ?
C7 C8 C9 K2 116.5(11) . . . . ?
C7 C8 C9 C10 3.9(17) . . . . ?
C7 C8 C9 C1 179.9(10) . . . . ?
C1 C27 C26 C21 -176.4(8) . . . . ?
C1 C27 C26 C25 3.2(17) . . . . ?
C1 C27 C19 K1 -68.1(6) . . . . ?
C1 C27 C19 K2 71.9(6) . . . . ?
C1 C27 C19 C18 -1.2(10) . . . . ?
C1 C27 C19 C20 178.1(6) . . . . ?
C8 C3 C4 C5 6.9(19) . . . . ?
C8 C3 C2 K2 64.6(9) . . . . ?
C8 C3 C2 C1 0.9(12) . . . . ?
C8 C7 C6 C5 4(2) . . . . ?
C23 C24 C25 C26 0.3(18) . . . . ?
C56 O15 C55 C54 -173.5(8) . . . . ?
C63 O13 C52 C53 -174.8(10) . . . . ?
C19 C27 C26 C21 0.0(8) . . . . ?
C19 C27 C26 C25 179.6(10) . . . . ?
C19 C27 C1 K1 77.3(6) . . . . ?
C19 C27 C1 K2 -87.4(6) . . . . ?
C19 C27 C1 C2 -176.1(8) . . . . ?
C19 C27 C1 C9 3.1(11) . . . . ?
C19 C18 C17 C16 1.4(14) . . . . ?
C19 C18 C17 C12 -174.5(8) . . . . ?
C4 C5 C6 C7 5(3) . . . . ?
C4 C3 C8 C7 2.0(16) . . . . ?
C4 C3 C8 C9 -179.3(11) . . . . ?
C4 C3 C2 K2 -117.9(15) . . . . ?
C4 C3 C2 C1 178.3(13) . . . . ?
C71 O20 C68 C69 -44(3) . . . . ?
C71 C70 C69 C68 39(3) . . . . ?
C59 O17 C60 C61 -177.5(7) . . . . ?
C25 C26 C21 C22 0.6(14) . . . . ?
C25 C26 C21 C20 179.1(8) . . . . ?
C25 C24 C23 C22 -2(2) . . . . ?
C67 O19 C64 C65 9(3) . . . . ?
C55 O15 C56 C57 173.7(7) . . . . ?
C60 O17 C59 C58 -179.0(7) . . . . ?
C20 C21 C22 C23 179.5(12) . . . . ?
C2 C3 C8 C7 179.9(10) . . . . ?
C2 C3 C8 C9 -1.3(12) . . . . ?
C2 C3 C4 C5 -170.3(15) . . . . ?
C2 C1 C9 K1 -106.7(6) . . . . ?
C2 C1 C9 K2 96.2(7) . . . . ?
C2 C1 C9 C10 175.7(8) . . . . ?
C2 C1 C9 C8 -0.8(10) . . . . ?
C31 O3 C32 K1 -103.5(8) . . . . ?
C31 O3 C32 C33 171.0(11) . . . . ?
C31 C30 O2 K1 -11(2) . . . . ?
C31 C30 O2 C29 171.1(13) . . . . ?
C39 O1 C28 C29 -146.0(13) . . . . ?
C70 C69 C68 O20 1(3) . . . . ?
C38 O6 C37 C36 174.9(10) . . . . ?
C28 O1 C39 C38 -150.6(14) . . . . ?
C28 C29 O2 K1 13.1(18) . . . . ?
C28 C29 O2 C30 -169.4(15) . . . . ?
C37 O6 C38 C39 -177.6(10) . . . . ?
C35 O5 C36 K1 -116.0(9) . . . . ?
C35 O5 C36 C37 174.6(11) . . . . ?
C36 O5 C35 C34 -177.9(11) . . . . ?
C33 O4 C34 C35 -177.7(9) . . . . ?
C32 O3 C31 C30 153.8(13) . . . . ?
C9 C10 C11 C12 175.5(8) . . . . ?
C9 C10 C18 K1 57.2(6) . . . . ?
C9 C10 C18 C17 -177.0(6) . . . . ?
C9 C10 C18 C19 -0.5(10) . . . . ?
C9 C1 C2 K2 -96.5(6) . . . . ?
C9 C1 C2 C3 -0.1(11) . . . . ?
C6 C5 C4 C3 -11(2) . . . . ?
C6 C7 C8 C3 -7.8(16) . . . . ?
C6 C7 C8 C9 173.8(11) . . . . ?
O7 C51 C50 O12 -29(3) . . . . ?
C41 O8 C42 C43 -176.7(13) . . . . ?
O8 C41 C40 O7 -52.4(19) . . . . ?
O8 C42 C43 O9 64.3(17) . . . . ?
C51 O7 C40 C41 173.3(13) . . . . ?
C51 C50 O12 C49 162.9(19) . . . . ?
C45 C44 O9 K2 69.9(14) . . . . ?
C45 C44 O9 C43 -174.0(14) . . . . ?
C45 O10 C46 C47 162.3(12) . . . . ?
C44 C45 O10 K2 15.1(16) . . . . ?
C44 C45 O10 C46 177.8(13) . . . . ?
C44 O9 C43 C42 175.6(13) . . . . ?
O10 C45 C44 O9 -57.5(18) . . . . ?
C50 O12 C49 C48 -108(2) . . . . ?
O2 C30 C31 O3 -38(2) . . . . ?
O2 C29 C28 O1 -4(2) . . . . ?
O11 C48 C49 O12 -19(3) . . . . ?
O11 C47 C46 O10 78.7(13) . . . . ?
C68 O20 C71 C70 65(2) . . . . ?
C48 O11 C47 C46 163.4(12) . . . . ?
C40 O7 C51 C50 -169.5(13) . . . . ?
C40 C41 O8 K2 26.9(15) . . . . ?
C40 C41 O8 C42 176.3(12) . . . . ?
C47 O11 C48 C49 166.8(14) . . . . ?
O4X C34X C35X K1 -9.0(14) . . . . ?
O4X C34X C35X O5X -59.2(19) . . . . ?
O4X C33X C32X O3X -4(2) . . . . ?
O1X C39X C38X O6X -65(2) . . . . ?
O6X C37X C36X K1 19.1(11) . . . . ?
O6X C37X C36X O5X 69.4(17) . . . . ?
C34X O4X C33X C32X 163.1(13) . . . . ?
C31X O3X C32X C33X 142.6(17) . . . . ?
C31X C30X O2X K1 -35(2) . . . . ?
C31X C30X O2X C29X -151.1(19) . . . . ?
C39X O1X C28X C29X -131(2) . . . . ?
C38X O6X C37X C36X 179.9(12) . . . . ?
C28X O1X C39X C38X 175.9(17) . . . . ?
C28X C29X O2X K1 68.0(16) . . . . ?
C28X C29X O2X C30X -168.6(17) . . . . ?
C37X O6X C38X C39X 178.8(15) . . . . ?
C35X O5X C36X K1 -111.4(11) . . . . ?
C35X O5X C36X C37X 173.5(14) . . . . ?
C36X O5X C35X K1 110.4(11) . . . . ?
C36X O5X C35X C34X -170.2(14) . . . . ?
C33X O4X C34X C35X -115.2(17) . . . . ?
C32X O3X C31X C30X 169.0(14) . . . . ?
O2X C30X C31X O3X 27(3) . . . . ?
O2X C29X C28X O1X -37(3) . . . . ?
O12X C49X C48X K2 20.2(15) . . . . ?
O12X C49X C48X O11X -25(4) . . . . ?
C51X O7X C40X C41X 158.3(19) . . . . ?
O7X C51X C50X K2 -0.5(15) . . . . ?
O7X C51X C50X O12X -44(3) . . . . ?
O7X C40X C41X K2 -6.9(16) . . . . ?
O7X C40X C41X O8X 55(3) . . . . ?
C49X O12X C50X K2 137(2) . . . . ?
C49X O12X C50X C51X -148(2) . . . . ?
C49X C48X O11X K2 51(3) . . . . ?
C49X C48X O11X C47X 144(3) . . . . ?
C43X C42X O8X K2 -32(2) . . . . ?
C43X C42X O8X C41X 111(3) . . . . ?
C43X O9X C44X C45X 172(2) . . . . ?
C42X C43X O9X K2 -70.7(19) . . . . ?
C42X C43X O9X C44X 178.3(19) . . . . ?
C42X O8X C41X K2 -146(3) . . . . ?
C42X O8X C41X C40X 135(3) . . . . ?
O9X C43X C42X O8X 75(2) . . . . ?
C48X O11X C47X K2 -93.4(18) . . . . ?
C48X O11X C47X C46X -156(2) . . . . ?
O10X C46X C47X K2 -3.6(19) . . . . ?
O10X C46X C47X O11X 52(3) . . . . ?
O10X C45X C44X O9X -41(3) . . . . ?
C46X O10X C45X C44X -171(2) . . . . ?
C50X O12X C49X C48X -162(2) . . . . ?
C50X C51X O7X K2 1(2) . . . . ?
C50X C51X O7X C40X -141.6(17) . . . . ?
C45X O10X C46X K2 163(2) . . . . ?
C45X O10X C46X C47X 168(2) . . . . ?
O20X C68X C69X C70X -13(2) . . . . ?
C68X O20X C71X C70X -40.5(19) . . . . ?
C68X C69X C70X C71X -12(2) . . . . ?
C69X C70X C71X O20X 32(2) . . . . ?
C71X O20X C68X C69X 33.7(18) . . . . ?
O16X C57X C56X O15X 57(5) . . . . ?
O16X C58X C59X K3 -34(3) . . . . ?
O16X C58X C59X O17X -54(5) . . . . ?
O18X C61X C60X K3 45(3) . . . . ?
O18X C61X C60X O17X 62(4) . . . . ?
O18X C62X C63X O13X -83(4) . . . . ?
O14X C54X C55X O15X -74(6) . . . . ?
O14X C53X C52X O13X 80(5) . . . . ?
C57X O16X C58X K3 133(5) . . . . ?
C57X O16X C58X C59X 178(4) . . . . ?
C58X O16X C57X C56X -179(4) . . . . ?
C61X O18X C62X C63X 170(3) . . . . ?
C62X O18X C61X K3 -124(3) . . . . ?
C62X O18X C61X C60X 180(4) . . . . ?
C62X C63X O13X K3 64(3) . . . . ?
C62X C63X O13X C52X -168(4) . . . . ?
C54X O14X C53X C52X -177(4) . . . . ?
C53X O14X C54X C55X 162(4) . . . . ?
C56X O15X C55X C54X -163(4) . . . . ?
C63X O13X C52X C53X -174(4) . . . . ?
C59X O17X C60X K3 -159(4) . . . . ?
C59X O17X C60X C61X 170(3) . . . . ?
C55X O15X C56X C57X -178(4) . . . . ?
C60X O17X C59X K3 161(4) . . . . ?
C60X O17X C59X C58X -167(3) . . . . ?
C64X O19X C67X C66X 23(2) . . . . ?
C64X C65X C66X C67X -33(2) . . . . ?
O19X C64X C65X C66X 45.6(19) . . . . ?
O19X C67X C66X C65X 8(3) . . . . ?
C65X C64X O19X K3 169.4(8) . . . . ?
C65X C64X O19X C67X -41.7(18) . . . . ?
C19X C20X C21X C22X 173.8(16) . . . . ?
C19X C20X C21X C26X -3.1(15) . . . . ?
C19X C27X C26X C21X -0.3(13) . . . . ?
C19X C27X C26X C25X -174.6(14) . . . . ?
C19X C27X C1X K1 -59.6(9) . . . . ?
C19X C27X C1X C9X 4.9(17) . . . . ?
C19X C27X C1X C2X -179.8(10) . . . . ?
C20X C19X C27X K1 124.0(8) . . . . ?
C20X C19X C27X C26X -1.5(12) . . . . ?
C20X C19X C27X C1X 179.4(9) . . . . ?
C20X C19X C18X K1 -119.3(13) . . . . ?
C20X C19X C18X K2 112.0(13) . . . . ?
C20X C19X C18X C10X 178.2(13) . . . . ?
C20X C19X C18X C17X -3(2) . . . . ?
C20X C21X C26X C27X 2.1(15) . . . . ?
C20X C21X C26X C25X 177.6(11) . . . . ?
C9X C8X C3X C4X -177.5(16) . . . . ?
C9X C8X C3X C2X -0.1(19) . . . . ?
C9X C8X C7X C6X 177(2) . . . . ?
C9X C10X C11X K2 -84.8(16) . . . . ?
C9X C10X C11X C12X 178.6(16) . . . . ?
C9X C10X C18X K1 -74.0(13) . . . . ?
C9X C10X C18X K2 82.3(13) . . . . ?
C9X C10X C18X C19X -2(2) . . . . ?
C9X C10X C18X C17X 178.4(12) . . . . ?
C9X C1X C2X C3X -2.6(14) . . . . ?
C27X C19X C20X C21X 2.8(13) . . . . ?
C27X C19X C18X K1 64.4(9) . . . . ?
C27X C19X C18X K2 -64.3(10) . . . . ?
C27X C19X C18X C10X 2.0(16) . . . . ?
C27X C19X C18X C17X -178.8(11) . . . . ?
C27X C26X C25X C24X 166.4(16) . . . . ?
C27X C1X C2X C3X -178.2(11) . . . . ?
C8X C9X C10X K1 101.3(19) . . . . ?
C8X C9X C10X K2 -96.4(19) . . . . ?
C8X C9X C10X C11X -8(3) . . . . ?
C8X C9X C10X C18X 178.9(15) . . . . ?
C8X C9X C1X K1 -107.9(11) . . . . ?
C8X C9X C1X C27X 178.5(12) . . . . ?
C8X C9X C1X C2X 2.6(15) . . . . ?
C8X C3X C4X C5X 5(3) . . . . ?
C8X C3X C2X C1X 1.6(16) . . . . ?
C12X C17X C18X K1 -72.6(13) . . . . ?
C12X C17X C18X K2 69.2(12) . . . . ?
C12X C17X C18X C19X -178.0(13) . . . . ?
C12X C17X C18X C10X 1.3(15) . . . . ?
C3X C8X C7X C6X -3(3) . . . . ?
C3X C4X C5X C6X -13(3) . . . . ?
C23X C22X C21X C20X -174.0(18) . . . . ?
C23X C22X C21X C26X 2(3) . . . . ?
C22X C23X C24X C25X -10(4) . . . . ?
C22X C21X C26X C27X -175.0(14) . . . . ?
C22X C21X C26X C25X 1(2) . . . . ?
C21X C26X C25X C24X -8(2) . . . . ?
C26X C27X C1X K1 121.7(12) . . . . ?
C26X C27X C1X C9X -173.8(12) . . . . ?
C26X C27X C1X C2X 1(2) . . . . ?
C26X C25X C24X C23X 13(3) . . . . ?
C24X C23X C22X C21X 2(3) . . . . ?
C4X C3X C2X C1X 179.0(15) . . . . ?
C16X C17X C18X K1 105.5(16) . . . . ?
C16X C17X C18X K2 -112.7(15) . . . . ?
C16X C17X C18X C19X 0(2) . . . . ?
C16X C17X C18X C10X 179.3(14) . . . . ?
C10X C9X C8X C3X -177.1(17) . . . . ?
C10X C9X C8X C7X 4(4) . . . . ?
C10X C9X C1X K1 68.6(13) . . . . ?
C10X C9X C1X C27X -5(2) . . . . ?
C10X C9X C1X C2X 179.0(12) . . . . ?
C17X C12X C13X C14X -2(3) . . . . ?
C17X C12X C11X K2 -56.7(14) . . . . ?
C17X C12X C11X C10X 8.0(19) . . . . ?
C17X C16X C15X C14X 2(3) . . . . ?
C5X C6X C7X C8X -4(3) . . . . ?
C1X C9X C8X C3X -1.4(17) . . . . ?
C1X C9X C8X C7X 179(2) . . . . ?
C1X C9X C10X K1 -73.8(12) . . . . ?
C1X C9X C10X K2 88.4(13) . . . . ?
C1X C9X C10X C11X 177.1(13) . . . . ?
C1X C9X C10X C18X 4(2) . . . . ?
C1X C27X C26X C21X 178.6(12) . . . . ?
C1X C27X C26X C25X 4(2) . . . . ?
C13X C14X C15X C16X -5(4) . . . . ?
C13X C12X C17X C16X 0(3) . . . . ?
C13X C12X C17X C18X 178.0(16) . . . . ?
C13X C12X C11X K2 119(2) . . . . ?
C13X C12X C11X C10X -176.2(19) . . . . ?
C7X C8X C3X C4X 2(3) . . . . ?
C7X C8X C3X C2X 179.4(16) . . . . ?
C7X C6X C5X C4X 12(4) . . . . ?
C2X C3X C4X C5X -171.7(18) . . . . ?
C11X C12X C17X C16X 176.0(14) . . . . ?
C11X C12X C17X C18X -5.7(18) . . . . ?
C11X C12X C13X C14X -177(2) . . . . ?
C11X C10X C18X K1 111.1(10) . . . . ?
C11X C10X C18X K2 -92.6(10) . . . . ?
C11X C10X C18X C19X -177.1(11) . . . . ?
C11X C10X C18X C17X 3.5(14) . . . . ?
C18X C19X C20X C21X -173.6(13) . . . . ?
C18X C19X C27X K1 -58.7(9) . . . . ?
C18X C19X C27X C26X 175.8(9) . . . . ?
C18X C19X C27X C1X -3.3(15) . . . . ?
C18X C10X C11X K2 89.3(9) . . . . ?
C18X C10X C11X C12X -7.3(17) . . . . ?
C15X C14X C13X C12X 4(3) . . . . ?
C15X C16X C17X C12X 0(2) . . . . ?
C15X C16X C17X C18X -177.6(16) . . . . ?

loop_
_twin_individual_id
_twin_individual_mass_fraction_refined
1 0.83(17)
2 0.17(17)

loop_
_smtbx_masks_void_nr
_smtbx_masks_void_average_x
_smtbx_masks_void_average_y
_smtbx_masks_void_average_z
_smtbx_masks_void_volume
_smtbx_masks_void_count_electrons
_smtbx_masks_void_content
1 0.179 0.061 -0.057 147.9 41.2 '1 C4H8O'
2 0.002 0.299 0.492 23.7 0.0 ?
3 -0.179 0.561 0.057 147.9 41.2 '1 C4H8O'
4 -0.002 0.799 0.508 23.7 0.0 ?
